data_7114071
loop_
_publ_author_name
'Olmstead, Marilyn M.'
'Lee, Hon Man'
'Stevenson, Steve'
'Dorn, Harry C.'
'Balch, Alan L.'

_publ_section_title
;
 Crystallographic characterization of Isomer 2 of Er2@C82 and comparison
 with Isomer 1 of Er2@C82
;
_journal_issue 22
_journal_name_full 'Chemical Communications'
_journal_page_first 2688
_journal_paper_doi 10.1039/b209270k
_journal_year 2002
_chemical_formula_sum 'C128 H54 Er2 N4 Ni'
_chemical_formula_weight 2040.98
_chemical_name_common Er~2~@C~82~^.^Ni(OEP)^.^2benzene
_chemical_name_systematic
; 
? 
;
_space_group_IT_number 2
_symmetry_cell_setting triclinic
_symmetry_space_group_name_Hall '-P 1'
_symmetry_space_group_name_H-M 'P -1'
_atom_sites_solution_hydrogens geom
_atom_sites_solution_primary direct
_atom_sites_solution_secondary difmap
_audit_creation_method SHELXL-97
_cell_angle_alpha 85.57(3)
_cell_angle_beta 86.06(3)
_cell_angle_gamma 61.82(3)
_cell_formula_units_Z 2
_cell_length_a 14.715(3)
_cell_length_b 14.799(3)
_cell_length_c 19.758(4)
_cell_measurement_reflns_used 9533
_cell_measurement_temperature 160(2)
_cell_measurement_theta_max 26.4
_cell_measurement_theta_min 3.1
_cell_volume 3778.8(17)
_computing_cell_refinement Mosflm
_computing_data_collection BluIce
_computing_data_reduction Mosflm
_computing_molecular_graphics 'SHELXTL 5.1, XP (Sheldrick, 1994)'
_computing_publication_material 'SHELXL-97 (Sheldrick, 1997)'
_computing_structure_refinement 'SHELXL-97 (Sheldrick, 1997)'
_computing_structure_solution 'SHELXS-97 (Sheldrick, 1990)'
_diffrn_ambient_temperature 160(2)
_diffrn_measured_fraction_theta_full 0.879
_diffrn_measured_fraction_theta_max 0.879
_diffrn_measurement_device_type 'BL 11-1, SSRL'
_diffrn_measurement_method \f
_diffrn_radiation_monochromator silicon
_diffrn_radiation_source synchrotron
_diffrn_radiation_wavelength 0.80000
_diffrn_reflns_av_R_equivalents 0.021
_diffrn_reflns_av_sigmaI/netI 0.042
_diffrn_reflns_limit_h_max 16
_diffrn_reflns_limit_h_min -16
_diffrn_reflns_limit_k_max 16
_diffrn_reflns_limit_k_min -15
_diffrn_reflns_limit_l_max 21
_diffrn_reflns_limit_l_min -16
_diffrn_reflns_number 44078
_diffrn_reflns_theta_full 26.39
_diffrn_reflns_theta_max 26.39
_diffrn_reflns_theta_min 3.11
_diffrn_standards_number 0
_exptl_absorpt_coefficient_mu 2.517
_exptl_absorpt_correction_T_max 0.951
_exptl_absorpt_correction_T_min 0.906
_exptl_absorpt_correction_type none
_exptl_crystal_colour black
_exptl_crystal_density_diffrn 1.794
_exptl_crystal_density_method 'not measured'
_exptl_crystal_description parallelepiped
_exptl_crystal_F_000 2028
_exptl_crystal_size_max 0.04
_exptl_crystal_size_mid 0.03
_exptl_crystal_size_min 0.02
_refine_diff_density_max 1.330
_refine_diff_density_min -1.157
_refine_diff_density_rms 0.151
_refine_ls_extinction_method none
_refine_ls_goodness_of_fit_ref 1.041
_refine_ls_hydrogen_treatment constr
_refine_ls_matrix_type full
_refine_ls_number_parameters 985
_refine_ls_number_reflns 9533
_refine_ls_number_restraints 439
_refine_ls_restrained_S_all 1.016
_refine_ls_R_factor_all 0.1270
_refine_ls_R_factor_gt 0.1234
_refine_ls_shift/su_max 0.007
_refine_ls_shift/su_mean 0.000
_refine_ls_structure_factor_coef Fsqd
_refine_ls_weighting_details 'calc w=1/[\s^2^(Fo^2^)+(0.1578P)^2^+51.1973P] where P=(Fo^2^+2Fc^2^)/3'
_refine_ls_weighting_scheme calc
_refine_ls_wR_factor_gt 0.3070
_refine_ls_wR_factor_ref 0.3099
_reflns_number_gt 8993
_reflns_number_total 9533
_reflns_threshold_expression I>2\s(I)
_cod_data_source_file b209270k.txt
_cod_data_source_block mn1245
_cod_original_cell_volume 3778.7(13)
_cod_database_code 7114071

loop_
_symmetry_equiv_pos_as_xyz
'x, y, z'
'-x, -y, -z'

loop_
_atom_site_label
_atom_site_type_symbol
_atom_site_fract_x
_atom_site_fract_y
_atom_site_fract_z
_atom_site_U_iso_or_equiv
_atom_site_adp_type
_atom_site_occupancy
_atom_site_symmetry_multiplicity
_atom_site_calc_flag
_atom_site_refinement_flags
_atom_site_disorder_assembly
_atom_site_disorder_group
Er1 Er 0.57945(17) 0.2472(2) 0.26762(15) 0.0592(11) Uani 0.251(2) 1 d P . .
Er2 Er 0.7455(4) 0.0753(6) 0.2760(5) 0.037(2) Uiso 0.116(4) 1 d P A 1
Er3 Er 0.8080(4) 0.0971(3) 0.2625(2) 0.0303(13) Uiso 0.149(3) 1 d P A 2
Er4 Er 0.6055(7) 0.2813(10) 0.2450(5) 0.026(3) Uiso 0.061(3) 1 d P A 3
Er5 Er 0.7785(13) 0.1063(7) 0.2478(6) 0.021(3) Uiso 0.064(4) 1 d P A 4
Er6 Er 0.5886(3) 0.3101(5) 0.2642(3) 0.0295(15) Uiso 0.112(2) 1 d P A 5
Er7 Er 0.7405(4) 0.0968(7) 0.2570(6) 0.008(2) Uiso 0.095(4) 1 d P A 6
Er8 Er 0.7322(13) 0.2122(14) 0.2148(5) 0.046(5) Uiso 0.056(4) 1 d P A .
Er9 Er 0.7262(19) 0.132(2) 0.2337(13) 0.041(8) Uiso 0.035(4) 1 d P A .
Er10 Er 0.6623(15) 0.2239(16) 0.2211(8) 0.071(8) Uiso 0.044(4) 1 d P A .
Er11 Er 0.6959(15) 0.2575(18) 0.2157(6) 0.027(7) Uiso 0.033(4) 1 d P A .
Er12 Er 0.7332(5) 0.2897(6) 0.3614(5) 0.0130(18) Uiso 0.116(4) 1 d P A 1
Er13 Er 0.6460(4) 0.3522(3) 0.3206(2) 0.0327(13) Uiso 0.149(3) 1 d P A 2
Er14 Er 0.8280(5) 0.1916(7) 0.3455(4) 0.002(3) Uiso 0.061(3) 1 d P A 3
Er15 Er 0.6807(10) 0.3352(8) 0.3416(6) 0.025(3) Uiso 0.064(4) 1 d P A 4
Er16 Er 0.8483(3) 0.1567(4) 0.3208(3) 0.0322(17) Uiso 0.112(2) 1 d P A 5
Er17 Er 0.7271(6) 0.2677(11) 0.3831(7) 0.023(2) Uiso 0.095(4) 1 d P A 6
Er18 Er 0.7975(7) 0.2481(7) 0.3418(7) 0.018(3) Uiso 0.083(5) 1 d P . .
Er19 Er 0.7743(8) 0.2401(13) 0.3708(5) 0.001(4) Uiso 0.061(6) 1 d P A .
Er20 Er 0.7365(16) 0.3144(15) 0.3241(12) 0.072(8) Uiso 0.048(4) 1 d P A .
Er21 Er 0.8171(6) 0.2343(7) 0.3142(7) 0.030(3) Uiso 0.071(4) 1 d P A .
Er22 Er 0.7360(6) 0.2236(9) 0.4001(4) 0.029(3) Uiso 0.078(4) 1 d P A .
Er23 Er 0.790(2) 0.198(3) 0.3782(12) 0.060(7) Uiso 0.048(6) 1 d P A .
C1_1 C 0.7638(9) 0.4367(9) 0.2116(4) 0.051(5) Uiso 0.60 1 d PD A 1
C2_1 C 0.8599(9) 0.3723(9) 0.2408(4) 0.055(5) Uiso 0.60 1 d PD A 1
C3_1 C 0.9249(9) 0.2784(10) 0.2107(5) 0.064(6) Uiso 0.60 1 d PD A 1
C4_1 C 0.8898(10) 0.2496(8) 0.1549(6) 0.057(5) Uiso 0.60 1 d PD A 1
C5_1 C 0.7935(7) 0.3086(7) 0.1292(8) 0.048(4) Uiso 0.60 1 d PD A 1
C6_1 C 0.7336(8) 0.4029(11) 0.1558(6) 0.052(5) Uiso 0.60 1 d PD A 1
C7_1 C 0.6201(8) 0.4459(13) 0.1640(8) 0.042(7) Uiso 0.60 1 d PD A 1
C8_1 C 0.5864(8) 0.5042(13) 0.2215(7) 0.060(5) Uiso 0.60 1 d PD A 1
C9_1 C 0.6773(8) 0.4973(11) 0.2541(6) 0.054(5) Uiso 0.60 1 d PD A 1
C10_1 C 0.6805(8) 0.4960(13) 0.3235(5) 0.055(5) Uiso 0.60 1 d PD A 1
C11_1 C 0.7754(9) 0.4359(9) 0.3508(5) 0.046(4) Uiso 0.60 1 d PD A 1
C12_1 C 0.8660(6) 0.3745(6) 0.3116(6) 0.046(4) Uiso 0.60 1 d PD A 1
C13_1 C 0.9321(9) 0.2830(10) 0.3490(5) 0.048(4) Uiso 0.60 1 d PD A 1
C14_1 C 0.9933(12) 0.1894(8) 0.3218(5) 0.048(4) Uiso 0.60 1 d PD A 1
C15_1 C 0.9884(10) 0.1912(8) 0.2525(6) 0.049(4) Uiso 0.60 1 d PD A 1
C16_1 C 0.9968(13) 0.1013(7) 0.2188(7) 0.062(5) Uiso 0.60 1 d PD A 1
C17_1 C 0.9380(10) 0.1361(8) 0.1609(6) 0.038(4) Uiso 0.60 1 d PD A 1
C18_1 C 0.8835(11) 0.0888(10) 0.1347(8) 0.057(5) Uiso 0.60 1 d PD A 1
C19_1 C 0.7859(8) 0.1488(8) 0.1082(10) 0.069(6) Uiso 0.60 1 d PD A 1
C20_1 C 0.7424(7) 0.2574(7) 0.1024(9) 0.080(8) Uiso 0.60 1 d PD A 1
C21_1 C 0.6334(7) 0.2994(9) 0.1084(8) 0.055(5) Uiso 0.60 1 d PD A 1
C22_1 C 0.5715(10) 0.3912(11) 0.1402(7) 0.049(4) Uiso 0.60 1 d PD A 1
C23_1 C 0.4794(11) 0.4078(12) 0.1785(7) 0.051(5) Uiso 0.60 1 d PD A 1
C24_1 C 0.4439(14) 0.4648(12) 0.2394(9) 0.070(6) Uiso 0.60 1 d PD A 1
C25_1 C 0.5010(13) 0.5105(15) 0.2638(7) 0.076(7) Uiso 0.60 1 d PD A 1
C26_1 C 0.5053(10) 0.5091(14) 0.3343(6) 0.057(6) Uiso 0.60 1 d PD A 1
C27_1 C 0.5921(10) 0.5050(12) 0.3645(5) 0.065(5) Uiso 0.60 1 d PD A 1
C28_1 C 0.6045(9) 0.4513(13) 0.4288(6) 0.060(6) Uiso 0.60 1 d PD A 1
C29_1 C 0.7015(9) 0.3908(10) 0.4561(8) 0.054(5) Uiso 0.60 1 d PD A 1
C30_1 C 0.7914(9) 0.3842(11) 0.4195(5) 0.051(5) Uiso 0.60 1 d PD A 1
C31_1 C 0.8818(11) 0.2907(9) 0.4174(5) 0.058(5) Uiso 0.60 1 d PD A 1
C32_1 C 0.8978(10) 0.1971(9) 0.4534(8) 0.065(6) Uiso 0.60 1 d PD A 1
C33_1 C 0.9577(11) 0.1020(9) 0.4250(5) 0.042(4) Uiso 0.60 1 d PD A 1
C34_1 C 1.0058(12) 0.0972(10) 0.3595(6) 0.052(5) Uiso 0.60 1 d PD A 1
C35_1 C 1.0126(11) 0.0111(10) 0.3279(5) 0.039(4) Uiso 0.60 1 d PD A 1
C36_1 C 1.0079(13) 0.0112(11) 0.2574(6) 0.063(5) Uiso 0.60 1 d PD A 1
C37_1 C 0.9619(10) -0.0422(12) 0.2282(7) 0.046(4) Uiso 0.60 1 d PD A 1
C38_1 C 0.8965(12) -0.0041(11) 0.1704(7) 0.050(4) Uiso 0.60 1 d PD A 1
C39_1 C 0.8163(9) -0.0367(11) 0.1797(7) 0.074(6) Uiso 0.60 1 d PD A 1
C40_1 C 0.7172(9) 0.0325(10) 0.1598(7) 0.040(6) Uiso 0.60 1 d PD A 1
C41_1 C 0.7044(10) 0.1222(9) 0.1229(7) 0.053(5) Uiso 0.60 1 d PD A 1
C42_1 C 0.6082(10) 0.2174(12) 0.1241(8) 0.094(11) Uiso 0.60 1 d PD A 1
C43_1 C 0.5201(9) 0.2270(9) 0.1616(7) 0.042(4) Uiso 0.60 1 d PD A 1
C44_1 C 0.4526(11) 0.3237(10) 0.1844(7) 0.067(6) Uiso 0.60 1 d PD A 1
C45_1 C 0.3990(13) 0.3330(11) 0.2504(7) 0.057(5) Uiso 0.60 1 d PD A 1
C46_1 C 0.3944(10) 0.4178(11) 0.2861(6) 0.047(4) Uiso 0.60 1 d PD A 1
C47_1 C 0.4120(15) 0.4076(13) 0.3552(7) 0.070(6) Uiso 0.60 1 d PD A 1
C48_1 C 0.4624(10) 0.4577(11) 0.3798(7) 0.058(5) Uiso 0.60 1 d PD A 1
C49_1 C 0.5258(11) 0.4200(10) 0.4390(6) 0.045(4) Uiso 0.60 1 d PD A 1
C50_1 C 0.5367(13) 0.3321(12) 0.4774(9) 0.049(12) Uiso 0.60 1 d PD A 1
C51_1 C 0.6290(9) 0.2755(11) 0.5104(9) 0.059(5) Uiso 0.60 1 d PD A 1
C52_1 C 0.7129(11) 0.3022(9) 0.4970(7) 0.051(5) Uiso 0.60 1 d PD A 1
C53_1 C 0.8103(9) 0.2092(13) 0.4956(8) 0.058(5) Uiso 0.60 1 d PD A 1
C54_1 C 0.7908(10) 0.1207(9) 0.5083(8) 0.050(4) Uiso 0.60 1 d PD A 1
C55_1 C 0.8435(10) 0.0309(11) 0.4735(8) 0.047(4) Uiso 0.60 1 d PD A 1
C56_1 C 0.9298(10) 0.0210(10) 0.4336(6) 0.041(7) Uiso 0.60 1 d PD A 1
C57_1 C 0.9639(11) -0.0359(10) 0.3722(7) 0.058(5) Uiso 0.60 1 d PD A 1
C58_1 C 0.9117(15) -0.0839(17) 0.3471(7) 0.070(6) Uiso 0.60 1 d PD A 1
C59_1 C 0.9220(11) -0.0955(11) 0.2774(6) 0.058(6) Uiso 0.60 1 d PD A 1
C60_1 C 0.8343(11) -0.0929(14) 0.2455(7) 0.056(5) Uiso 0.60 1 d PD A 1
C61_1 C 0.7505(9) -0.0920(14) 0.2838(5) 0.084(7) Uiso 0.60 1 d PD A 1
C62_1 C 0.6504(8) -0.0354(11) 0.2608(5) 0.053(5) Uiso 0.60 1 d PD A 1
C63_1 C 0.6246(10) 0.0384(13) 0.2019(8) 0.064(5) Uiso 0.60 1 d PD A 1
C64_1 C 0.5320(12) 0.1312(10) 0.2025(7) 0.059(5) Uiso 0.60 1 d PD A 1
C65_1 C 0.4628(12) 0.1498(9) 0.2631(6) 0.067(8) Uiso 0.60 1 d PD A 1
C66_1 C 0.4037(12) 0.2472(10) 0.2882(5) 0.060(5) Uiso 0.60 1 d PD A 1
C67_1 C 0.4075(11) 0.2400(8) 0.3589(6) 0.066(6) Uiso 0.60 1 d PD A 1
C68_1 C 0.4213(14) 0.3137(11) 0.3973(6) 0.056(5) Uiso 0.60 1 d PD A 1
C69_1 C 0.4801(10) 0.2766(9) 0.4558(8) 0.045(4) Uiso 0.60 1 d PD A 1
C70_1 C 0.5279(9) 0.1665(9) 0.4761(8) 0.069(6) Uiso 0.60 1 d PD A 1
C71_1 C 0.6262(8) 0.1135(8) 0.5026(8) 0.056(5) Uiso 0.60 1 d PD A 1
C72_1 C 0.6797(9) 0.1641(10) 0.5208(9) 0.056(5) Uiso 0.60 1 d PD A 1
C73_1 C 0.6797(9) 0.0178(9) 0.4742(7) 0.063(5) Uiso 0.60 1 d PD A 1
C74_1 C 0.7882(11) -0.0249(15) 0.4502(11) 0.084(10) Uiso 0.60 1 d PD A 1
C75_1 C 0.8249(11) -0.0846(14) 0.3929(6) 0.052(5) Uiso 0.60 1 d PD A 1
C76_1 C 0.7477(8) -0.0943(13) 0.3547(6) 0.084(7) Uiso 0.60 1 d PD A 1
C77_1 C 0.6421(8) -0.0469(8) 0.3795(5) 0.061(7) Uiso 0.60 1 d PD A 1
C78_1 C 0.5782(8) -0.0086(8) 0.3179(5) 0.065(6) Uiso 0.60 1 d PD A 1
C79_1 C 0.4943(8) 0.0743(8) 0.3188(5) 0.062(5) Uiso 0.60 1 d PD A 1
C80_1 C 0.4588(8) 0.1337(8) 0.3817(5) 0.049(4) Uiso 0.60 1 d PD A 1
C81_1 C 0.5121(8) 0.1004(8) 0.4342(5) 0.064(6) Uiso 0.60 1 d PD A 1
C82_1 C 0.6116(8) 0.0029(8) 0.4328(5) 0.063(5) Uiso 0.60 1 d PD A 1
C1_2 C 0.9864(3) 0.0272(4) 0.2239(3) 0.027(5) Uiso 0.40 1 d PG A 2
C2_2 C 1.0074(3) 0.0016(4) 0.2932(3) 0.052(7) Uiso 0.40 1 d PG A 2
C3_2 C 0.9721(3) -0.0634(4) 0.3276(3) 0.042(6) Uiso 0.40 1 d PG A 2
C4_2 C 0.9132(4) -0.0973(3) 0.2928(3) 0.077(13) Uiso 0.40 1 d PG A 2
C5_2 C 0.8860(4) -0.0666(3) 0.2264(3) 0.063(8) Uiso 0.40 1 d PG A 2
C6_2 C 0.9264(4) -0.0083(4) 0.1920(3) 0.036(6) Uiso 0.40 1 d PG A 2
C7_2 C 0.8663(4) 0.0737(4) 0.1408(2) 0.050(8) Uiso 0.40 1 d PG A 2
C8_2 C 0.8930(4) 0.1524(5) 0.1421(2) 0.038(6) Uiso 0.40 1 d PG A 2
C9_2 C 0.9679(3) 0.1257(5) 0.1963(3) 0.055(8) Uiso 0.40 1 d PG A 2
C10_2 C 0.9661(4) 0.2011(5) 0.2339(3) 0.062(9) Uiso 0.40 1 d PG A 2
C11_2 C 0.9905(3) 0.1730(5) 0.3010(3) 0.043(6) Uiso 0.40 1 d PG A 2
C12_2 C 1.0121(3) 0.0752(5) 0.3318(3) 0.061(8) Uiso 0.40 1 d PG A 2
C13_2 C 0.9781(3) 0.0834(5) 0.4012(3) 0.069(9) Uiso 0.40 1 d PG A 2
C14_2 C 0.9391(4) 0.0241(5) 0.4359(3) 0.11(3) Uiso 0.40 1 d PG A 2
C15_2 C 0.9391(4) -0.0492(4) 0.3971(3) 0.055(7) Uiso 0.40 1 d PG A 2
C16_2 C 0.8563(4) -0.0798(4) 0.4068(3) 0.054(7) Uiso 0.40 1 d PG A 2
C17_2 C 0.8405(4) -0.1078(3) 0.3446(3) 0.076(10) Uiso 0.40 1 d PG A 2
C18_2 C 0.7438(5) -0.0929(3) 0.3229(3) 0.072(9) Uiso 0.40 1 d PG A 2
C19_2 C 0.7170(5) -0.0630(4) 0.2549(3) 0.057(8) Uiso 0.40 1 d PG A 2
C20_2 C 0.7881(4) -0.0536(4) 0.2063(3) 0.046(6) Uiso 0.40 1 d PG A 2
C21_2 C 0.7310(4) 0.0227(4) 0.1560(2) 0.15(4) Uiso 0.40 1 d PG A 2
C22_2 C 0.7677(4) 0.0879(4) 0.1242(2) 0.043(6) Uiso 0.40 1 d PG A 2
C23_2 C 0.6987(4) 0.1925(5) 0.10413(19) 0.031(5) Uiso 0.40 1 d PG A 2
C24_2 C 0.7206(5) 0.2770(5) 0.1067(2) 0.051(8) Uiso 0.40 1 d PG A 2
C25_2 C 0.8192(4) 0.2570(5) 0.1296(2) 0.069(9) Uiso 0.40 1 d PG A 2
C26_2 C 0.8190(4) 0.3329(4) 0.1681(3) 0.053(7) Uiso 0.40 1 d PG A 2
C27_2 C 0.8926(4) 0.3065(5) 0.2187(3) 0.094(14) Uiso 0.40 1 d PG A 2
C28_2 C 0.8464(5) 0.3766(4) 0.2712(3) 0.052(7) Uiso 0.40 1 d PG A 2
C29_2 C 0.8726(4) 0.3472(5) 0.3393(3) 0.050(7) Uiso 0.40 1 d PG A 2
C30_2 C 0.9492(4) 0.2454(5) 0.3566(3) 0.066(9) Uiso 0.40 1 d PG A 2
C31_2 C 0.9371(4) 0.1931(5) 0.4155(3) 0.077(10) Uiso 0.40 1 d PG A 2
C32_2 C 0.8548(4) 0.2347(5) 0.4650(3) 0.064(8) Uiso 0.40 1 d PG A 2
C33_2 C 0.8131(5) 0.1751(5) 0.4991(2) 0.046(7) Uiso 0.40 1 d PG A 2
C34_2 C 0.8548(4) 0.0701(5) 0.4848(2) 0.055(7) Uiso 0.40 1 d PG A 2
C35_2 C 0.7747(5) 0.0420(5) 0.4941(2) 0.045(6) Uiso 0.40 1 d PG A 2
C36_2 C 0.7734(5) -0.0327(4) 0.4551(3) 0.062(11) Uiso 0.40 1 d PG A 2
C37_2 C 0.6774(5) -0.0253(4) 0.4365(3) 0.103(14) Uiso 0.40 1 d PG A 2
C38_2 C 0.6590(5) -0.0489(4) 0.3712(3) 0.11(2) Uiso 0.40 1 d PG A 2
C39_2 C 0.5525(4) 0.0209(5) 0.3531(3) 0.040(6) Uiso 0.40 1 d PG A 2
C40_2 C 0.5330(4) 0.0588(5) 0.2863(3) 0.044(6) Uiso 0.40 1 d PG A 2
C41_2 C 0.6147(4) 0.0138(4) 0.2380(3) 0.059(8) Uiso 0.40 1 d PG A 2
C42_2 C 0.6235(4) 0.0680(4) 0.1764(3) 0.050(7) Uiso 0.40 1 d PG A 2
C43_2 C 0.5514(4) 0.1703(5) 0.1593(2) 0.058(8) Uiso 0.40 1 d PG A 2
C44_2 C 0.5887(4) 0.2274(5) 0.1189(2) 0.036(7) Uiso 0.40 1 d PG A 2
C45_2 C 0.5456(4) 0.3370(5) 0.1301(2) 0.073(9) Uiso 0.40 1 d PG A 2
C46_2 C 0.6259(5) 0.3693(4) 0.1244(2) 0.033(5) Uiso 0.40 1 d PG A 2
C47_2 C 0.6288(5) 0.4344(4) 0.1702(3) 0.12(3) Uiso 0.40 1 d PG A 2
C48_2 C 0.7254(5) 0.4203(4) 0.1890(3) 0.081(11) Uiso 0.40 1 d PG A 2
C49_2 C 0.7421(5) 0.4468(4) 0.2539(3) 0.073(9) Uiso 0.40 1 d PG A 2
C50_2 C 0.6607(5) 0.4942(3) 0.3020(3) 0.061(8) Uiso 0.40 1 d PG A 2
C51_2 C 0.6873(5) 0.4738(4) 0.3696(3) 0.068(9) Uiso 0.40 1 d PG A 2
C52_2 C 0.7910(5) 0.3969(4) 0.3889(3) 0.072(9) Uiso 0.40 1 d PG A 2
C53_2 C 0.7845(5) 0.3408(5) 0.4501(3) 0.068(9) Uiso 0.40 1 d PG A 2
C54_2 C 0.6764(5) 0.3803(5) 0.4729(3) 0.067(9) Uiso 0.40 1 d PG A 2
C55_2 C 0.6338(5) 0.3183(5) 0.4990(2) 0.056(8) Uiso 0.40 1 d PG A 2
C56_2 C 0.7045(5) 0.2149(5) 0.51433(19) 0.038(6) Uiso 0.40 1 d PG A 2
C57_2 C 0.6804(5) 0.1318(5) 0.51082(19) 0.080(12) Uiso 0.40 1 d PG A 2
C58_2 C 0.5842(4) 0.1474(5) 0.4900(2) 0.080(10) Uiso 0.40 1 d PG A 2
C59_2 C 0.5853(5) 0.0642(5) 0.4612(3) 0.057(7) Uiso 0.40 1 d PG A 2
C60_2 C 0.5089(4) 0.0893(5) 0.4096(3) 0.111(16) Uiso 0.40 1 d PG A 2
C61_2 C 0.4314(4) 0.1902(5) 0.3966(3) 0.074(9) Uiso 0.40 1 d PG A 2
C62_2 C 0.3994(3) 0.2261(5) 0.3307(3) 0.044(6) Uiso 0.40 1 d PG A 2
C63_2 C 0.4538(4) 0.1686(5) 0.2706(3) 0.056(10) Uiso 0.40 1 d PG A 2
C64_2 C 0.4630(4) 0.2213(5) 0.2101(3) 0.081(10) Uiso 0.40 1 d PG A 2
C65_2 C 0.4165(3) 0.3336(5) 0.2100(3) 0.051(7) Uiso 0.40 1 d PG A 2
C66_2 C 0.4608(4) 0.3891(4) 0.1745(3) 0.066(10) Uiso 0.40 1 d PG A 2
C67_2 C 0.4544(4) 0.4653(4) 0.2147(3) 0.055(8) Uiso 0.40 1 d PG A 2
C68_2 C 0.5404(4) 0.4880(3) 0.2204(3) 0.041(6) Uiso 0.40 1 d PG A 2
C69_2 C 0.5536(5) 0.5171(3) 0.2839(3) 0.084(11) Uiso 0.40 1 d PG A 2
C70_2 C 0.4844(4) 0.5216(3) 0.3422(3) 0.077(14) Uiso 0.40 1 d PG A 2
C71_2 C 0.5188(5) 0.4897(4) 0.4081(3) 0.073(9) Uiso 0.40 1 d PG A 2
C72_2 C 0.6190(5) 0.4661(4) 0.4247(3) 0.098(17) Uiso 0.40 1 d PG A 2
C73_2 C 0.4714(4) 0.4345(4) 0.4394(3) 0.063(8) Uiso 0.40 1 d PG A 2
C74_2 C 0.5275(4) 0.3390(5) 0.4807(2) 0.09(4) Uiso 0.40 1 d PG A 2
C75_2 C 0.5028(4) 0.2578(5) 0.4800(2) 0.062(8) Uiso 0.40 1 d PG A 2
C76_2 C 0.4239(4) 0.2704(5) 0.4331(3) 0.074(9) Uiso 0.40 1 d PG A 2
C77_2 C 0.3748(3) 0.3649(5) 0.3926(3) 0.094(13) Uiso 0.40 1 d PG A 2
C78_2 C 0.3579(3) 0.3359(5) 0.3254(3) 0.081(10) Uiso 0.40 1 d PG A 2
C79_2 C 0.3660(3) 0.3837(5) 0.2714(3) 0.065(8) Uiso 0.40 1 d PG A 2
C80_2 C 0.3916(3) 0.4699(4) 0.2747(3) 0.096(13) Uiso 0.40 1 d PG A 2
C81_2 C 0.4042(4) 0.4954(4) 0.3316(3) 0.081(10) Uiso 0.40 1 d PG A 2
C82_2 C 0.3957(4) 0.4380(4) 0.3955(3) 0.091(12) Uiso 0.40 1 d PG A 2
Ni1 Ni 0.51852(6) 0.01897(7) 0.08216(4) 0.0143(3) Uani 1 1 d . . .
N1 N 0.3899(5) 0.1498(5) 0.0821(3) 0.0167(14) Uani 1 1 d . . .
N2 N 0.4620(4) -0.0351(5) 0.1578(3) 0.0163(14) Uani 1 1 d . . .
N3 N 0.6491(4) -0.1097(5) 0.0852(3) 0.0148(13) Uani 1 1 d . . .
N4 N 0.5776(5) 0.0751(5) 0.0097(3) 0.0172(14) Uani 1 1 d . . .
C83 C 0.3675(6) 0.2366(6) 0.0410(4) 0.0180(17) Uani 1 1 d . . .
C84 C 0.2653(6) 0.3195(6) 0.0574(4) 0.0184(17) Uani 1 1 d . . .
C85 C 0.2255(6) 0.2803(6) 0.1086(4) 0.0195(17) Uani 1 1 d . . .
C86 C 0.3026(6) 0.1769(6) 0.1234(4) 0.0183(17) Uani 1 1 d . . .
C87 C 0.2911(6) 0.1125(6) 0.1737(4) 0.0171(16) Uani 1 1 d . . .
H87 H 0.2270 0.1376 0.1984 0.020 Uiso 1 1 calc R . .
C88 C 0.3667(5) 0.0138(6) 0.1905(4) 0.0158(16) Uani 1 1 d . . .
C89 C 0.3557(6) -0.0497(7) 0.2462(4) 0.0198(17) Uani 1 1 d . . .
C90 C 0.4444(6) -0.1396(6) 0.2472(4) 0.0197(17) Uani 1 1 d . . .
C91 C 0.5097(5) -0.1297(6) 0.1919(4) 0.0165(16) Uani 1 1 d . . .
C92 C 0.6089(6) -0.2063(6) 0.1779(4) 0.0184(16) Uani 1 1 d . . .
H92 H 0.6331 -0.2699 0.2035 0.022 Uiso 1 1 calc R . .
C93 C 0.6743(6) -0.1945(6) 0.1287(4) 0.0196(17) Uani 1 1 d . . .
C94 C 0.7796(6) -0.2734(6) 0.1172(4) 0.0194(17) Uani 1 1 d . . .
C95 C 0.8190(6) -0.2342(7) 0.0650(4) 0.0214(18) Uani 1 1 d . . .
C96 C 0.7383(5) -0.1342(6) 0.0462(4) 0.0181(17) Uani 1 1 d . . .
C97 C 0.7496(6) -0.0698(6) -0.0040(4) 0.0187(17) Uani 1 1 d . . .
H97 H 0.8132 -0.0951 -0.0295 0.022 Uiso 1 1 calc R . .
C98 C 0.6753(5) 0.0282(6) -0.0195(4) 0.0152(16) Uani 1 1 d . . .
C99 C 0.6920(6) 0.0975(6) -0.0691(3) 0.0173(17) Uani 1 1 d . . .
C100 C 0.6031(6) 0.1865(6) -0.0701(4) 0.0173(16) Uani 1 1 d . . .
C101 C 0.5320(6) 0.1723(6) -0.0215(4) 0.0167(17) Uani 1 1 d . . .
C102 C 0.4334(6) 0.2487(6) -0.0074(4) 0.0183(17) Uani 1 1 d . . .
H102 H 0.4098 0.3128 -0.0322 0.022 Uiso 1 1 calc R . .
C103 C 0.2187(6) 0.4251(7) 0.0227(4) 0.0278(19) Uani 1 1 d . . .
H10A H 0.1428 0.4581 0.0302 0.033 Uiso 1 1 calc R . .
H10B H 0.2337 0.4184 -0.0268 0.033 Uiso 1 1 calc R . .
C104 C 0.2590(7) 0.4946(7) 0.0478(5) 0.032(2) Uani 1 1 d . . .
H10C H 0.2403 0.5055 0.0961 0.049 Uiso 1 1 calc R . .
H10D H 0.2282 0.5608 0.0220 0.049 Uiso 1 1 calc R . .
H10E H 0.3342 0.4618 0.0413 0.049 Uiso 1 1 calc R . .
C105 C 0.1234(6) 0.3334(7) 0.1465(4) 0.0266(19) Uani 1 1 d . . .
H10F H 0.0928 0.2862 0.1530 0.032 Uiso 1 1 calc R . .
H10G H 0.0762 0.3942 0.1187 0.032 Uiso 1 1 calc R . .
C106 C 0.1315(7) 0.3676(8) 0.2158(5) 0.034(2) Uani 1 1 d . . .
H10H H 0.1765 0.3076 0.2442 0.051 Uiso 1 1 calc R . .
H10I H 0.0627 0.4019 0.2379 0.051 Uiso 1 1 calc R . .
H10J H 0.1605 0.4154 0.2098 0.051 Uiso 1 1 calc R . .
C107 C 0.2638(6) -0.0157(7) 0.2950(4) 0.0245(18) Uani 1 1 d . . .
H10K H 0.2645 -0.0768 0.3196 0.029 Uiso 1 1 calc R . .
H10L H 0.2000 0.0193 0.2690 0.029 Uiso 1 1 calc R . .
C108 C 0.2626(7) 0.0571(7) 0.3465(4) 0.029(2) Uani 1 1 d . . .
H10M H 0.3253 0.0226 0.3727 0.044 Uiso 1 1 calc R . .
H10N H 0.2019 0.0765 0.3774 0.044 Uiso 1 1 calc R . .
H10O H 0.2597 0.1188 0.3225 0.044 Uiso 1 1 calc R . .
C109 C 0.4761(6) -0.2293(7) 0.2970(4) 0.0259(18) Uani 1 1 d . . .
H10P H 0.5088 -0.2932 0.2719 0.031 Uiso 1 1 calc R . .
H10Q H 0.4137 -0.2259 0.3216 0.031 Uiso 1 1 calc R . .
C110 C 0.5511(7) -0.2343(7) 0.3486(4) 0.029(2) Uani 1 1 d . . .
H11A H 0.6144 -0.2407 0.3248 0.044 Uiso 1 1 calc R . .
H11B H 0.5678 -0.2939 0.3803 0.044 Uiso 1 1 calc R . .
H11C H 0.5192 -0.1715 0.3739 0.044 Uiso 1 1 calc R . .
C111 C 0.8316(6) -0.3723(7) 0.1574(4) 0.0263(19) Uani 1 1 d . . .
H11D H 0.8941 -0.4198 0.1316 0.032 Uiso 1 1 calc R . .
H11E H 0.7847 -0.4034 0.1631 0.032 Uiso 1 1 calc R . .
C112 C 0.8626(7) -0.3617(7) 0.2273(5) 0.035(2) Uani 1 1 d . . .
H11F H 0.9093 -0.3314 0.2222 0.053 Uiso 1 1 calc R . .
H11G H 0.8975 -0.4296 0.2507 0.053 Uiso 1 1 calc R . .
H11H H 0.8008 -0.3173 0.2541 0.053 Uiso 1 1 calc R . .
C113 C 0.9264(6) -0.2819(7) 0.0334(5) 0.0269(19) Uani 1 1 d . . .
H11I H 0.9219 -0.2706 -0.0166 0.032 Uiso 1 1 calc R . .
H11J H 0.9598 -0.3569 0.0440 0.032 Uiso 1 1 calc R . .
C114 C 0.9941(6) -0.2386(8) 0.0579(5) 0.035(2) Uani 1 1 d . . .
H11K H 0.9581 -0.1636 0.0521 0.052 Uiso 1 1 calc R . .
H11L H 1.0593 -0.2658 0.0312 0.052 Uiso 1 1 calc R . .
H11M H 1.0080 -0.2589 0.1060 0.052 Uiso 1 1 calc R . .
C115 C 0.7921(6) 0.0728(7) -0.1062(4) 0.0230(18) Uani 1 1 d . . .
H11N H 0.7792 0.1183 -0.1479 0.028 Uiso 1 1 calc R . .
H11O H 0.8246 0.0010 -0.1201 0.028 Uiso 1 1 calc R . .
C116 C 0.8658(7) 0.0866(8) -0.0620(4) 0.035(2) Uani 1 1 d . . .
H11P H 0.8321 0.1564 -0.0458 0.052 Uiso 1 1 calc R . .
H11Q H 0.9285 0.0752 -0.0888 0.052 Uiso 1 1 calc R . .
H11R H 0.8840 0.0370 -0.0229 0.052 Uiso 1 1 calc R . .
C117 C 0.5807(6) 0.2855(7) -0.1086(4) 0.0244(19) Uani 1 1 d . . .
H11S H 0.5085 0.3192 -0.1232 0.029 Uiso 1 1 calc R . .
H11T H 0.6265 0.2711 -0.1498 0.029 Uiso 1 1 calc R . .
C118 C 0.5966(8) 0.3585(8) -0.0655(5) 0.036(2) Uani 1 1 d . . .
H11U H 0.5480 0.3767 -0.0262 0.054 Uiso 1 1 calc R . .
H11V H 0.5846 0.4209 -0.0930 0.054 Uiso 1 1 calc R . .
H11W H 0.6674 0.3246 -0.0498 0.054 Uiso 1 1 calc R . .
C119 C 0.2234(8) 0.7324(9) 0.2644(5) 0.040(2) Uani 1 1 d . . .
H119 H 0.2586 0.7708 0.2504 0.048 Uiso 1 1 calc R . .
C120 C 0.2068(9) 0.7149(10) 0.3322(5) 0.050(3) Uani 1 1 d . . .
H120 H 0.2325 0.7390 0.3655 0.060 Uiso 1 1 calc R . .
C121 C 0.1530(13) 0.6626(14) 0.3515(6) 0.084(5) Uani 1 1 d . . .
H121 H 0.1377 0.6540 0.3983 0.101 Uiso 1 1 calc R . .
C122 C 0.1208(13) 0.6220(14) 0.3036(6) 0.081(5) Uani 1 1 d . . .
H122 H 0.0876 0.5816 0.3175 0.098 Uiso 1 1 calc R . .
C123 C 0.1369(8) 0.6401(8) 0.2356(5) 0.041(2) Uani 1 1 d . . .
H123 H 0.1120 0.6152 0.2023 0.050 Uiso 1 1 calc R . .
C124 C 0.1886(7) 0.6939(8) 0.2166(4) 0.035(2) Uani 1 1 d . . .
H124 H 0.2010 0.7053 0.1697 0.043 Uiso 1 1 calc R . .
C125 C 0.8683(17) 0.6700(19) 0.5810(10) 0.031(6) Uiso 0.33 1 d PG B 1
H125 H 0.8830 0.6980 0.6179 0.037 Uiso 0.33 1 calc PR B 1
C126 C 0.8088(16) 0.7345(14) 0.5286(10) 0.040(7) Uiso 0.33 1 d PG B 1
H126 H 0.7828 0.8066 0.5296 0.049 Uiso 0.33 1 calc PR B 1
C127 C 0.7874(18) 0.693(2) 0.4746(10) 0.048(8) Uiso 0.33 1 d PG B 1
H127 H 0.7467 0.7375 0.4388 0.058 Uiso 0.33 1 calc PR B 1
C128 C 0.825(3) 0.588(2) 0.4731(16) 0.107(18) Uiso 0.33 1 d PG B 1
H128 H 0.8107 0.5599 0.4362 0.129 Uiso 0.33 1 calc PR B 1
C129 C 0.885(4) 0.5234(14) 0.525(2) 0.24(5) Uiso 0.33 1 d PG B 1
H129 H 0.9109 0.4513 0.5244 0.284 Uiso 0.33 1 calc PR B 1
C130 C 0.906(3) 0.5644(17) 0.5794(17) 0.21(4) Uiso 0.33 1 d PG B 1
H130 H 0.9470 0.5204 0.6153 0.248 Uiso 0.33 1 calc PR B 1
C131 C 0.8328(15) 0.6162(16) 0.4333(8) 0.031(6) Uiso 0.33 1 d PG C 2
H131 H 0.8097 0.6048 0.3926 0.037 Uiso 0.33 1 calc PR C 2
C132 C 0.9076(17) 0.6488(19) 0.4302(9) 0.052(8) Uiso 0.33 1 d PG C 2
H132 H 0.9355 0.6597 0.3874 0.062 Uiso 0.33 1 calc PR C 2
C133 C 0.9415(19) 0.665(2) 0.4897(12) 0.084(13) Uiso 0.33 1 d PG C 2
H133 H 0.9925 0.6877 0.4876 0.100 Uiso 0.33 1 calc PR C 2
C134 C 0.901(2) 0.650(2) 0.5523(9) 0.061(10) Uiso 0.33 1 d PG C 2
H134 H 0.9238 0.6609 0.5929 0.074 Uiso 0.33 1 calc PR C 2
C135 C 0.826(2) 0.617(2) 0.5554(8) 0.076(11) Uiso 0.33 1 d PG C 2
H135 H 0.7980 0.6060 0.5981 0.091 Uiso 0.33 1 calc PR C 2
C136 C 0.7920(17) 0.600(2) 0.4959(10) 0.060 Uiso 0.33 1 d PG C 2
H136 H 0.7410 0.5780 0.4980 0.072 Uiso 0.33 1 calc PR C 2

loop_
_atom_site_aniso_label
_atom_site_aniso_U_11
_atom_site_aniso_U_22
_atom_site_aniso_U_33
_atom_site_aniso_U_23
_atom_site_aniso_U_13
_atom_site_aniso_U_12
Er1 0.0393(13) 0.0572(19) 0.0846(19) 0.0161(13) -0.0411(12) -0.0233(11)
Ni1 0.0121(5) 0.0173(6) 0.0147(5) -0.0022(4) 0.0013(4) -0.0080(4)
N1 0.016(3) 0.023(4) 0.016(3) -0.003(3) 0.001(2) -0.013(3)
N2 0.015(3) 0.021(4) 0.014(3) -0.005(3) 0.000(2) -0.010(3)
N3 0.016(3) 0.014(4) 0.017(3) 0.000(3) 0.001(2) -0.009(3)
N4 0.016(3) 0.025(4) 0.015(3) -0.005(3) 0.000(2) -0.012(3)
C83 0.017(4) 0.024(5) 0.016(4) -0.001(3) -0.003(3) -0.012(3)
C84 0.021(4) 0.011(5) 0.022(4) -0.001(3) -0.004(3) -0.006(3)
C85 0.016(4) 0.019(5) 0.026(4) -0.003(3) -0.001(3) -0.010(3)
C86 0.016(4) 0.020(5) 0.021(4) -0.005(3) 0.001(3) -0.010(3)
C87 0.015(4) 0.017(5) 0.019(4) -0.002(3) 0.003(3) -0.008(3)
C88 0.018(4) 0.017(5) 0.017(4) -0.003(3) 0.000(3) -0.012(3)
C89 0.019(4) 0.030(5) 0.015(4) -0.002(3) 0.003(3) -0.016(4)
C90 0.021(4) 0.024(5) 0.018(4) 0.002(3) -0.001(3) -0.013(4)
C91 0.016(4) 0.019(5) 0.014(4) -0.003(3) -0.002(3) -0.006(3)
C92 0.026(4) 0.018(5) 0.015(4) -0.001(3) -0.003(3) -0.013(3)
C93 0.015(4) 0.025(5) 0.021(4) -0.005(3) -0.001(3) -0.010(3)
C94 0.017(4) 0.008(5) 0.031(4) -0.004(3) -0.002(3) -0.004(3)
C95 0.016(4) 0.026(5) 0.025(4) -0.005(3) 0.000(3) -0.011(3)
C96 0.012(4) 0.019(5) 0.025(4) -0.008(3) 0.001(3) -0.008(3)
C97 0.018(4) 0.024(5) 0.020(4) -0.006(3) 0.005(3) -0.014(4)
C98 0.016(4) 0.018(5) 0.016(4) -0.006(3) 0.000(3) -0.010(3)
C99 0.018(4) 0.029(5) 0.012(3) -0.004(3) 0.001(3) -0.016(4)
C100 0.024(4) 0.020(5) 0.014(4) 0.002(3) -0.002(3) -0.015(3)
C101 0.019(4) 0.020(5) 0.013(4) -0.002(3) -0.003(3) -0.010(3)
C102 0.026(4) 0.017(5) 0.012(4) 0.005(3) -0.006(3) -0.011(3)
C103 0.026(4) 0.023(5) 0.032(5) 0.000(4) 0.000(3) -0.010(4)
C104 0.038(5) 0.017(5) 0.042(5) -0.001(4) -0.003(4) -0.012(4)
C105 0.019(4) 0.023(5) 0.031(5) -0.002(4) 0.006(3) -0.005(3)
C106 0.026(4) 0.032(6) 0.040(5) -0.012(4) 0.012(4) -0.010(4)
C107 0.017(4) 0.031(5) 0.025(4) -0.004(4) 0.006(3) -0.011(4)
C108 0.029(4) 0.038(6) 0.021(4) -0.005(4) 0.007(3) -0.017(4)
C109 0.028(4) 0.025(5) 0.023(4) -0.001(3) 0.005(3) -0.012(4)
C110 0.039(5) 0.020(5) 0.021(4) 0.001(3) 0.001(4) -0.008(4)
C111 0.021(4) 0.020(5) 0.032(5) -0.002(4) 0.002(3) -0.004(3)
C112 0.028(5) 0.027(6) 0.042(5) 0.008(4) -0.010(4) -0.006(4)
C113 0.016(4) 0.023(5) 0.039(5) -0.004(4) 0.006(3) -0.007(3)
C114 0.018(4) 0.036(6) 0.049(6) -0.003(4) -0.001(4) -0.012(4)
C115 0.022(4) 0.030(5) 0.021(4) 0.000(3) 0.005(3) -0.017(4)
C116 0.026(4) 0.058(7) 0.032(5) -0.014(4) 0.009(4) -0.029(4)
C117 0.025(4) 0.035(6) 0.021(4) -0.001(4) 0.003(3) -0.021(4)
C118 0.046(5) 0.034(6) 0.039(5) 0.012(4) -0.019(4) -0.028(5)
C119 0.043(5) 0.054(7) 0.028(5) -0.006(4) 0.000(4) -0.027(5)
C120 0.062(7) 0.080(9) 0.027(5) -0.006(5) -0.007(5) -0.046(7)
C121 0.125(13) 0.147(16) 0.021(6) 0.008(7) 0.000(6) -0.100(13)
C122 0.120(12) 0.139(16) 0.043(7) 0.018(7) -0.010(7) -0.110(12)
C123 0.046(6) 0.052(7) 0.034(5) -0.006(5) -0.009(4) -0.028(5)
C124 0.036(5) 0.047(7) 0.025(5) 0.000(4) 0.001(4) -0.021(5)

loop_
_atom_type_symbol
_atom_type_description
_atom_type_scat_dispersion_real
_atom_type_scat_dispersion_imag
_atom_type_scat_source
C C 0.0033 0.0016 'International Tables Vol C Tables 4.2.6.8 and 6.1.1.4'
H H 0.0000 0.0000 'International Tables Vol C Tables 4.2.6.8 and 6.1.1.4'
N N 0.0061 0.0033 'International Tables Vol C Tables 4.2.6.8 and 6.1.1.4'
Er Er -0.3533 6.0613 'International Tables Vol C Tables 4.2.6.8 and 6.1.1.4'
Ni Ni 0.3143 1.3773 'International Tables Vol C Tables 4.2.6.8 and 6.1.1.4'

loop_
_geom_angle_atom_site_label_1
_geom_angle_atom_site_label_2
_geom_angle_atom_site_label_3
_geom_angle
Er4 Er1 Er6 33.2(7)
Er4 Er1 Er10 44.6(11)
Er6 Er1 Er10 75.8(9)
Er4 Er1 Er11 28.0(10)
Er6 Er1 Er11 56.1(7)
Er10 Er1 Er11 20.5(9)
Er4 Er1 Er9 76.5(12)
Er6 Er1 Er9 102.6(7)
Er10 Er1 Er9 34.3(11)
Er11 Er1 Er9 48.7(11)
Er4 Er1 Er8 43.6(9)
Er6 Er1 Er8 70.4(5)
Er10 Er1 Er8 14.0(8)
Er11 Er1 Er8 15.6(5)
Er9 Er1 Er8 33.1(8)
Er4 Er1 C64_2 114.9(7)
Er6 Er1 C64_2 126.4(3)
Er10 Er1 C64_2 104.1(8)
Er11 Er1 C64_2 119.3(4)
Er9 Er1 C64_2 104.5(6)
Er8 Er1 C64_2 117.9(3)
Er4 Er1 C44_1 82.5(7)
Er6 Er1 C44_1 89.1(4)
Er10 Er1 C44_1 94.5(8)
Er11 Er1 C44_1 98.8(6)
Er9 Er1 C44_1 116.0(8)
Er8 Er1 C44_1 107.0(5)
C64_2 Er1 C44_1 37.4(4)
Er4 Er1 Er7 89.1(9)
Er6 Er1 Er7 111.1(4)
Er10 Er1 Er7 48.9(8)
Er11 Er1 Er7 61.1(8)
Er9 Er1 Er7 14.9(7)
Er8 Er1 Er7 45.5(5)
C64_2 Er1 Er7 106.5(2)
C44_1 Er1 Er7 126.5(4)
Er4 Er1 C45_1 107.6(7)
Er6 Er1 C45_1 96.3(4)
Er10 Er1 C45_1 130.2(8)
Er11 Er1 C45_1 131.2(7)
Er9 Er1 C45_1 146.1(7)
Er8 Er1 C45_1 142.1(5)
C64_2 Er1 C45_1 42.5(3)
C44_1 Er1 C45_1 35.8(3)
Er7 Er1 C45_1 148.6(4)
Er4 Er1 C43_1 87.5(8)
Er6 Er1 C43_1 109.9(4)
Er10 Er1 C43_1 74.7(8)
Er11 Er1 C43_1 88.6(4)
Er9 Er1 C43_1 85.1(7)
Er8 Er1 C43_1 88.7(4)
C64_2 Er1 C43_1 30.7(3)
C44_1 Er1 C43_1 33.8(3)
Er7 Er1 C43_1 93.5(3)
C45_1 Er1 C43_1 61.9(4)
Er4 Er1 C65_2 94.1(6)
Er6 Er1 C65_2 92.7(3)
Er10 Er1 C65_2 110.6(7)
Er11 Er1 C65_2 113.7(5)
Er9 Er1 C65_2 130.1(7)
Er8 Er1 C65_2 122.9(4)
C64_2 Er1 C65_2 35.93(6)
C44_1 Er1 C65_2 16.1(4)
Er7 Er1 C65_2 138.3(3)
C45_1 Er1 C65_2 19.7(3)
C43_1 Er1 C65_2 45.3(3)
Er9 Er2 Er10 22.3(10)
Er9 Er2 Er8 20.9(10)
Er10 Er2 Er8 25.2(6)
Er9 Er2 C60_1 114.8(10)
Er10 Er2 C60_1 135.0(7)
Er8 Er2 C60_1 126.8(6)
Er9 Er2 C61_1 130.2(10)
Er10 Er2 C61_1 138.4(6)
Er8 Er2 C61_1 150.2(5)
C60_1 Er2 C61_1 34.1(4)
Er9 Er2 C39_1 79.4(10)
Er10 Er2 C39_1 99.8(7)
Er8 Er2 C39_1 93.3(6)
C60_1 Er2 C39_1 35.5(3)
C61_1 Er2 C39_1 60.4(5)
Er9 Er2 C40_1 60.0(9)
Er10 Er2 C40_1 75.1(6)
Er8 Er2 C40_1 79.7(5)
C60_1 Er2 C40_1 61.5(4)
C61_1 Er2 C40_1 70.5(4)
C39_1 Er2 C40_1 32.3(3)
Er9 Er2 Er1 54.3(10)
Er10 Er2 Er1 32.9(5)
Er8 Er2 Er1 55.7(5)
C60_1 Er2 Er1 147.3(4)
C61_1 Er2 Er1 124.3(3)
C39_1 Er2 Er1 121.8(5)
C40_1 Er2 Er1 90.3(4)
Er9 Er2 C59_1 121.6(11)
Er10 Er2 C59_1 142.8(7)
Er8 Er2 C59_1 120.1(6)
C60_1 Er2 C59_1 33.5(3)
C61_1 Er2 C59_1 58.8(4)
C39_1 Er2 C59_1 56.2(4)
C40_1 Er2 C59_1 88.2(4)
Er1 Er2 C59_1 175.7(5)
Er9 Er2 Er11 23.7(9)
Er10 Er2 Er11 17.1(6)
Er8 Er2 Er11 10.9(4)
C60_1 Er2 Er11 136.2(6)
C61_1 Er2 Er11 152.7(5)
C39_1 Er2 Er11 101.5(6)
C40_1 Er2 Er11 83.6(5)
Er1 Er2 Er11 45.1(4)
C59_1 Er2 Er11 130.7(6)
Er9 Er2 C63_1 75.9(11)
Er10 Er2 C63_1 79.2(7)
Er8 Er2 C63_1 96.4(5)
C60_1 Er2 C63_1 71.7(5)
C61_1 Er2 C63_1 59.2(3)
C39_1 Er2 C63_1 58.9(4)
C40_1 Er2 C63_1 33.9(3)
Er1 Er2 C63_1 75.7(4)
C59_1 Er2 C63_1 105.0(5)
Er11 Er2 C63_1 94.4(5)
Er9 Er2 C62_1 108.1(11)
Er10 Er2 C62_1 108.7(7)
Er8 Er2 C62_1 128.4(5)
C60_1 Er2 C62_1 58.1(4)
C61_1 Er2 C62_1 31.5(3)
C39_1 Er2 C62_1 66.9(4)
C40_1 Er2 C62_1 57.8(3)
Er1 Er2 C62_1 93.9(3)
C59_1 Er2 C62_1 88.7(5)
Er11 Er2 C62_1 125.1(5)
C63_1 Er2 C62_1 32.2(3)
Er9 Er3 Er8 45.1(14)
Er9 Er3 C6_2 106.0(8)
Er8 Er3 C6_2 107.1(5)
Er9 Er3 Er10 25.7(12)
Er8 Er3 Er10 24.4(6)
C6_2 Er3 Er10 119.2(5)
Er9 Er3 C5_2 100.0(10)
Er8 Er3 C5_2 127.7(5)
C6_2 Er3 C5_2 35.69(8)
Er10 Er3 C5_2 124.1(6)
Er9 Er3 Er11 45.5(14)
Er8 Er3 Er11 8.7(5)
C6_2 Er3 Er11 115.8(4)
Er10 Er3 Er11 21.3(5)
C5_2 Er3 Er11 135.1(5)
Er9 Er3 Er21 108.7(10)
Er8 Er3 Er21 72.5(4)
C6_2 Er3 Er21 124.8(4)
Er10 Er3 Er21 83.4(6)
C5_2 Er3 Er21 150.4(4)
Er11 Er3 Er21 67.5(4)
Er9 Er3 C1_2 134.2(10)
Er8 Er3 C1_2 109.9(5)
C6_2 Er3 C1_2 35.52(9)
Er10 Er3 C1_2 132.7(5)
C5_2 Er3 C1_2 62.95(14)
Er11 Er3 C1_2 116.3(4)
Er21 Er3 C1_2 91.0(3)
Er9 Er3 C7_2 77.8(10)
Er8 Er3 C7_2 71.1(5)
C6_2 Er3 C7_2 36.19(9)
Er10 Er3 C7_2 84.2(5)
C5_2 Er3 C7_2 62.75(13)
Er11 Er3 C7_2 79.8(4)
Er21 Er3 C7_2 115.9(4)
C1_2 Er3 C7_2 56.38(11)
Er9 Er3 C4_2 121.3(12)
Er8 Er3 C4_2 159.5(5)
C6_2 Er3 C4_2 58.13(13)
Er10 Er3 C4_2 146.7(6)
C5_2 Er3 C4_2 32.10(8)
Er11 Er3 C4_2 165.6(5)
Er21 Er3 C4_2 127.0(4)
C1_2 Er3 C4_2 67.29(15)
C7_2 Er3 C4_2 92.11(17)
Er9 Er3 C2_2 165.0(8)
Er8 Er3 C2_2 132.5(4)
C6_2 Er3 C2_2 59.22(15)
Er10 Er3 C2_2 156.5(6)
C5_2 Er3 C2_2 69.91(17)
Er11 Er3 C2_2 135.3(4)
Er21 Er3 C2_2 80.5(3)
C1_2 Er3 C2_2 31.56(9)
C7_2 Er3 C2_2 87.50(17)
C4_2 Er3 C2_2 55.34(14)
Er9 Er3 C20_2 69.2(11)
Er8 Er3 C20_2 106.6(5)
C6_2 Er3 C20_2 57.93(13)
Er10 Er3 C20_2 94.7(6)
C5_2 Er3 C20_2 32.11(8)
Er11 Er3 C20_2 111.2(5)
Er21 Er3 C20_2 177.2(3)
C1_2 Er3 C20_2 91.79(16)
C7_2 Er3 C20_2 65.86(15)
C4_2 Er3 C20_2 54.37(11)
C2_2 Er3 C20_2 101.90(18)
Er1 Er4 Er10 98.3(17)
Er1 Er4 Er11 134.2(15)
Er10 Er4 Er11 40.3(14)
Er1 Er4 Er8 116.6(11)
Er10 Er4 Er8 26.5(13)
Er11 Er4 Er8 17.6(9)
Er1 Er4 Er9 80.2(11)
Er10 Er4 Er9 23.3(13)
Er11 Er4 Er9 54.2(13)
Er8 Er4 Er9 36.7(8)
Er1 Er4 Er20 111.2(9)
Er10 Er4 Er20 94.4(13)
Er11 Er4 Er20 66.3(8)
Er8 Er4 Er20 70.3(6)
Er9 Er4 Er20 87.2(7)
Er1 Er4 Er21 108.3(6)
Er10 Er4 Er21 72.9(12)
Er11 Er4 Er21 51.5(7)
Er8 Er4 Er21 50.7(5)
Er9 Er4 Er21 65.3(6)
Er20 Er4 Er21 22.2(5)
Er1 Er4 Er18 102.6(6)
Er10 Er4 Er18 82.0(12)
Er11 Er4 Er18 61.7(7)
Er8 Er4 Er18 60.8(5)
Er9 Er4 Er18 71.7(7)
Er20 Er4 Er18 16.3(4)
Er21 Er4 Er18 10.31(17)
Er1 Er4 Er19 92.4(6)
Er10 Er4 Er19 88.2(11)
Er11 Er4 Er19 72.3(7)
Er8 Er4 Er19 69.6(4)
Er9 Er4 Er19 74.3(7)
Er20 Er4 Er19 21.0(5)
Er21 Er4 Er19 20.9(3)
Er18 Er4 Er19 11.31(18)
Er1 Er4 Er22 78.8(6)
Er10 Er4 Er22 94.5(11)
Er11 Er4 Er22 85.3(7)
Er8 Er4 Er22 80.1(4)
Er9 Er4 Er22 76.6(7)
Er20 Er4 Er22 32.8(5)
Er21 Er4 Er22 34.7(3)
Er18 Er4 Er22 25.6(3)
Er19 Er4 Er22 14.3(3)
Er1 Er4 Er14 95.9(6)
Er10 Er4 Er14 73.3(11)
Er11 Er4 Er14 59.9(7)
Er8 Er4 Er14 55.1(4)
Er9 Er4 Er14 60.8(7)
Er20 Er4 Er14 27.9(4)
Er21 Er4 Er14 12.45(19)
Er18 Er4 Er14 11.63(13)
Er19 Er4 Er14 15.0(3)
Er22 Er4 Er14 25.57(17)
Er1 Er4 Er23 86.2(7)
Er10 Er4 Er23 83.0(12)
Er11 Er4 Er23 72.7(8)
Er8 Er4 Er23 67.3(6)
Er9 Er4 Er23 67.1(9)
Er20 Er4 Er23 29.3(8)
Er21 Er4 Er23 23.4(5)
Er18 Er4 Er23 16.4(6)
Er19 Er4 Er23 8.7(5)
Er22 Er4 Er23 12.9(3)
Er14 Er4 Er23 12.8(4)
Er9 Er5 Er8 57(2)
Er9 Er5 Er10 29(2)
Er8 Er5 Er10 31.2(8)
Er9 Er5 Er11 52(2)
Er8 Er5 Er11 9.8(6)
Er10 Er5 Er11 24.4(6)
Er9 Er5 Er21 111.9(17)
Er8 Er5 Er21 67.7(5)
Er10 Er5 Er21 84.2(7)
Er11 Er5 Er21 66.0(5)
Er9 Er5 Er1 34.0(13)
Er8 Er5 Er1 56.6(7)
Er10 Er5 Er1 28.7(6)
Er11 Er5 Er1 47.4(6)
Er21 Er5 Er1 84.0(3)
Er9 Er5 Er18 109.0(15)
Er8 Er5 Er18 71.5(5)
Er10 Er5 Er18 83.1(7)
Er11 Er5 Er18 68.1(5)
Er21 Er5 Er18 9.8(2)
Er1 Er5 Er18 78.3(2)
Er9 Er5 Er23 112.8(15)
Er8 Er5 Er23 88.3(10)
Er10 Er5 Er23 92.7(9)
Er11 Er5 Er23 83.2(9)
Er21 Er5 Er23 28.1(7)
Er1 Er5 Er23 79.0(6)
Er18 Er5 Er23 19.6(8)
Er9 Er5 Er19 106.8(14)
Er8 Er5 Er19 78.5(6)
Er10 Er5 Er19 84.4(7)
Er11 Er5 Er19 73.5(5)
Er21 Er5 Er19 21.6(3)
Er1 Er5 Er19 73.9(3)
Er18 Er5 Er19 11.9(2)
Er23 Er5 Er19 9.8(6)
Er9 Er5 Er20 91.9(16)
Er8 Er5 Er20 55.5(6)
Er10 Er5 Er20 65.3(7)
Er11 Er5 Er20 50.9(6)
Er21 Er5 Er20 20.5(4)
Er1 Er5 Er20 63.6(4)
Er18 Er5 Er20 17.9(4)
Er23 Er5 Er20 32.8(9)
Er19 Er5 Er20 23.0(5)
Er9 Er5 Er22 101.8(13)
Er8 Er5 Er22 86.3(6)
Er10 Er5 Er22 84.6(6)
Er11 Er5 Er22 79.5(5)
Er21 Er5 Er22 36.1(3)
Er1 Er5 Er22 67.8(2)
Er18 Er5 Er22 26.4(3)
Er23 Er5 Er22 12.4(4)
Er19 Er5 Er22 14.6(3)
Er20 Er5 Er22 33.2(4)
Er9 Er5 Er15 83.2(14)
Er8 Er5 Er15 56.7(5)
Er10 Er5 Er15 59.2(6)
Er11 Er5 Er15 50.0(4)
Er21 Er5 Er15 31.4(3)
Er1 Er5 Er15 52.7(3)
Er18 Er5 Er15 25.9(3)
Er23 Er5 Er15 34.1(8)
Er19 Er5 Er15 25.2(3)
Er20 Er5 Er15 12.2(4)
Er22 Er5 Er15 29.6(3)
Er1 Er6 Er10 64.1(9)
Er1 Er6 Er11 94.0(8)
Er10 Er6 Er11 30.5(8)
Er1 Er6 Er8 83.5(5)
Er10 Er6 Er8 23.2(8)
Er11 Er6 Er8 12.7(7)
Er1 Er6 Er9 54.8(6)
Er10 Er6 Er9 20.8(9)
Er11 Er6 Er9 41.7(10)
Er8 Er6 Er9 29.6(6)
Er1 Er6 Er20 120.8(6)
Er10 Er6 Er20 92.4(9)
Er11 Er6 Er20 70.8(7)
Er8 Er6 Er20 70.7(6)
Er9 Er6 Er20 83.7(6)
Er1 Er6 Er21 104.8(3)
Er10 Er6 Er21 72.0(8)
Er11 Er6 Er21 54.8(5)
Er8 Er6 Er21 51.7(4)
Er9 Er6 Er21 62.4(5)
Er20 Er6 Er21 21.3(5)
Er1 Er6 Er18 105.5(3)
Er10 Er6 Er18 81.4(8)
Er11 Er6 Er18 65.5(5)
Er8 Er6 Er18 62.1(4)
Er9 Er6 Er18 69.7(6)
Er20 Er6 Er18 15.8(5)
Er21 Er6 Er18 10.72(17)
Er1 Er6 Er19 99.8(4)
Er10 Er6 Er19 88.0(7)
Er11 Er6 Er19 76.0(5)
Er8 Er6 Er19 71.0(3)
Er9 Er6 Er19 73.2(6)
Er20 Er6 Er19 21.8(6)
Er21 Er6 Er19 21.9(3)
Er18 Er6 Er19 11.93(19)
Er1 Er6 Er22 90.1(3)
Er10 Er6 Er22 94.2(7)
Er11 Er6 Er22 88.2(5)
Er8 Er6 Er22 81.2(3)
Er9 Er6 Er22 76.2(6)
Er20 Er6 Er22 35.3(5)
Er21 Er6 Er22 36.3(3)
Er18 Er6 Er22 27.1(3)
Er19 Er6 Er22 15.2(3)
Er1 Er6 Er23 91.2(7)
Er10 Er6 Er23 82.8(8)
Er11 Er6 Er23 74.9(7)
Er8 Er6 Er23 68.1(5)
Er9 Er6 Er23 66.4(8)
Er20 Er6 Er23 30.0(8)
Er21 Er6 Er23 24.2(5)
Er18 Er6 Er23 17.0(6)
Er19 Er6 Er23 8.7(5)
Er22 Er6 Er23 13.3(3)
Er1 Er6 Er16 89.1(3)
Er10 Er6 Er16 62.3(7)
Er11 Er6 Er16 53.1(5)
Er8 Er6 Er16 46.0(3)
Er9 Er6 Er16 49.1(5)
Er20 Er6 Er16 35.6(4)
Er21 Er6 Er16 15.78(15)
Er18 Er6 Er16 20.7(2)
Er19 Er6 Er16 25.7(2)
Er22 Er6 Er16 35.29(17)
Er23 Er6 Er16 22.1(4)
Er9 Er7 Er8 25.8(18)
Er9 Er7 Er10 24.8(17)
Er8 Er7 Er10 31.0(8)
Er9 Er7 Er11 26.4(16)
Er8 Er7 Er11 12.5(5)
Er10 Er7 Er11 20.6(7)
Er9 Er7 Er1 59.5(17)
Er8 Er7 Er1 63.6(6)
Er10 Er7 Er1 35.8(6)
Er11 Er7 Er1 51.2(5)
Er9 Er7 Er21 80.9(18)
Er8 Er7 Er21 55.3(4)
Er10 Er7 Er21 73.8(7)
Er11 Er7 Er21 56.8(4)
Er1 Er7 Er21 81.6(2)
Er9 Er7 Er23 102.8(19)
Er8 Er7 Er23 78.7(8)
Er10 Er7 Er23 88.5(10)
Er11 Er7 Er23 76.6(8)
Er1 Er7 Er23 80.6(6)
Er21 Er7 Er23 26.4(6)
Er9 Er7 Er18 85.9(18)
Er8 Er7 Er18 61.1(4)
Er10 Er7 Er18 75.1(7)
Er11 Er7 Er18 60.4(4)
Er1 Er7 Er18 77.0(2)
Er21 Er7 Er18 9.7(2)
Er23 Er7 Er18 18.1(7)
Er9 Er7 Er19 93.9(17)
Er8 Er7 Er19 70.2(4)
Er10 Er7 Er19 79.5(7)
Er11 Er7 Er19 67.6(4)
Er1 Er7 Er19 74.1(3)
Er21 Er7 Er19 21.0(3)
Er23 Er7 Er19 9.1(6)
Er18 Er7 Er19 11.4(2)
Er9 Er7 Er22 102.9(17)
Er8 Er7 Er22 81.5(5)
Er10 Er7 Er22 84.4(6)
Er11 Er7 Er22 76.6(4)
Er1 Er7 Er22 70.17(19)
Er21 Er7 Er22 35.6(3)
Er23 Er7 Er22 13.1(4)
Er18 Er7 Er22 26.0(3)
Er19 Er7 Er22 14.6(3)
Er9 Er7 Er20 72.4(17)
Er8 Er7 Er20 49.6(5)
Er10 Er7 Er20 58.8(7)
Er11 Er7 Er20 46.1(5)
Er1 Er7 Er20 61.8(4)
Er21 Er7 Er20 19.8(4)
Er23 Er7 Er20 30.6(8)
Er18 Er7 Er20 16.7(3)
Er19 Er7 Er20 21.5(5)
Er22 Er7 Er20 31.9(4)
Er9 Er7 Er17 92.4(17)
Er8 Er7 Er17 71.0(5)
Er10 Er7 Er17 74.8(7)
Er11 Er7 Er17 66.1(5)
Er1 Er7 Er17 64.91(18)
Er21 Er7 Er17 29.0(3)
Er23 Er7 Er17 15.8(7)
Er18 Er7 Er17 19.5(3)
Er19 Er7 Er17 10.25(17)
Er22 Er7 Er17 10.59(19)
Er20 Er7 Er17 21.6(4)
Er11 Er8 Er10 60.2(19)
Er11 Er8 Er9 126(2)
Er10 Er8 Er9 67.2(17)
Er11 Er8 Er5 146(2)
Er10 Er8 Er5 94.9(15)
Er9 Er8 Er5 29.7(12)
Er11 Er8 Er4 38.9(18)
Er10 Er8 Er4 27.4(13)
Er9 Er8 Er4 87.4(12)
Er5 Er8 Er4 109.2(8)
Er11 Er8 Er3 146.1(19)
Er10 Er8 Er3 106.0(14)
Er9 Er8 Er3 43.8(14)
Er5 Er8 Er3 14.7(6)
Er4 Er8 Er3 115.0(7)
Er11 Er8 Er7 129(2)
Er10 Er8 Er7 74.6(13)
Er9 Er8 Er7 12.7(12)
Er5 Er8 Er7 20.3(6)
Er4 Er8 Er7 90.6(6)
Er3 Er8 Er7 32.9(4)
Er11 Er8 Er6 35.5(17)
Er10 Er8 Er6 38.2(13)
Er9 Er8 Er6 93.2(11)
Er5 Er8 Er6 110.9(7)
Er4 Er8 Er6 11.2(4)
Er3 Er8 Er6 113.9(5)
Er7 Er8 Er6 94.2(5)
Er11 Er8 Er2 128(2)
Er10 Er8 Er2 76.1(13)
Er9 Er8 Er2 18.1(12)
Er5 Er8 Er2 19.6(6)
Er4 Er8 Er2 89.7(6)
Er3 Er8 Er2 30.2(3)
Er7 Er8 Er2 5.7(3)
Er6 Er8 Er2 92.4(4)
Er11 Er8 Er1 58.7(18)
Er10 Er8 Er1 20.6(10)
Er9 Er8 Er1 67.8(10)
Er5 Er8 Er1 89.8(7)
Er4 Er8 Er1 19.8(4)
Er3 Er8 Er1 97.1(5)
Er7 Er8 Er1 70.8(4)
Er6 Er8 Er1 26.1(2)
Er2 Er8 Er1 70.2(3)
Er11 Er8 C24_2 74.8(17)
Er10 Er8 C24_2 97.3(13)
Er9 Er8 C24_2 125.2(12)
Er5 Er8 C24_2 134.7(9)
Er4 Er8 C24_2 101.2(8)
Er3 Er8 C24_2 139.0(9)
Er7 Er8 C24_2 136.3(7)
Er6 Er8 C24_2 105.3(8)
Er2 Er8 C24_2 142.0(7)
Er1 Er8 C24_2 114.4(7)
Er11 Er8 C20_1 82.9(17)
Er10 Er8 C20_1 103.0(13)
Er9 Er8 C20_1 121.7(12)
Er5 Er8 C20_1 127.5(10)
Er4 Er8 C20_1 109.0(8)
Er3 Er8 C20_1 131.0(9)
Er7 Er8 C20_1 131.8(8)
Er6 Er8 C20_1 113.5(8)
Er2 Er8 C20_1 137.1(8)
Er1 Er8 C20_1 121.2(7)
C24_2 Er8 C20_1 8.2(2)
Er7 Er9 Er5 56(3)
Er7 Er9 Er2 4.5(9)
Er5 Er9 Er2 58(3)
Er7 Er9 Er3 55(2)
Er5 Er9 Er3 7.2(8)
Er2 Er9 Er3 57.6(17)
Er7 Er9 Er10 143(2)
Er5 Er9 Er10 134(3)
Er2 Er9 Er10 138.4(17)
Er3 Er9 Er10 129.1(19)
Er7 Er9 Er8 142(3)
Er5 Er9 Er8 94(2)
Er2 Er9 Er8 141(2)
Er3 Er9 Er8 91.1(15)
Er10 Er9 Er8 45.1(16)
Er7 Er9 Er11 144(2)
Er5 Er9 Er11 107(2)
Er2 Er9 Er11 141.5(14)
Er3 Er9 Er11 103.6(14)
Er10 Er9 Er11 28.4(12)
Er8 Er9 Er11 17.4(8)
Er7 Er9 Er4 124.6(19)
Er5 Er9 Er4 130.5(18)
Er2 Er9 Er4 120.1(12)
Er3 Er9 Er4 123.9(11)
Er10 Er9 Er4 18.3(9)
Er8 Er9 Er4 55.9(13)
Er11 Er9 Er4 38.6(9)
Er7 Er9 Er1 105.6(18)
Er5 Er9 Er1 134.8(18)
Er2 Er9 Er1 101.1(11)
Er3 Er9 Er1 127.6(11)
Er10 Er9 Er1 39.0(10)
Er8 Er9 Er1 79.1(14)
Er11 Er9 Er1 61.8(10)
Er4 Er9 Er1 23.3(4)
Er7 Er9 C40_1 92(2)
Er5 Er9 C40_1 108.5(19)
Er2 Er9 C40_1 94.6(14)
Er3 Er9 C40_1 115.4(15)
Er10 Er9 C40_1 110.6(18)
Er8 Er9 C40_1 121.4(18)
Er11 Er9 C40_1 123.6(17)
Er4 Er9 C40_1 120.4(14)
Er1 Er9 C40_1 113.4(11)
Er7 Er9 C41_1 128(2)
Er5 Er9 C41_1 120.5(17)
Er2 Er9 C41_1 130.9(14)
Er3 Er9 C41_1 127.1(12)
Er10 Er9 C41_1 81.4(17)
Er8 Er9 C41_1 85.4(16)
Er11 Er9 C41_1 87.5(15)
Er4 Er9 C41_1 96.9(14)
Er1 Er9 C41_1 103.5(13)
C40_1 Er9 C41_1 36.5(5)
Er7 Er9 C22_2 118(2)
Er5 Er9 C22_2 99.6(16)
Er2 Er9 C22_2 122.3(15)
Er3 Er9 C22_2 106.1(11)
Er10 Er9 C22_2 96.6(18)
Er8 Er9 C22_2 86.1(14)
Er11 Er9 C22_2 94.2(14)
Er4 Er9 C22_2 114.0(16)
Er1 Er9 C22_2 124.0(15)
C40_1 Er9 C22_2 38.0(4)
C41_1 Er9 C22_2 21.0(4)
Er11 Er10 Er8 40.3(14)
Er11 Er10 Er4 91(2)
Er8 Er10 Er4 126(2)
Er11 Er10 Er9 107(3)
Er8 Er10 Er9 67.7(17)
Er4 Er10 Er9 138(2)
Er11 Er10 Er1 124(2)
Er8 Er10 Er1 145.4(17)
Er4 Er10 Er1 37.2(9)
Er9 Er10 Er1 106.7(17)
Er11 Er10 Er6 85(2)
Er8 Er10 Er6 118.6(19)
Er4 Er10 Er6 8.8(7)
Er9 Er10 Er6 134.0(16)
Er1 Er10 Er6 40.1(6)
Er11 Er10 Er7 111(2)
Er8 Er10 Er7 74.4(14)
Er4 Er10 Er7 126.1(15)
Er9 Er10 Er7 12.3(9)
Er1 Er10 Er7 95.3(11)
Er6 Er10 Er7 121.9(11)
Er11 Er10 Er5 92(2)
Er8 Er10 Er5 53.9(13)
Er4 Er10 Er5 135.0(14)
Er9 Er10 Er5 16.8(9)
Er1 Er10 Er5 112.0(11)
Er6 Er10 Er5 128.0(10)
Er7 Er10 Er5 20.5(4)
Er11 Er10 C42_1 108.4(17)
Er8 Er10 C42_1 108.2(14)
Er4 Er10 C42_1 107.7(14)
Er9 Er10 C42_1 102.1(15)
Er1 Er10 C42_1 106.3(11)
Er6 Er10 C42_1 116.0(11)
Er7 Er10 C42_1 110.5(11)
Er5 Er10 C42_1 114.2(11)
Er11 Er10 Er2 114(2)
Er8 Er10 Er2 78.7(14)
Er4 Er10 Er2 119.1(14)
Er9 Er10 Er2 19.3(10)
Er1 Er10 Er2 88.6(9)
Er6 Er10 Er2 115.1(9)
Er7 Er10 Er2 7.0(3)
Er5 Er10 Er2 25.3(5)
C42_1 Er10 Er2 114.8(10)
Er11 Er10 Er3 85(2)
Er8 Er10 Er3 49.6(12)
Er4 Er10 Er3 129.0(13)
Er9 Er10 Er3 25.2(10)
Er1 Er10 Er3 111.2(10)
Er6 Er10 Er3 121.4(9)
Er7 Er10 Er3 26.2(4)
Er5 Er10 Er3 8.7(4)
C42_1 Er10 Er3 121.9(10)
Er2 Er10 Er3 29.4(3)
Er11 Er10 C44_2 109.8(16)
Er8 Er10 C44_2 112.6(13)
Er4 Er10 C44_2 102.7(13)
Er9 Er10 C44_2 106.1(15)
Er1 Er10 C44_2 101.9(10)
Er6 Er10 C44_2 111.0(10)
Er7 Er10 C44_2 113.8(10)
Er5 Er10 C44_2 118.7(10)
C42_1 Er10 C44_2 5.1(4)
Er2 Er10 C44_2 117.6(9)
Er3 Er10 C44_2 126.6(9)
Er8 Er11 Er10 79(3)
Er8 Er11 Er4 123(3)
Er10 Er11 Er4 49.1(16)
Er8 Er11 Er6 132(2)
Er10 Er11 Er6 64.3(16)
Er4 Er11 Er6 16.2(5)
Er8 Er11 Er9 36.6(18)
Er10 Er11 Er9 44.6(18)
Er4 Er11 Er9 87.2(12)
Er6 Er11 Er9 97.8(10)
Er8 Er11 Er1 106(2)
Er10 Er11 Er1 35.3(15)
Er4 Er11 Er1 17.8(6)
Er6 Er11 Er1 29.9(3)
Er9 Er11 Er1 69.5(9)
Er8 Er11 Er5 23.9(16)
Er10 Er11 Er5 64.1(19)
Er4 Er11 Er5 101.3(12)
Er6 Er11 Er5 108.0(9)
Er9 Er11 Er5 20.2(8)
Er1 Er11 Er5 83.6(8)
Er8 Er11 C24_2 88.9(17)
Er10 Er11 C24_2 107.3(15)
Er4 Er11 C24_2 123.8(10)
Er6 Er11 C24_2 130.4(11)
Er9 Er11 C24_2 107.9(11)
Er1 Er11 C24_2 130.2(7)
Er5 Er11 C24_2 110.5(10)
Er8 Er11 Er7 38.2(17)
Er10 Er11 Er7 48.2(17)
Er4 Er11 Er7 85.5(10)
Er6 Er11 Er7 94.1(8)
Er9 Er11 Er7 9.5(8)
Er1 Er11 Er7 67.7(6)
Er5 Er11 Er7 16.6(4)
C24_2 Er11 Er7 116.5(9)
Er8 Er11 C46_2 126.6(18)
Er10 Er11 C46_2 105.4(17)
Er4 Er11 C46_2 92.9(11)
Er6 Er11 C46_2 94.3(10)
Er9 Er11 C46_2 133.8(11)
Er1 Er11 C46_2 106.7(8)
Er5 Er11 C46_2 145.4(9)
C24_2 Er11 C46_2 38.1(3)
Er7 Er11 C46_2 143.2(7)
Er8 Er11 C21_1 105.8(17)
Er10 Er11 C21_1 85.9(15)
Er4 Er11 C21_1 93.9(9)
Er6 Er11 C21_1 102.3(9)
Er9 Er11 C21_1 107.1(11)
Er1 Er11 C21_1 101.0(7)
Er5 Er11 C21_1 119.9(9)
C24_2 Er11 C21_1 30.0(4)
Er7 Er11 C21_1 116.6(8)
C46_2 Er11 C21_1 26.7(4)
Er8 Er11 C20_1 81.3(17)
Er10 Er11 C20_1 107.2(16)
Er4 Er11 C20_1 129.8(10)
Er6 Er11 C20_1 137.7(11)
Er9 Er11 C20_1 102.2(11)
Er1 Er11 C20_1 133.9(7)
Er5 Er11 C20_1 103.3(9)
C24_2 Er11 C20_1 7.8(2)
Er7 Er11 C20_1 110.4(9)
C46_2 Er11 C20_1 45.9(3)
C21_1 Er11 C20_1 36.1(4)
Er19 Er12 Er20 118.1(18)
Er19 Er12 Er18 46.5(9)
Er20 Er12 Er18 72.1(16)
Er19 Er12 Er22 48.0(9)
Er20 Er12 Er22 154.3(14)
Er18 Er12 Er22 93.2(8)
Er19 Er12 Er23 12.1(12)
Er20 Er12 Er23 122.8(19)
Er18 Er12 Er23 54.3(15)
Er22 Er12 Er23 38.9(11)
Er19 Er12 Er21 59.0(10)
Er20 Er12 Er21 59.1(15)
Er18 Er12 Er21 15.8(5)
Er22 Er12 Er21 102.3(7)
Er23 Er12 Er21 64.4(12)
Er19 Er12 C30_1 96.1(9)
Er20 Er12 C30_1 96.1(13)
Er18 Er12 C30_1 94.3(6)
Er22 Er12 C30_1 106.3(6)
Er23 Er12 C30_1 105.8(10)
Er21 Er12 C30_1 103.8(5)
Er19 Er12 C29_1 105.5(9)
Er20 Er12 C29_1 118.3(14)
Er18 Er12 C29_1 125.7(6)
Er22 Er12 C29_1 87.5(7)
Er23 Er12 C29_1 109.2(11)
Er21 Er12 C29_1 138.0(5)
C30_1 Er12 C29_1 35.2(3)
Er19 Er12 C11_1 116.6(10)
Er20 Er12 C11_1 61.3(13)
Er18 Er12 C11_1 89.1(7)
Er22 Er12 C11_1 141.6(5)
Er23 Er12 C11_1 128.7(11)
Er21 Er12 C11_1 89.8(5)
C30_1 Er12 C11_1 35.3(3)
C29_1 Er12 C11_1 60.9(4)
Er19 Er12 C31_1 64.6(9)
Er20 Er12 C31_1 101.4(14)
Er18 Er12 C31_1 65.7(5)
Er22 Er12 C31_1 91.0(5)
Er23 Er12 C31_1 75.6(10)
Er21 Er12 C31_1 78.8(5)
C30_1 Er12 C31_1 33.1(4)
C29_1 Er12 C31_1 60.0(4)
C11_1 Er12 C31_1 55.4(3)
Er19 Er12 C28_1 134.4(9)
Er20 Er12 C28_1 102.8(15)
Er18 Er12 C28_1 152.0(6)
Er22 Er12 C28_1 99.8(7)
Er23 Er12 C28_1 133.8(12)
Er21 Er12 C28_1 155.0(7)
C30_1 Er12 C28_1 58.3(4)
C29_1 Er12 C28_1 31.9(3)
C11_1 Er12 C28_1 65.4(4)
C31_1 Er12 C28_1 89.3(4)
Er19 Er12 C52_1 81.1(9)
Er20 Er12 C52_1 150.2(13)
Er18 Er12 C52_1 119.1(8)
Er22 Er12 C52_1 55.5(6)
Er23 Er12 C52_1 80.9(11)
Er21 Er12 C52_1 134.9(6)
C30_1 Er12 C52_1 57.4(3)
C29_1 Er12 C52_1 32.1(3)
C11_1 Er12 C52_1 90.3(3)
C31_1 Er12 C52_1 64.6(4)
C28_1 Er12 C52_1 53.5(4)
Er20 Er13 Er18 18.4(11)
Er20 Er13 Er19 35.0(12)
Er18 Er13 Er19 18.8(3)
Er20 Er13 C50_2 82.4(10)
Er18 Er13 C50_2 99.9(3)
Er19 Er13 C50_2 109.8(5)
Er20 Er13 C69_2 120.8(11)
Er18 Er13 C69_2 139.0(3)
Er19 Er13 C69_2 148.6(5)
C50_2 Er13 C69_2 39.55(10)
Er20 Er13 Er21 19.1(8)
Er18 Er13 Er21 14.8(2)
Er19 Er13 Er21 32.3(4)
C50_2 Er13 Er21 99.0(3)
C69_2 Er13 Er21 134.5(3)
Er20 Er13 Er22 57.4(12)
Er18 Er13 Er22 40.9(4)
Er19 Er13 Er22 22.5(4)
C50_2 Er13 Er22 124.3(4)
C69_2 Er13 Er22 153.9(3)
Er21 Er13 Er22 53.0(4)
Er20 Er13 C51_2 71.7(8)
Er18 Er13 C51_2 83.7(3)
Er19 Er13 C51_2 85.1(4)
C50_2 Er13 C51_2 34.32(8)
C69_2 Er13 C51_2 64.36(14)
Er21 Er13 C51_2 90.8(3)
Er22 Er13 C51_2 92.9(3)
Er20 Er13 Er11 81.4(11)
Er18 Er13 Er11 80.7(6)
Er19 Er13 Er11 92.6(6)
C50_2 Er13 Er11 109.2(5)
C69_2 Er13 Er11 103.9(6)
Er21 Er13 Er11 66.9(6)
Er22 Er13 Er11 101.5(5)
C51_2 Er13 Er11 135.7(4)
Er20 Er13 Er1 115.8(8)
Er18 Er13 Er1 104.1(3)
Er19 Er13 Er1 102.3(4)
C50_2 Er13 Er1 141.4(3)
C69_2 Er13 Er1 108.6(3)
Er21 Er13 Er1 96.8(3)
Er22 Er13 Er1 93.1(2)
C51_2 Er13 Er1 172.2(3)
Er11 Er13 Er1 47.4(4)
Er20 Er13 Er23 41.3(13)
Er18 Er13 Er23 23.4(7)
Er19 Er13 Er23 8.9(5)
C50_2 Er13 Er23 118.6(7)
C69_2 Er13 Er23 157.5(7)
Er21 Er13 Er23 34.4(6)
Er22 Er13 Er23 18.6(5)
C51_2 Er13 Er23 93.7(7)
Er11 Er13 Er23 88.2(7)
Er1 Er13 Er23 93.6(6)
Er20 Er13 C70_2 140.0(8)
Er18 Er13 C70_2 150.0(4)
Er19 Er13 C70_2 140.3(4)
C50_2 Er13 C70_2 63.06(14)
C69_2 Er13 C70_2 34.89(9)
Er21 Er13 C70_2 159.1(3)
Er22 Er13 C70_2 126.8(3)
C51_2 Er13 C70_2 68.41(13)
Er11 Er13 C70_2 127.1(6)
Er1 Er13 C70_2 103.9(2)
Er23 Er13 C70_2 143.6(6)
Er18 Er14 Er23 84(3)
Er18 Er14 Er21 45.2(8)
Er23 Er14 Er21 126(3)
Er18 Er14 Er19 46.5(12)
Er23 Er14 Er19 37(3)
Er21 Er14 Er19 90.0(14)
Er18 Er14 Er22 73.5(12)
Er23 Er14 Er22 12(3)
Er21 Er14 Er22 113.5(11)
Er19 Er14 Er22 28.2(11)
Er18 Er14 Er20 15.9(7)
Er23 Er14 Er20 84(3)
Er21 Er14 Er20 41.9(12)
Er19 Er14 Er20 48.8(13)
Er22 Er14 Er20 71.9(9)
Er18 Er14 Er8 80.2(9)
Er23 Er14 Er8 114.0(13)
Er21 Er14 Er8 51.0(7)
Er19 Er14 Er8 102.5(8)
Er22 Er14 Er8 104.6(4)
Er20 Er14 Er8 66.2(8)
Er18 Er14 Er11 69.4(9)
Er23 Er14 Er11 108.2(16)
Er21 Er14 Er11 45.3(7)
Er19 Er14 Er11 92.1(8)
Er22 Er14 Er11 97.6(5)
Er20 Er14 Er11 55.0(8)
Er8 Er14 Er11 11.4(3)
Er18 Er14 Er9 99.2(9)
Er23 Er14 Er9 102.6(13)
Er21 Er14 Er9 74.4(9)
Er19 Er14 Er9 106.4(6)
Er22 Er14 Er9 97.0(4)
Er20 Er14 Er9 83.7(8)
Er8 Er14 Er9 23.5(6)
Er11 Er14 Er9 31.5(8)
Er18 Er14 Er10 77.9(8)
Er23 Er14 Er10 99.0(13)
Er21 Er14 Er10 59.2(7)
Er19 Er14 Er10 90.6(6)
Er22 Er14 Er10 89.8(4)
Er20 Er14 Er10 62.3(7)
Er8 Er14 Er10 15.1(4)
Er11 Er14 Er10 13.9(4)
Er9 Er14 Er10 21.4(6)
Er18 Er14 Er4 65.7(6)
Er23 Er14 Er4 87.0(16)
Er21 Er14 Er4 58.8(6)
Er19 Er14 Er4 74.6(6)
Er22 Er14 Er4 76.5(4)
Er20 Er14 Er4 49.8(6)
Er8 Er14 Er4 28.9(4)
Er11 Er14 Er4 21.2(4)
Er9 Er14 Er4 35.6(6)
Er10 Er14 Er4 16.1(3)
Er18 Er14 Er1 73.7(5)
Er23 Er14 Er1 77.3(13)
Er21 Er14 Er1 71.8(5)
Er19 Er14 Er1 72.2(4)
Er22 Er14 Er1 68.1(3)
Er20 Er14 Er1 58.1(6)
Er8 Er14 Er1 36.8(3)
Er11 Er14 Er1 32.1(3)
Er9 Er14 Er1 34.4(4)
Er10 Er14 Er1 21.7(3)
Er4 Er14 Er1 13.02(15)
Er20 Er15 Er19 58(2)
Er20 Er15 Er18 33.4(18)
Er19 Er15 Er18 25.0(5)
Er20 Er15 Er22 87(2)
Er19 Er15 Er22 29.0(5)
Er18 Er15 Er22 53.5(6)
Er20 Er15 Er21 23.3(16)
Er19 Er15 Er21 39.8(6)
Er18 Er15 Er21 16.4(3)
Er22 Er15 Er21 66.4(6)
Er20 Er15 Er23 64(2)
Er19 Er15 Er23 9.5(6)
Er18 Er15 Er23 30.3(10)
Er22 Er15 Er23 23.6(7)
Er21 Er15 Er23 42.8(8)
Er20 Er15 Er11 66.8(15)
Er19 Er15 Er11 95.5(7)
Er18 Er15 Er11 80.3(7)
Er22 Er15 Er11 105.2(6)
Er21 Er15 Er11 65.1(6)
Er23 Er15 Er11 91.3(8)
Er20 Er15 Er1 104.6(14)
Er19 Er15 Er1 103.1(4)
Er18 Er15 Er1 103.3(4)
Er22 Er15 Er1 92.3(3)
Er21 Er15 Er1 93.7(4)
Er23 Er15 Er1 94.3(7)
Er11 Er15 Er1 41.1(4)
Er20 Er15 Er8 60.7(14)
Er19 Er15 Er8 84.4(5)
Er18 Er15 Er8 70.0(6)
Er22 Er15 Er8 95.0(5)
Er21 Er15 Er8 55.4(5)
Er23 Er15 Er8 80.2(7)
Er11 Er15 Er8 11.2(3)
Er1 Er15 Er8 44.3(3)
Er20 Er15 Er10 78.6(15)
Er19 Er15 Er10 94.4(6)
Er18 Er15 Er10 84.9(6)
Er22 Er15 Er10 96.9(5)
Er21 Er15 Er10 71.8(5)
Er23 Er15 Er10 88.1(7)
Er11 Er15 Er10 15.4(4)
Er1 Er15 Er10 26.7(4)
Er8 Er15 Er10 17.9(4)
Er20 Er15 Er9 70.6(13)
Er19 Er15 Er9 74.8(7)
Er18 Er15 Er9 68.1(6)
Er22 Er15 Er9 78.5(6)
Er21 Er15 Er9 57.5(5)
Er23 Er15 Er9 68.4(8)
Er11 Er15 Er9 27.3(7)
Er1 Er15 Er9 36.2(4)
Er8 Er15 Er9 19.7(5)
Er10 Er15 Er9 19.8(6)
Er20 Er15 Er5 62.0(13)
Er19 Er15 Er5 63.7(5)
Er18 Er15 Er5 56.3(5)
Er22 Er15 Er5 70.9(4)
Er21 Er15 Er5 46.5(4)
Er23 Er15 Er5 57.9(6)
Er11 Er15 Er5 34.5(5)
Er1 Er15 Er5 47.5(3)
Er8 Er15 Er5 24.2(4)
Er10 Er15 Er5 30.8(4)
Er9 Er15 Er5 11.8(4)
Er21 Er16 Er18 27.2(6)
Er21 Er16 Er23 72.7(19)
Er18 Er16 Er23 45.7(19)
Er21 Er16 Er19 51.8(9)
Er18 Er16 Er19 25.1(6)
Er23 Er16 Er19 20.8(15)
Er21 Er16 Er22 71.7(9)
Er18 Er16 Er22 46.2(6)
Er23 Er16 Er22 10.1(7)
Er19 Er16 Er22 21.6(6)
Er21 Er16 Er20 20.9(9)
Er18 Er16 Er20 20.1(6)
Er23 Er16 Er20 57.6(19)
Er19 Er16 Er20 37.6(9)
Er22 Er16 Er20 54.2(7)
Er21 Er16 Er8 73.0(7)
Er18 Er16 Er8 89.9(6)
Er23 Er16 Er8 110.8(11)
Er19 Er16 Er8 99.9(6)
Er22 Er16 Er8 101.3(4)
Er20 Er16 Er8 69.8(7)
Er21 Er16 Er9 97.1(8)
Er18 Er16 Er9 107.1(6)
Er23 Er16 Er9 108.0(8)
Er19 Er16 Er9 106.8(5)
Er22 Er16 Er9 98.1(4)
Er20 Er16 Er9 88.3(8)
Er8 Er16 Er9 27.0(7)
Er21 Er16 Er11 62.9(7)
Er18 Er16 Er11 78.6(6)
Er23 Er16 Er11 101.5(12)
Er19 Er16 Er11 89.1(6)
Er22 Er16 Er11 92.5(4)
Er20 Er16 Er11 58.5(7)
Er8 Er16 Er11 11.4(3)
Er9 Er16 Er11 34.8(8)
Er21 Er16 Er10 74.7(6)
Er18 Er16 Er10 85.5(5)
Er23 Er16 Er10 97.6(10)
Er19 Er16 Er10 89.9(5)
Er22 Er16 Er10 87.7(4)
Er20 Er16 Er10 66.0(6)
Er8 Er16 Er10 15.2(4)
Er9 Er16 Er10 22.6(7)
Er11 Er16 Er10 15.1(4)
Er21 Er16 Er6 59.0(4)
Er18 Er16 Er6 62.7(3)
Er23 Er16 Er6 75.0(11)
Er19 Er16 Er6 65.4(4)
Er22 Er16 Er6 65.6(3)
Er20 Er16 Er6 44.8(5)
Er8 Er16 Er6 35.9(4)
Er9 Er16 Er6 44.6(5)
Er11 Er16 Er6 27.0(3)
Er10 Er16 Er6 24.6(3)
Er21 Er16 Er1 74.5(4)
Er18 Er16 Er1 75.4(3)
Er23 Er16 Er1 77.0(8)
Er19 Er16 Er1 72.7(3)
Er22 Er16 Er1 66.9(2)
Er20 Er16 Er1 59.1(5)
Er8 Er16 Er1 36.6(3)
Er9 Er16 Er1 34.2(4)
Er11 Er16 Er1 32.2(3)
Er10 Er16 Er1 21.5(3)
Er6 Er16 Er1 15.54(9)
Er19 Er17 Er22 83(2)
Er19 Er17 Er23 30.9(18)
Er22 Er17 Er23 52.7(19)
Er19 Er17 Er18 25.6(15)
Er22 Er17 Er18 107.0(13)
Er23 Er17 Er18 54(2)
Er19 Er17 Er20 73(2)
Er22 Er17 Er20 147.3(14)
Er23 Er17 Er20 100(2)
Er18 Er17 Er20 47.0(11)
Er19 Er17 Er21 30.1(14)
Er22 Er17 Er21 106.1(11)
Er23 Er17 Er21 55.1(18)
Er18 Er17 Er21 9.7(3)
Er20 Er17 Er21 44.5(10)
Er19 Er17 Er1 103.2(8)
Er22 Er17 Er1 94.2(7)
Er23 Er17 Er1 98.4(9)
Er18 Er17 Er1 91.7(5)
Er20 Er17 Er1 71.0(7)
Er21 Er17 Er1 82.2(3)
Er19 Er17 Er11 75.9(12)
Er22 Er17 Er11 111.1(9)
Er23 Er17 Er11 85.6(13)
Er18 Er17 Er11 58.7(6)
Er20 Er17 Er11 42.3(7)
Er21 Er17 Er11 49.6(5)
Er1 Er17 Er11 34.3(3)
Er19 Er17 Er8 67.6(10)
Er22 Er17 Er8 103.1(9)
Er23 Er17 Er8 75.2(12)
Er18 Er17 Er8 53.4(5)
Er20 Er17 Er8 47.5(7)
Er21 Er17 Er8 43.9(4)
Er1 Er17 Er8 38.3(2)
Er11 Er17 Er8 10.5(3)
Er19 Er17 Er10 82.0(9)
Er22 Er17 Er10 100.3(8)
Er23 Er17 Er10 84.7(10)
Er18 Er17 Er10 68.9(5)
Er20 Er17 Er10 55.5(8)
Er21 Er17 Er10 59.3(5)
Er1 Er17 Er10 22.8(3)
Er11 Er17 Er10 13.6(3)
Er8 Er17 Er10 15.5(3)
Er19 Er17 Er7 67.5(8)
Er22 Er17 Er7 74.1(8)
Er23 Er17 Er7 59.1(9)
Er18 Er17 Er7 66.6(4)
Er20 Er17 Er7 76.4(7)
Er21 Er17 Er7 57.8(3)
Er1 Er17 Er7 39.49(15)
Er11 Er17 Er7 37.2(5)
Er8 Er17 Er7 29.2(3)
Er10 Er17 Er7 28.9(4)
Er19 Er17 Er9 69.3(8)
Er22 Er17 Er9 83.9(10)
Er23 Er17 Er9 66.0(10)
Er18 Er17 Er9 63.7(5)
Er20 Er17 Er9 67.3(8)
Er21 Er17 Er9 54.3(4)
Er1 Er17 Er9 34.6(4)
Er11 Er17 Er9 27.3(7)
Er8 Er17 Er9 19.8(5)
Er10 Er17 Er9 19.7(6)
Er7 Er17 Er9 9.9(4)
Er21 Er18 Er19 149(2)
Er21 Er18 Er14 74.1(13)
Er19 Er18 Er14 81.3(19)
Er21 Er18 Er12 139.3(12)
Er19 Er18 Er12 50.2(16)
Er14 Er18 Er12 127.9(15)
Er21 Er18 Er20 95.4(18)
Er19 Er18 Er20 98(2)
Er14 Er18 Er20 152.7(13)
Er12 Er18 Er20 48.4(13)
Er21 Er18 Er23 121(2)
Er19 Er18 Er23 30.6(16)
Er14 Er18 Er23 50.8(19)
Er12 Er18 Er23 79(2)
Er20 Er18 Er23 124(2)
Er21 Er18 Er17 150.6(10)
Er19 Er18 Er17 24.8(16)
Er14 Er18 Er17 103.5(14)
Er12 Er18 Er17 25.7(7)
Er20 Er18 Er17 73.3(14)
Er23 Er18 Er17 53(2)
Er21 Er18 Er16 50.8(10)
Er19 Er18 Er16 101.5(18)
Er14 Er18 Er16 24.4(7)
Er12 Er18 Er16 138.5(8)
Er20 Er18 Er16 134.4(13)
Er23 Er18 Er16 71.4(19)
Er17 Er18 Er16 119.5(10)
Er21 Er18 Er22 141.2(13)
Er19 Er18 Er22 9.4(7)
Er14 Er18 Er22 79.1(11)
Er12 Er18 Er22 49.9(7)
Er20 Er18 Er22 95.9(15)
Er23 Er18 Er22 29.0(18)
Er17 Er18 Er22 24.5(6)
Er16 Er18 Er22 96.9(7)
Er21 Er18 Er15 115.1(11)
Er19 Er18 Er15 73.3(15)
Er14 Er18 Er15 139.9(10)
Er12 Er18 Er15 24.9(6)
Er20 Er18 Er15 25.2(14)
Er23 Er18 Er15 98.8(19)
Er17 Er18 Er15 48.5(9)
Er16 Er18 Er15 136.0(5)
Er22 Er18 Er15 70.7(7)
Er21 Er18 Er13 103.3(10)
Er19 Er18 Er13 81.5(14)
Er14 Er18 Er13 135.8(7)
Er12 Er18 Er13 36.2(6)
Er20 Er18 Er13 21.3(13)
Er23 Er18 Er13 103.5(17)
Er17 Er18 Er13 57.5(8)
Er16 Er18 Er13 126.1(4)
Er22 Er18 Er13 77.4(6)
Er15 Er18 Er13 12.4(4)
Er21 Er18 C29_2 88.4(12)
Er19 Er18 C29_2 120.8(14)
Er14 Er18 C29_2 121.1(8)
Er12 Er18 C29_2 101.9(7)
Er20 Er18 C29_2 82.7(12)
Er23 Er18 C29_2 133.5(11)
Er17 Er18 C29_2 116.0(9)
Er16 Er18 C29_2 119.6(7)
Er22 Er18 C29_2 129.8(7)
Er15 Er18 C29_2 98.6(5)
Er13 Er18 C29_2 102.6(4)
Er23 Er19 Er17 112(4)
Er23 Er19 Er18 112(4)
Er17 Er19 Er18 130(3)
Er23 Er19 Er12 152(3)
Er17 Er19 Er12 46.7(14)
Er18 Er19 Er12 83(2)
Er23 Er19 Er22 64(3)
Er17 Er19 Er22 48.8(13)
Er18 Er19 Er22 163.3(12)
Er12 Er19 Er22 94.7(13)
Er23 Er19 Er14 60(3)
Er17 Er19 Er14 158.9(12)
Er18 Er19 Er14 52.2(11)
Er12 Er19 Er14 131.5(16)
Er22 Er19 Er14 122(2)
Er23 Er19 Er21 100(3)
Er17 Er19 Er21 134(2)
Er18 Er19 Er21 14.5(10)
Er12 Er19 Er21 91.0(14)
Er22 Er19 Er21 150.5(11)
Er14 Er19 Er21 41.4(6)
Er23 Er19 Er20 149(2)
Er17 Er19 Er20 79(2)
Er18 Er19 Er20 50.9(16)
Er12 Er19 Er20 32.9(11)
Er22 Er19 Er20 123.6(16)
Er14 Er19 Er20 99.1(14)
Er21 Er19 Er20 58.1(12)
Er23 Er19 Er15 144(2)
Er17 Er19 Er15 48.0(18)
Er18 Er19 Er15 81.7(17)
Er12 Er19 Er15 10.8(5)
Er22 Er19 Er15 93.1(12)
Er14 Er19 Er15 125.4(11)
Er21 Er19 Er15 87.2(10)
Er20 Er19 Er15 31.0(10)
Er23 Er19 Er16 59(3)
Er17 Er19 Er16 148.0(9)
Er18 Er19 Er16 53.4(14)
Er12 Er19 Er16 126.1(11)
Er22 Er19 Er16 117.5(15)
Er14 Er19 Er16 11.1(4)
Er21 Er19 Er16 40.4(5)
Er20 Er19 Er16 95.3(11)
Er15 Er19 Er16 118.3(7)
Er23 Er19 Er13 136.2(19)
Er17 Er19 Er13 51.4(17)
Er18 Er19 Er13 79.8(15)
Er12 Er19 Er13 20.4(5)
Er22 Er19 Er13 92.5(10)
Er14 Er19 Er13 118.6(9)
Er21 Er19 Er13 83.0(8)
Er20 Er19 Er13 31.2(10)
Er15 Er19 Er13 9.6(3)
Er16 Er19 Er13 110.6(5)
Er23 Er19 C32_2 81.3(19)
Er17 Er19 C32_2 96.2(10)
Er18 Er19 C32_2 113.2(9)
Er12 Er19 C32_2 114.7(10)
Er22 Er19 C32_2 82.8(7)
Er14 Er19 C32_2 101.4(8)
Er21 Er19 C32_2 120.7(6)
Er20 Er19 C32_2 128.0(10)
Er15 Er19 C32_2 125.2(8)
Er16 Er19 C32_2 111.5(7)
Er13 Er19 C32_2 134.6(7)
Er15 Er20 Er12 64(2)
Er15 Er20 Er18 121(3)
Er12 Er20 Er18 59.5(16)
Er15 Er20 Er13 29.3(12)
Er12 Er20 Er13 90(2)
Er18 Er20 Er13 140(2)
Er15 Er20 Er21 142(3)
Er12 Er20 Er21 86.9(18)
Er18 Er20 Er21 29.0(8)
Er13 Er20 Er21 142.7(15)
Er15 Er20 Er19 91(2)
Er12 Er20 Er19 29.0(10)
Er18 Er20 Er19 30.9(9)
Er13 Er20 Er19 114(2)
Er21 Er20 Er19 57.9(12)
Er15 Er20 Er17 62(2)
Er12 Er20 Er17 6.0(7)
Er18 Er20 Er17 59.6(13)
Er13 Er20 Er17 87.7(16)
Er21 Er20 Er17 85.9(14)
Er19 Er20 Er17 28.7(7)
Er15 Er20 Er14 118(2)
Er12 Er20 Er14 60.9(14)
Er18 Er20 Er14 11.4(6)
Er13 Er20 Er14 132.1(16)
Er21 Er20 Er14 26.1(7)
Er19 Er20 Er14 32.2(7)
Er17 Er20 Er14 59.7(9)
Er15 Er20 Er23 93(2)
Er12 Er20 Er23 35.3(13)
Er18 Er20 Er23 28.3(12)
Er13 Er20 Er23 113.2(18)
Er21 Er20 Er23 52.3(12)
Er19 Er20 Er23 9.3(7)
Er17 Er20 Er23 33.6(11)
Er14 Er20 Er23 26.2(8)
Er15 Er20 Er22 69.1(19)
Er12 Er20 Er22 15.3(9)
Er18 Er20 Er22 52.3(12)
Er13 Er20 Er22 91.7(15)
Er21 Er20 Er22 76.8(12)
Er19 Er20 Er22 22.2(7)
Er17 Er20 Er22 10.7(5)
Er14 Er20 Er22 50.8(7)
Er23 Er20 Er22 24.7(8)
Er15 Er20 Er16 125(2)
Er12 Er20 Er16 74.9(14)
Er18 Er20 Er16 25.5(8)
Er13 Er20 Er16 128.9(12)
Er21 Er20 Er16 17.1(6)
Er19 Er20 Er16 47.1(8)
Er17 Er20 Er16 72.7(9)
Er14 Er20 Er16 16.3(3)
Er23 Er20 Er16 39.6(9)
Er22 Er20 Er16 62.7(7)
Er15 Er20 C11_1 99.9(15)
Er12 Er20 C11_1 100.3(15)
Er18 Er20 C11_1 102.9(12)
Er13 Er20 C11_1 107.9(11)
Er21 Er20 C11_1 109.2(12)
Er19 Er20 C11_1 107.1(11)
Er17 Er20 C11_1 106.2(12)
Er14 Er20 C11_1 114.2(10)
Er23 Er20 C11_1 115.3(12)
Er22 Er20 C11_1 114.3(11)
Er16 Er20 C11_1 122.6(9)
Er18 Er21 Er14 60.7(12)
Er18 Er21 Er16 102.0(15)
Er14 Er21 Er16 42.0(7)
Er18 Er21 Er19 16.4(12)
Er14 Er21 Er19 48.6(11)
Er16 Er21 Er19 87.7(10)
Er18 Er21 Er20 55.7(14)
Er14 Er21 Er20 112.0(17)
Er16 Er21 Er20 142.0(14)
Er19 Er21 Er20 63.9(15)
Er18 Er21 Er12 24.9(8)
Er14 Er21 Er12 78.2(11)
Er16 Er21 Er12 114.1(10)
Er19 Er21 Er12 29.9(8)
Er20 Er21 Er12 34.0(11)
Er18 Er21 Er23 37.7(19)
Er14 Er21 Er23 27.1(16)
Er16 Er21 Er23 65.0(17)
Er19 Er21 Er23 22.8(11)
Er20 Er21 Er23 85(2)
Er12 Er21 Er23 51.4(16)
Er18 Er21 Er17 19.7(7)
Er14 Er21 Er17 62.4(11)
Er16 Er21 Er17 98.3(10)
Er19 Er21 Er17 15.5(8)
Er20 Er21 Er17 49.6(11)
Er12 Er21 Er17 16.1(5)
Er23 Er21 Er17 35.4(17)
Er18 Er21 Er15 48.4(10)
Er14 Er21 Er15 99.3(11)
Er16 Er21 Er15 127.4(8)
Er19 Er21 Er15 53.0(8)
Er20 Er21 Er15 14.7(11)
Er12 Er21 Er15 23.9(4)
Er23 Er21 Er15 72.3(16)
Er17 Er21 Er15 37.8(7)
Er18 Er21 Er22 28.2(10)
Er14 Er21 Er22 45.1(9)
Er16 Er21 Er22 80.1(8)
Er19 Er21 Er22 12.2(5)
Er20 Er21 Er22 67.2(12)
Er12 Er21 Er22 34.3(5)
Er23 Er21 Er22 18.1(14)
Er17 Er21 Er22 18.3(4)
Er15 Er21 Er22 54.3(6)
Er18 Er21 C30_2 82.8(10)
Er14 Er21 C30_2 83.3(6)
Er16 Er21 C30_2 95.9(5)
Er19 Er21 C30_2 92.3(7)
Er20 Er21 C30_2 109.2(10)
Er12 Er21 C30_2 102.7(6)
Er23 Er21 C30_2 93.5(8)
Er17 Er21 C30_2 102.4(6)
Er15 Er21 C30_2 116.5(7)
Er22 Er21 C30_2 102.5(6)
Er18 Er21 C11_2 117.7(10)
Er14 Er21 C11_2 88.0(7)
Er16 Er21 C11_2 74.2(5)
Er19 Er21 C11_2 121.8(7)
Er20 Er21 C11_2 141.6(10)
Er12 Er21 C11_2 140.4(7)
Er23 Er21 C11_2 111.2(11)
Er17 Er21 C11_2 135.9(6)
Er15 Er21 C11_2 153.1(6)
Er22 Er21 C11_2 127.4(5)
C30_2 Er21 C11_2 38.31(12)
Er17 Er22 Er23 86(3)
Er17 Er22 Er19 47.9(15)
Er23 Er22 Er19 39(2)
Er17 Er22 Er12 12.4(9)
Er23 Er22 Er12 75(3)
Er19 Er22 Er12 37.3(10)
Er17 Er22 Er18 48.6(11)
Er23 Er22 Er18 38(3)
Er19 Er22 Er18 7.3(5)
Er12 Er22 Er18 36.9(5)
Er17 Er22 Er14 75.8(11)
Er23 Er22 Er14 12(3)
Er19 Er22 Er14 29.8(11)
Er12 Er22 Er14 63.9(5)
Er18 Er22 Er14 27.4(3)
Er17 Er22 Er15 18.9(7)
Er23 Er22 Er15 93(3)
Er19 Er22 Er15 57.8(11)
Er12 Er22 Er15 22.0(4)
Er18 Er22 Er15 55.8(6)
Er14 Er22 Er15 80.8(6)
Er17 Er22 Er20 22.0(10)
Er23 Er22 Er20 69(3)
Er19 Er22 Er20 34.2(12)
Er12 Er22 Er20 10.4(5)
Er18 Er22 Er20 31.7(7)
Er14 Er22 Er20 57.3(7)
Er15 Er22 Er20 24.1(6)
Er17 Er22 Er21 55.6(11)
Er23 Er22 Er21 34(3)
Er19 Er22 Er21 17.2(7)
Er12 Er22 Er21 43.4(4)
Er18 Er22 Er21 10.6(3)
Er14 Er22 Er21 21.4(3)
Er15 Er22 Er21 59.4(5)
Er20 Er22 Er21 36.0(7)
Er17 Er22 Er16 83.7(11)
Er23 Er22 Er16 17.1(11)
Er19 Er22 Er16 40.9(10)
Er12 Er22 Er16 71.3(5)
Er18 Er22 Er16 36.9(4)
Er14 Er22 Er16 13.0(3)
Er15 Er22 Er16 84.9(5)
Er20 Er22 Er16 63.1(7)
Er21 Er22 Er16 28.2(3)
Er17 Er22 C53_1 110.3(9)
Er23 Er22 C53_1 93.7(14)
Er19 Er22 C53_1 101.4(6)
Er12 Er22 C53_1 115.1(7)
Er18 Er22 C53_1 108.3(5)
Er14 Er22 C53_1 103.2(5)
Er15 Er22 C53_1 127.5(7)
Er20 Er22 C53_1 123.0(8)
Er21 Er22 C53_1 114.9(5)
Er16 Er22 C53_1 110.6(5)
Er17 Er22 C33_2 122.8(9)
Er23 Er22 C33_2 93.2(18)
Er19 Er22 C33_2 108.7(7)
Er12 Er22 C33_2 127.0(6)
Er18 Er22 C33_2 114.9(4)
Er14 Er22 C33_2 104.2(4)
Er15 Er22 C33_2 140.1(6)
Er20 Er22 C33_2 134.2(7)
Er21 Er22 C33_2 119.6(4)
Er16 Er22 C33_2 108.9(4)
C53_1 Er22 C33_2 12.6(4)
Er19 Er23 Er14 83(4)
Er19 Er23 Er22 77(4)
Er14 Er23 Er22 155(5)
Er19 Er23 Er17 37(2)
Er14 Er23 Er17 117(5)
Er22 Er23 Er17 41(2)
Er19 Er23 Er18 38(3)
Er14 Er23 Er18 45(2)
Er22 Er23 Er18 113(5)
Er17 Er23 Er18 72(3)
Er19 Er23 Er12 15.4(16)
Er14 Er23 Er12 91(4)
Er22 Er23 Er12 66(3)
Er17 Er23 Er12 25.5(12)
Er18 Er23 Er12 47(2)
Er19 Er23 Er16 100(4)
Er14 Er23 Er16 21.3(13)
Er22 Er23 Er16 152.8(17)
Er17 Er23 Er16 128(3)
Er18 Er23 Er16 62.9(14)
Er12 Er23 Er16 105(2)
Er19 Er23 Er21 57(3)
Er14 Er23 Er21 27.4(18)
Er22 Er23 Er21 128(4)
Er17 Er23 Er21 90(3)
Er18 Er23 Er21 20.8(7)
Er12 Er23 Er21 64.2(18)
Er16 Er23 Er21 42.3(9)
Er19 Er23 Er20 22.0(18)
Er14 Er23 Er20 70(3)
Er22 Er23 Er20 86(3)
Er17 Er23 Er20 46.9(19)
Er18 Er23 Er20 28.0(15)
Er12 Er23 Er20 21.9(9)
Er16 Er23 Er20 82.8(17)
Er21 Er23 Er20 42.7(14)
Er19 Er23 Er15 26.5(17)
Er14 Er23 Er15 92(3)
Er22 Er23 Er15 64(3)
Er17 Er23 Er15 26.5(14)
Er18 Er23 Er15 50.9(18)
Er12 Er23 Er15 12.0(4)
Er16 Er23 Er15 101.9(18)
Er21 Er23 Er15 64.9(16)
Er20 Er23 Er15 23.0(8)
Er19 Er23 C32_2 84(2)
Er14 Er23 C32_2 107.6(15)
Er22 Er23 C32_2 85.0(14)
Er17 Er23 C32_2 87.3(14)
Er18 Er23 C32_2 98.2(17)
Er12 Er23 C32_2 93.8(17)
Er16 Er23 C32_2 121.9(12)
Er21 Er23 C32_2 111.3(15)
Er20 Er23 C32_2 105.0(17)
Er15 Er23 C32_2 104.9(16)
Er19 Er23 C32_1 94(2)
Er14 Er23 C32_1 95.5(14)
Er22 Er23 C32_1 100.4(14)
Er17 Er23 C32_1 103.3(15)
Er18 Er23 C32_1 98.2(14)
Er12 Er23 C32_1 106.2(17)
Er16 Er23 C32_1 106.8(13)
Er21 Er23 C32_1 105.9(13)
Er20 Er23 C32_1 112.6(17)
Er15 Er23 C32_1 118.0(17)
C32_2 Er23 C32_1 16.8(3)
C2_1 C1_1 C9_1 119.5(6)
C2_1 C1_1 C6_1 119.5(6)
C9_1 C1_1 C6_1 111.3(10)
C2_1 C1_1 Er20 70.4(10)
C9_1 C1_1 Er20 68.6(8)
C6_1 C1_1 Er20 102.1(9)
C12_1 C2_1 C1_1 117.5(6)
C12_1 C2_1 C3_1 116.8(6)
C1_1 C2_1 C3_1 118.0(6)
C12_1 C2_1 Er21 66.1(9)
C1_1 C2_1 Er21 101.0(11)
C3_1 C2_1 Er21 76.0(10)
C12_1 C2_1 Er20 62.5(9)
C1_1 C2_1 Er20 80.7(10)
C3_1 C2_1 Er20 100.0(12)
Er21 C2_1 Er20 26.1(5)
C12_1 C2_1 Er18 57.2(9)
C1_1 C2_1 Er18 99.8(11)
C3_1 C2_1 Er18 85.9(10)
Er21 C2_1 Er18 10.56(19)
Er20 C2_1 Er18 20.0(5)
C2_1 C3_1 C15_1 119.5(6)
C2_1 C3_1 C4_1 119.5(6)
C15_1 C3_1 C4_1 111.2(10)
C2_1 C3_1 Er21 73.9(10)
C15_1 C3_1 Er21 66.9(7)
C4_1 C3_1 Er21 99.6(8)
C5_1 C4_1 C3_1 122.7(9)
C5_1 C4_1 C17_1 122.0(12)
C3_1 C4_1 C17_1 105.6(7)
C5_1 C4_1 Er8 64.1(10)
C3_1 C4_1 Er8 102.6(8)
C17_1 C4_1 Er8 76.5(9)
C5_1 C4_1 Er11 55.1(10)
C3_1 C4_1 Er11 100.5(8)
C17_1 C4_1 Er11 88.6(10)
Er8 C4_1 Er11 12.0(3)
C6_1 C5_1 C4_1 117.3(12)
C6_1 C5_1 C20_1 118.2(8)
C4_1 C5_1 C20_1 118.3(8)
C6_1 C5_1 Er11 81.9(11)
C4_1 C5_1 Er11 97.7(12)
C20_1 C5_1 Er11 66.2(9)
C6_1 C5_1 Er8 95.3(12)
C4_1 C5_1 Er8 86.6(11)
C20_1 C5_1 Er8 63.8(8)
Er11 C5_1 Er8 14.5(4)
C5_1 C6_1 C1_1 122.7(9)
C5_1 C6_1 C7_1 121.2(12)
C1_1 C6_1 C7_1 105.6(7)
C5_1 C6_1 Er11 67.1(10)
C1_1 C6_1 Er11 101.4(8)
C7_1 C6_1 Er11 72.6(11)
C5_1 C6_1 Er8 57.4(10)
C1_1 C6_1 Er8 102.2(8)
C7_1 C6_1 Er8 83.0(10)
Er11 C6_1 Er8 10.9(3)
C8_1 C7_1 C22_1 124.2(11)
C8_1 C7_1 C6_1 108.8(5)
C22_1 C7_1 C6_1 119.4(12)
C8_1 C7_1 Er11 103.0(12)
C22_1 C7_1 Er11 67.2(11)
C6_1 C7_1 Er11 74.7(10)
C7_1 C8_1 C25_1 122.0(12)
C7_1 C8_1 C9_1 108.7(5)
C25_1 C8_1 C9_1 118.5(12)
C10_1 C9_1 C1_1 123.6(10)
C10_1 C9_1 C8_1 121.1(12)
C1_1 C9_1 C8_1 105.6(7)
C10_1 C9_1 Er20 62.5(11)
C1_1 C9_1 Er20 82.1(9)
C8_1 C9_1 Er20 98.6(11)
C9_1 C10_1 C11_1 116.0(13)
C9_1 C10_1 C27_1 118.8(9)
C11_1 C10_1 C27_1 116.5(8)
C9_1 C10_1 Er20 87.1(13)
C11_1 C10_1 Er20 66.0(11)
C27_1 C10_1 Er20 87.3(11)
C9_1 C10_1 Er12 101.8(12)
C11_1 C10_1 Er12 62.6(10)
C27_1 C10_1 Er12 77.1(8)
Er20 C10_1 Er12 15.2(5)
C10_1 C11_1 C12_1 123.6(10)
C10_1 C11_1 C30_1 124.4(11)
C12_1 C11_1 C30_1 105.5(7)
C10_1 C11_1 Er20 79.9(12)
C12_1 C11_1 Er20 80.6(9)
C30_1 C11_1 Er20 84.5(11)
C10_1 C11_1 Er12 88.3(11)
C12_1 C11_1 Er12 89.2(8)
C30_1 C11_1 Er12 66.4(8)
Er20 C11_1 Er12 18.4(6)
C10_1 C11_1 Er18 101.9(11)
C12_1 C11_1 Er18 69.1(7)
C30_1 C11_1 Er18 71.0(8)
Er20 C11_1 Er18 22.1(5)
Er12 C11_1 Er18 20.4(3)
C10_1 C11_1 Er21 101.3(11)
C12_1 C11_1 Er21 59.6(7)
C30_1 C11_1 Er21 81.0(8)
Er20 C11_1 Er21 23.8(6)
Er12 C11_1 Er21 29.9(3)
Er18 C11_1 Er21 11.5(2)
C10_1 C11_1 Er19 100.9(11)
C12_1 C11_1 Er19 80.6(7)
C30_1 C11_1 Er19 60.5(7)
Er20 C11_1 Er19 25.5(6)
Er12 C11_1 Er19 12.77(19)
Er18 C11_1 Er19 13.1(3)
Er21 C11_1 Er19 24.6(3)
C2_1 C12_1 C13_1 119.5(6)
C2_1 C12_1 C11_1 119.5(6)
C13_1 C12_1 C11_1 111.1(10)
C2_1 C12_1 Er20 86.8(11)
C13_1 C12_1 Er20 87.0(9)
C11_1 C12_1 Er20 64.4(8)
C2_1 C12_1 Er21 82.7(10)
C13_1 C12_1 Er21 65.0(7)
C11_1 C12_1 Er21 90.8(8)
Er20 C12_1 Er21 29.0(5)
C2_1 C12_1 Er18 94.8(11)
C13_1 C12_1 Er18 63.7(7)
C11_1 C12_1 Er18 79.2(8)
Er20 C12_1 Er18 23.7(5)
Er21 C12_1 Er18 13.7(2)
C2_1 C12_1 Er12 100.9(10)
C13_1 C12_1 Er12 76.0(7)
C11_1 C12_1 Er12 61.0(7)
Er20 C12_1 Er12 14.9(5)
Er21 C12_1 Er12 30.1(4)
Er18 C12_1 Er12 18.5(3)
C14_1 C13_1 C12_1 125.3(9)
C14_1 C13_1 C31_1 121.2(11)
C12_1 C13_1 C31_1 105.6(7)
C14_1 C13_1 Er18 86.6(11)
C12_1 C13_1 Er18 82.4(7)
C31_1 C13_1 Er18 71.8(9)
C14_1 C13_1 Er21 75.9(10)
C12_1 C13_1 Er21 80.7(7)
C31_1 C13_1 Er21 86.6(10)
Er18 C13_1 Er21 15.1(2)
C14_1 C13_1 Er19 91.5(11)
C12_1 C13_1 Er19 89.1(8)
C31_1 C13_1 Er19 59.3(8)
Er18 C13_1 Er19 12.8(3)
Er21 C13_1 Er19 27.3(4)
C14_1 C13_1 Er20 101.9(11)
C12_1 C13_1 Er20 62.1(8)
C31_1 C13_1 Er20 75.8(9)
Er18 C13_1 Er20 20.8(5)
Er21 C13_1 Er20 26.2(5)
Er19 C13_1 Er20 27.7(6)
C14_1 C13_1 Er12 102.5(11)
C12_1 C13_1 Er12 75.3(7)
C31_1 C13_1 Er12 61.3(8)
Er18 C13_1 Er12 16.1(3)
Er21 C13_1 Er12 29.6(4)
Er19 C13_1 Er12 14.3(3)
Er20 C13_1 Er12 16.3(5)
C14_1 C13_1 Er23 83.0(12)
C12_1 C13_1 Er23 99.1(11)
C31_1 C13_1 Er23 59.9(9)
Er18 C13_1 Er23 18.3(7)
Er21 C13_1 Er23 29.1(5)
Er19 C13_1 Er23 10.6(6)
Er20 C13_1 Er23 37.1(9)
Er12 C13_1 Er23 24.9(8)
C15_1 C14_1 C13_1 113.6(12)
C15_1 C14_1 C34_1 116.9(11)
C13_1 C14_1 C34_1 119.4(9)
C15_1 C14_1 Er21 80.7(11)
C13_1 C14_1 Er21 69.8(9)
C34_1 C14_1 Er21 87.4(10)
C15_1 C14_1 Er18 93.2(11)
C13_1 C14_1 Er18 61.5(9)
C34_1 C14_1 Er18 84.2(9)
Er21 C14_1 Er18 12.9(2)
C14_1 C15_1 C3_1 125.3(9)
C14_1 C15_1 C16_1 120.9(12)
C3_1 C15_1 C16_1 105.6(7)
C14_1 C15_1 Er21 67.0(10)
C3_1 C15_1 Er21 82.1(7)
C16_1 C15_1 Er21 95.9(10)
C17_1 C16_1 C36_1 120.9(11)
C17_1 C16_1 C15_1 108.7(5)
C36_1 C16_1 C15_1 121.2(12)
C16_1 C17_1 C18_1 125.4(11)
C16_1 C17_1 C4_1 108.8(5)
C18_1 C17_1 C4_1 117.5(11)
C16_1 C17_1 Er8 103.2(10)
C18_1 C17_1 Er8 66.7(9)
C4_1 C17_1 Er8 73.0(9)
C19_1 C18_1 C17_1 120.5(12)
C19_1 C18_1 C38_1 114.3(13)
C17_1 C18_1 C38_1 115.2(11)
C19_1 C18_1 Er8 61.1(11)
C17_1 C18_1 Er8 83.3(10)
C38_1 C18_1 Er8 95.5(12)
C19_1 C18_1 Er9 67.9(13)
C17_1 C18_1 Er9 100.9(11)
C38_1 C18_1 Er9 70.1(12)
Er8 C18_1 Er9 26.5(6)
C18_1 C19_1 C20_1 120.5(10)
C18_1 C19_1 C41_1 121.1(14)
C20_1 C19_1 C41_1 108.8(8)
C18_1 C19_1 Er8 86.9(13)
C20_1 C19_1 Er8 71.2(9)
C41_1 C19_1 Er8 80.0(9)
C18_1 C19_1 Er9 82.3(14)
C20_1 C19_1 Er9 97.7(11)
C41_1 C19_1 Er9 60.0(10)
Er8 C19_1 Er9 28.7(6)
C18_1 C19_1 Er11 97.6(13)
C20_1 C19_1 Er11 60.2(9)
C41_1 C19_1 Er11 79.7(9)
Er8 C19_1 Er11 12.4(4)
Er9 C19_1 Er11 37.8(8)
C18_1 C19_1 Er10 103.2(14)
C20_1 C19_1 Er10 72.5(9)
C41_1 C19_1 Er10 62.0(9)
Er8 C19_1 Er10 19.8(5)
Er9 C19_1 Er10 27.0(7)
Er11 C19_1 Er10 18.1(4)
C19_1 C20_1 C21_1 108.0(11)
C19_1 C20_1 C5_1 120.8(7)
C21_1 C20_1 C5_1 120.8(7)
C19_1 C20_1 Er8 72.8(10)
C21_1 C20_1 Er8 82.8(10)
C5_1 C20_1 Er8 81.7(10)
C19_1 C20_1 Er11 87.3(11)
C21_1 C20_1 Er11 71.8(10)
C5_1 C20_1 Er11 78.7(10)
Er8 C20_1 Er11 15.8(4)
C19_1 C20_1 Er10 77.0(10)
C21_1 C20_1 Er10 62.9(9)
C5_1 C20_1 Er10 96.3(11)
Er8 C20_1 Er10 20.5(5)
Er11 C20_1 Er10 17.6(5)
C22_1 C21_1 C20_1 121.9(10)
C22_1 C21_1 C42_1 116.5(13)
C20_1 C21_1 C42_1 108.7(8)
C22_1 C21_1 Er11 79.0(12)
C20_1 C21_1 Er11 72.1(9)
C42_1 C21_1 Er11 82.9(11)
C22_1 C21_1 Er10 84.7(12)
C20_1 C21_1 Er10 85.1(10)
C42_1 C21_1 Er10 62.9(10)
Er11 C21_1 Er10 20.7(5)
C22_1 C21_1 Er8 92.9(12)
C20_1 C21_1 Er8 63.4(9)
C42_1 C21_1 Er8 76.9(9)
Er11 C21_1 Er8 13.8(4)
Er10 C21_1 Er8 22.2(5)
C21_1 C22_1 C7_1 118.3(12)
C21_1 C22_1 C23_1 121.8(12)
C7_1 C22_1 C23_1 113.1(11)
C21_1 C22_1 Er11 66.8(11)
C7_1 C22_1 Er11 80.3(12)
C23_1 C22_1 Er11 98.1(11)
C21_1 C22_1 Er10 63.6(11)
C7_1 C22_1 Er10 97.4(13)
C23_1 C22_1 Er10 85.0(11)
Er11 C22_1 Er10 18.6(4)
C21_1 C22_1 Er8 59.0(10)
C7_1 C22_1 Er8 84.7(11)
C23_1 C22_1 Er8 102.5(11)
Er11 C22_1 Er8 7.9(4)
Er10 C22_1 Er8 18.7(5)
C22_1 C23_1 C24_1 124.1(13)
C22_1 C23_1 C44_1 117.4(13)
C24_1 C23_1 C44_1 109.1(5)
C22_1 C23_1 Er1 93.7(11)
C24_1 C23_1 Er1 83.1(9)
C44_1 C23_1 Er1 60.8(7)
C22_1 C23_1 Er10 65.6(10)
C24_1 C23_1 Er10 103.1(11)
C44_1 C23_1 Er10 73.0(10)
Er1 C23_1 Er10 28.6(4)
C25_1 C24_1 C23_1 119.8(13)
C25_1 C24_1 C46_1 121.5(15)
C23_1 C24_1 C46_1 109.0(5)
C25_1 C24_1 Er1 102.0(13)
C23_1 C24_1 Er1 67.4(8)
C46_1 C24_1 Er1 68.1(8)
C26_1 C25_1 C8_1 119.8(13)
C26_1 C25_1 C24_1 116.1(14)
C8_1 C25_1 C24_1 116.2(11)
C25_1 C26_1 C27_1 120.8(11)
C25_1 C26_1 C48_1 122.3(14)
C27_1 C26_1 C48_1 108.7(8)
C26_1 C27_1 C28_1 108.2(11)
C26_1 C27_1 C10_1 120.8(7)
C28_1 C27_1 C10_1 120.8(7)
C26_1 C27_1 Er20 97.9(11)
C28_1 C27_1 Er20 82.3(10)
C10_1 C27_1 Er20 61.1(10)
C26_1 C27_1 Er12 100.7(10)
C28_1 C27_1 Er12 66.1(8)
C10_1 C27_1 Er12 73.6(8)
Er20 C27_1 Er12 16.3(5)
C29_1 C28_1 C27_1 122.1(11)
C29_1 C28_1 C49_1 120.2(13)
C27_1 C28_1 C49_1 108.7(8)
C29_1 C28_1 Er12 63.5(10)
C27_1 C28_1 Er12 84.4(9)
C49_1 C28_1 Er12 94.8(11)
C29_1 C28_1 Er20 72.8(11)
C27_1 C28_1 Er20 68.9(9)
C49_1 C28_1 Er20 101.1(11)
Er12 C28_1 Er20 15.6(4)
C28_1 C29_1 C30_1 119.5(12)
C28_1 C29_1 C52_1 115.8(12)
C30_1 C29_1 C52_1 117.0(10)
C28_1 C29_1 Er12 84.6(12)
C30_1 C29_1 Er12 71.6(10)
C52_1 C29_1 Er12 86.3(10)
C28_1 C29_1 Er22 95.4(12)
C30_1 C29_1 Er22 87.4(10)
C52_1 C29_1 Er22 59.4(8)
Er12 C29_1 Er22 27.0(3)
C28_1 C29_1 Er19 98.6(12)
C30_1 C29_1 Er19 69.2(9)
C52_1 C29_1 Er19 75.2(9)
Er12 C29_1 Er19 15.1(2)
Er22 C29_1 Er19 19.3(4)
C28_1 C29_1 Er20 79.2(11)
C30_1 C29_1 Er20 64.1(10)
C52_1 C29_1 Er20 100.8(11)
Er12 C29_1 Er20 14.5(4)
Er22 C29_1 Er20 41.4(5)
Er19 C29_1 Er20 27.3(6)
C31_1 C30_1 C29_1 120.3(11)
C31_1 C30_1 C11_1 108.6(5)
C29_1 C30_1 C11_1 116.5(11)
C31_1 C30_1 Er12 80.4(10)
C29_1 C30_1 Er12 73.2(10)
C11_1 C30_1 Er12 78.2(9)
C31_1 C30_1 Er19 64.8(10)
C29_1 C30_1 Er19 78.9(10)
C11_1 C30_1 Er19 88.8(9)
Er12 C30_1 Er19 16.4(3)
C31_1 C30_1 Er20 84.5(10)
C29_1 C30_1 Er20 85.8(11)
C11_1 C30_1 Er20 60.3(9)
Er12 C30_1 Er20 18.2(5)
Er19 C30_1 Er20 29.7(6)
C31_1 C30_1 Er18 62.4(8)
C29_1 C30_1 Er18 92.3(11)
C11_1 C30_1 Er18 76.3(8)
Er12 C30_1 Er18 20.9(3)
Er19 C30_1 Er18 15.2(2)
Er20 C30_1 Er18 22.9(5)
C31_1 C30_1 Er22 71.7(10)
C29_1 C30_1 Er22 63.2(9)
C11_1 C30_1 Er22 101.1(9)
Er12 C30_1 Er22 22.9(3)
Er19 C30_1 Er22 16.8(3)
Er20 C30_1 Er22 40.9(6)
Er18 C30_1 Er22 31.9(3)
C31_1 C30_1 Er23 58.8(10)
C29_1 C30_1 Er23 79.1(10)
C11_1 C30_1 Er23 95.9(10)
Er12 C30_1 Er23 24.1(6)
Er19 C30_1 Er23 8.1(5)
Er20 C30_1 Er23 37.7(8)
Er18 C30_1 Er23 20.2(7)
Er22 C30_1 Er23 15.9(4)
C30_1 C31_1 C32_1 125.9(11)
C30_1 C31_1 C13_1 108.7(5)
C32_1 C31_1 C13_1 117.4(10)
C30_1 C31_1 Er18 85.1(9)
C32_1 C31_1 Er18 84.8(11)
C13_1 C31_1 Er18 70.6(8)
C30_1 C31_1 Er19 82.0(11)
C32_1 C31_1 Er19 73.8(11)
C13_1 C31_1 Er19 87.2(9)
Er18 C31_1 Er19 16.9(3)
C30_1 C31_1 Er23 92.9(13)
C32_1 C31_1 Er23 62.0(13)
C13_1 C31_1 Er23 89.6(10)
Er18 C31_1 Er23 24.2(8)
Er19 C31_1 Er23 12.5(7)
C30_1 C31_1 Er12 66.6(9)
C32_1 C31_1 Er12 87.8(11)
C13_1 C31_1 Er12 87.7(8)
Er18 C31_1 Er12 21.5(4)
Er19 C31_1 Er12 16.3(4)
Er23 C31_1 Er12 28.6(9)
C30_1 C31_1 Er21 91.6(9)
C32_1 C31_1 Er21 88.5(11)
C13_1 C31_1 Er21 59.5(8)
Er18 C31_1 Er21 11.4(3)
Er19 C31_1 Er21 27.7(4)
Er23 C31_1 Er21 32.2(7)
Er12 C31_1 Er21 32.1(3)
C30_1 C31_1 Er20 65.7(9)
C32_1 C31_1 Er20 101.3(12)
C13_1 C31_1 Er20 73.3(9)
Er18 C31_1 Er20 20.4(4)
Er19 C31_1 Er20 27.6(6)
Er23 C31_1 Er20 39.5(10)
Er12 C31_1 Er20 16.4(4)
Er21 C31_1 Er20 26.0(5)
C30_1 C31_1 Er22 80.1(10)
C32_1 C31_1 Er22 63.5(10)
C13_1 C31_1 Er22 103.4(9)
Er18 C31_1 Er22 33.3(4)
Er19 C31_1 Er22 16.4(4)
Er23 C31_1 Er22 16.4(6)
Er12 C31_1 Er22 24.9(3)
Er21 C31_1 Er22 43.9(4)
Er20 C31_1 Er22 40.5(5)
C33_1 C32_1 C31_1 121.4(12)
C33_1 C32_1 C53_1 117.5(13)
C31_1 C32_1 C53_1 112.3(11)
C33_1 C32_1 Er23 78.7(14)
C31_1 C32_1 Er23 83.7(16)
C53_1 C32_1 Er23 77.6(12)
C33_1 C32_1 Er19 89.7(12)
C31_1 C32_1 Er19 70.5(11)
C53_1 C32_1 Er19 79.4(10)
Er23 C32_1 Er19 13.9(9)
C33_1 C32_1 Er22 93.0(11)
C31_1 C32_1 Er22 85.9(11)
C53_1 C32_1 Er22 60.2(9)
Er23 C32_1 Er22 18.5(6)
Er19 C32_1 Er22 20.5(4)
C33_1 C32_1 Er18 85.2(11)
C31_1 C32_1 Er18 62.0(10)
C53_1 C32_1 Er18 93.9(11)
Er23 C32_1 Er18 23.2(10)
Er19 C32_1 Er18 14.7(3)
Er22 C32_1 Er18 35.1(4)
C33_1 C32_1 Er12 100.7(11)
C31_1 C32_1 Er12 62.1(10)
C53_1 C32_1 Er12 77.3(9)
Er23 C32_1 Er12 24.8(11)
Er19 C32_1 Er12 11.4(4)
Er22 C32_1 Er12 24.4(3)
Er18 C32_1 Er12 18.9(3)
C33_1 C32_1 Er21 77.6(10)
C31_1 C32_1 Er21 62.9(10)
C53_1 C32_1 Er21 102.5(11)
Er23 C32_1 Er21 27.7(8)
Er19 C32_1 Er21 23.1(3)
Er22 C32_1 Er21 42.7(4)
Er18 C32_1 Er21 9.6(2)
Er12 C32_1 Er21 28.4(3)
C32_1 C33_1 C34_1 119.8(10)
C32_1 C33_1 C56_1 122.0(12)
C34_1 C33_1 C56_1 108.5(8)
C32_1 C33_1 Er23 66.4(12)
C34_1 C33_1 Er23 91.0(10)
C56_1 C33_1 Er23 83.7(13)
C32_1 C33_1 Er19 59.5(10)
C34_1 C33_1 Er19 88.7(8)
C56_1 C33_1 Er19 93.9(9)
Er23 C33_1 Er19 10.3(7)
C32_1 C33_1 Er18 65.5(10)
C34_1 C33_1 Er18 75.3(8)
C56_1 C33_1 Er18 101.1(9)
Er23 C33_1 Er18 20.5(9)
Er19 C33_1 Er18 13.8(2)
C32_1 C33_1 Er22 58.6(10)
C34_1 C33_1 Er22 103.9(9)
C56_1 C33_1 Er22 81.3(9)
Er23 C33_1 Er22 13.0(5)
Er19 C33_1 Er22 17.3(4)
Er18 C33_1 Er22 30.8(3)
C35_1 C34_1 C33_1 108.3(11)
C35_1 C34_1 C14_1 122.7(12)
C33_1 C34_1 C14_1 120.7(7)
C35_1 C34_1 Er21 96.5(10)
C33_1 C34_1 Er21 87.4(9)
C14_1 C34_1 Er21 60.5(9)
C35_1 C34_1 Er23 96.3(11)
C33_1 C34_1 Er23 58.6(9)
C14_1 C34_1 Er23 86.1(12)
Er21 C34_1 Er23 30.2(7)
C35_1 C34_1 Er18 103.3(10)
C33_1 C34_1 Er18 75.8(8)
C14_1 C34_1 Er18 65.5(8)
Er21 C34_1 Er18 12.2(2)
Er23 C34_1 Er18 21.1(9)
C36_1 C35_1 C34_1 121.4(13)
C36_1 C35_1 C57_1 120.2(12)
C34_1 C35_1 C57_1 108.5(8)
C35_1 C36_1 C16_1 117.0(12)
C35_1 C36_1 C37_1 120.9(12)
C16_1 C36_1 C37_1 114.3(10)
C36_1 C37_1 C38_1 124.8(13)
C36_1 C37_1 C59_1 114.9(12)
C38_1 C37_1 C59_1 109.1(5)
C36_1 C37_1 Er2 101.1(11)
C38_1 C37_1 Er2 70.7(8)
C59_1 C37_1 Er2 63.3(7)
C18_1 C38_1 C37_1 118.9(12)
C18_1 C38_1 C39_1 124.5(13)
C37_1 C38_1 C39_1 109.0(5)
C18_1 C38_1 Er9 79.6(12)
C37_1 C38_1 Er9 97.9(12)
C39_1 C38_1 Er9 67.3(9)
C18_1 C38_1 Er2 100.6(11)
C37_1 C38_1 Er2 80.4(8)
C39_1 C38_1 Er2 60.6(7)
Er9 C38_1 Er2 22.7(7)
C40_1 C39_1 C60_1 121.5(13)
C40_1 C39_1 C38_1 118.0(14)
C60_1 C39_1 C38_1 105.4(8)
C40_1 C39_1 Er2 77.1(9)
C60_1 C39_1 Er2 66.6(9)
C38_1 C39_1 Er2 88.1(9)
C40_1 C39_1 Er9 61.7(11)
C60_1 C39_1 Er9 92.0(12)
C38_1 C39_1 Er9 79.9(10)
Er2 C39_1 Er9 25.4(7)
C39_1 C40_1 C41_1 117.4(12)
C39_1 C40_1 C63_1 119.7(11)
C41_1 C40_1 C63_1 116.8(11)
C39_1 C40_1 Er9 84.7(12)
C41_1 C40_1 Er9 73.9(12)
C63_1 C40_1 Er9 86.7(12)
C39_1 C40_1 Er2 70.6(9)
C41_1 C40_1 Er2 99.1(10)
C63_1 C40_1 Er2 76.9(10)
Er9 C40_1 Er2 25.3(9)
C39_1 C40_1 Er10 106.9(11)
C41_1 C40_1 Er10 56.2(9)
C63_1 C40_1 Er10 83.1(11)
Er9 C40_1 Er10 23.8(9)
Er2 C40_1 Er10 46.9(5)
C40_1 C41_1 C19_1 123.8(12)
C40_1 C41_1 C42_1 122.8(10)
C19_1 C41_1 C42_1 107.2(5)
C40_1 C41_1 Er9 69.7(11)
C19_1 C41_1 Er9 86.7(12)
C42_1 C41_1 Er9 90.9(11)
C40_1 C41_1 Er10 95.0(11)
C19_1 C41_1 Er10 86.3(10)
C42_1 C41_1 Er10 61.9(8)
Er9 C41_1 Er10 30.8(8)
C40_1 C41_1 Er8 99.4(10)
C19_1 C41_1 Er8 65.5(9)
C42_1 C41_1 Er8 78.1(8)
Er9 C41_1 Er8 30.0(7)
Er10 C41_1 Er8 22.4(6)
C40_1 C41_1 Er11 107.1(11)
C19_1 C41_1 Er11 69.7(8)
C42_1 C41_1 Er11 65.8(8)
Er9 C41_1 Er11 37.8(9)
Er10 C41_1 Er11 17.1(5)
Er8 C41_1 Er11 12.4(3)
C43_1 C42_1 C21_1 124.7(14)
C43_1 C42_1 C41_1 122.8(11)
C21_1 C42_1 C41_1 107.1(5)
C43_1 C42_1 Er10 84.4(12)
C21_1 C42_1 Er10 80.7(11)
C41_1 C42_1 Er10 81.6(10)
C43_1 C42_1 Er11 99.1(11)
C21_1 C42_1 Er11 63.1(10)
C41_1 C42_1 Er11 82.9(9)
Er10 C42_1 Er11 18.4(6)
C43_1 C42_1 Er8 104.7(11)
C21_1 C42_1 Er8 70.8(9)
C41_1 C42_1 Er8 69.0(8)
Er10 C42_1 Er8 20.4(6)
Er11 C42_1 Er8 13.9(3)
C43_1 C42_1 Er9 91.4(11)
C21_1 C42_1 Er9 97.9(10)
C41_1 C42_1 Er9 56.7(8)
Er10 C42_1 Er9 26.8(7)
Er11 C42_1 Er9 37.6(8)
Er8 C42_1 Er9 27.2(6)
C43_1 C42_1 Er1 56.9(9)
C21_1 C42_1 Er1 94.6(11)
C41_1 C42_1 Er1 100.3(9)
Er10 C42_1 Er1 27.8(6)
Er11 C42_1 Er1 42.7(4)
Er8 C42_1 Er1 48.1(4)
Er9 C42_1 Er1 44.6(5)
C44_1 C43_1 C42_1 116.8(13)
C44_1 C43_1 C64_1 120.3(11)
C42_1 C43_1 C64_1 115.5(11)
C44_1 C43_1 Er1 71.2(9)
C42_1 C43_1 Er1 94.0(11)
C64_1 C43_1 Er1 78.6(9)
C44_1 C43_1 Er10 91.0(11)
C42_1 C43_1 Er10 60.9(10)
C64_1 C43_1 Er10 90.4(11)
Er1 C43_1 Er10 33.3(5)
C43_1 C44_1 C45_1 119.8(13)
C43_1 C44_1 C23_1 121.6(14)
C45_1 C44_1 C23_1 105.3(8)
C43_1 C44_1 Er1 75.0(9)
C45_1 C44_1 Er1 72.5(9)
C23_1 C44_1 Er1 86.5(9)
C43_1 C44_1 Er10 59.6(10)
C45_1 C44_1 Er10 101.8(10)
C23_1 C44_1 Er10 77.4(10)
Er1 C44_1 Er10 29.3(4)
C66_1 C45_1 C46_1 119.0(12)
C66_1 C45_1 C44_1 121.5(12)
C46_1 C45_1 C44_1 111.1(11)
C66_1 C45_1 Er1 82.2(11)
C46_1 C45_1 Er1 87.2(9)
C44_1 C45_1 Er1 71.7(8)
C47_1 C46_1 C45_1 121.0(14)
C47_1 C46_1 C24_1 119.7(14)
C45_1 C46_1 C24_1 105.4(8)
C47_1 C46_1 Er1 89.0(11)
C45_1 C46_1 Er1 60.5(8)
C24_1 C46_1 Er1 82.0(8)
C46_1 C47_1 C48_1 118.6(13)
C46_1 C47_1 C68_1 120.6(12)
C48_1 C47_1 C68_1 115.7(11)
C47_1 C48_1 C26_1 121.1(13)
C47_1 C48_1 C49_1 123.3(11)
C26_1 C48_1 C49_1 107.2(5)
C50_1 C49_1 C28_1 124.6(13)
C50_1 C49_1 C48_1 121.5(10)
C28_1 C49_1 C48_1 107.2(5)
C51_1 C50_1 C49_1 116.4(13)
C51_1 C50_1 C69_1 118.6(12)
C49_1 C50_1 C69_1 118.3(11)
C51_1 C50_1 Er22 58.6(12)
C49_1 C50_1 Er22 85.4(11)
C69_1 C50_1 Er22 100.6(12)
C50_1 C51_1 C72_1 124.0(15)
C50_1 C51_1 C52_1 119.6(14)
C72_1 C51_1 C52_1 105.3(8)
C50_1 C51_1 Er22 93.5(14)
C72_1 C51_1 Er22 79.6(10)
C52_1 C51_1 Er22 61.2(8)
C29_1 C52_1 C53_1 119.7(11)
C29_1 C52_1 C51_1 122.9(13)
C53_1 C52_1 C51_1 109.1(5)
C29_1 C52_1 Er22 87.3(10)
C53_1 C52_1 Er22 69.1(8)
C51_1 C52_1 Er22 83.8(9)
C29_1 C52_1 Er19 73.7(9)
C53_1 C52_1 Er19 68.0(8)
C51_1 C52_1 Er19 101.1(9)
Er22 C52_1 Er19 18.0(4)
C29_1 C52_1 Er12 61.6(8)
C53_1 C52_1 Er12 83.2(8)
C51_1 C52_1 Er12 99.3(10)
Er22 C52_1 Er12 25.7(4)
Er19 C52_1 Er12 15.4(3)
C29_1 C52_1 Er23 85.3(12)
C53_1 C52_1 Er23 59.1(10)
C51_1 C52_1 Er23 96.5(10)
Er22 C52_1 Er23 14.0(3)
Er19 C52_1 Er23 11.7(6)
Er12 C52_1 Er23 26.3(8)
C32_1 C53_1 C52_1 124.2(12)
C32_1 C53_1 C54_1 118.4(13)
C52_1 C53_1 C54_1 108.9(5)
C32_1 C53_1 Er22 85.4(11)
C52_1 C53_1 Er22 72.8(8)
C54_1 C53_1 Er22 82.5(10)
C32_1 C53_1 Er23 66.6(11)
C52_1 C53_1 Er23 89.6(12)
C54_1 C53_1 Er23 86.7(13)
Er22 C53_1 Er23 19.8(5)
C32_1 C53_1 Er19 66.6(10)
C52_1 C53_1 Er19 79.8(9)
C54_1 C53_1 Er19 97.8(10)
Er22 C53_1 Er19 20.0(4)
Er23 C53_1 Er19 12.9(8)
C32_1 C53_1 Er12 74.0(9)
C52_1 C53_1 Er12 67.1(8)
C54_1 C53_1 Er12 104.1(9)
Er22 C53_1 Er12 21.7(4)
Er23 C53_1 Er12 25.0(10)
Er19 C53_1 Er12 13.0(3)
C55_1 C54_1 C72_1 119.6(14)
C55_1 C54_1 C53_1 123.2(14)
C72_1 C54_1 C53_1 105.4(8)
C55_1 C54_1 Er22 91.0(11)
C72_1 C54_1 Er22 82.1(9)
C53_1 C54_1 Er22 61.5(8)
C55_1 C54_1 Er23 78.9(13)
C72_1 C54_1 Er23 98.5(11)
C53_1 C54_1 Er23 60.8(10)
Er22 C54_1 Er23 17.1(6)
C54_1 C55_1 C56_1 116.1(12)
C54_1 C55_1 C74_1 121.3(11)
C56_1 C55_1 C74_1 115.9(12)
C54_1 C55_1 Er23 72.1(12)
C56_1 C55_1 Er23 69.0(10)
C74_1 C55_1 Er23 103.8(14)
C54_1 C55_1 Er22 59.9(10)
C56_1 C55_1 Er22 85.1(9)
C74_1 C55_1 Er22 100.1(13)
Er23 C55_1 Er22 16.4(5)
C55_1 C56_1 C33_1 121.9(12)
C55_1 C56_1 C57_1 123.1(10)
C33_1 C56_1 C57_1 107.3(5)
C55_1 C56_1 Er23 81.5(11)
C33_1 C56_1 Er23 63.8(10)
C57_1 C56_1 Er23 97.6(9)
C58_1 C57_1 C35_1 121.8(13)
C58_1 C57_1 C56_1 122.6(11)
C35_1 C57_1 C56_1 107.3(5)
C59_1 C58_1 C57_1 115.9(13)
C59_1 C58_1 C75_1 125.1(12)
C57_1 C58_1 C75_1 115.7(11)
C59_1 C58_1 Er2 67.4(11)
C57_1 C58_1 Er2 104.8(14)
C75_1 C58_1 Er2 82.5(11)
C58_1 C59_1 C60_1 116.1(13)
C58_1 C59_1 C37_1 124.8(14)
C60_1 C59_1 C37_1 105.3(8)
C58_1 C59_1 Er2 83.4(12)
C60_1 C59_1 Er2 60.8(9)
C37_1 C59_1 Er2 86.9(8)
C61_1 C60_1 C39_1 119.0(12)
C61_1 C60_1 C59_1 121.8(12)
C39_1 C60_1 C59_1 111.1(11)
C61_1 C60_1 Er2 78.0(12)
C39_1 C60_1 Er2 77.9(9)
C59_1 C60_1 Er2 85.7(10)
C61_1 C60_1 Er9 89.8(13)
C39_1 C60_1 Er9 58.3(9)
C59_1 C60_1 Er9 92.6(10)
Er2 C60_1 Er9 19.7(5)
C62_1 C61_1 C76_1 109.4(12)
C62_1 C61_1 C60_1 120.8(10)
C76_1 C61_1 C60_1 121.1(10)
C62_1 C61_1 Er2 82.9(9)
C76_1 C61_1 Er2 91.4(10)
C60_1 C61_1 Er2 67.9(12)
C61_1 C62_1 C78_1 109.4(9)
C61_1 C62_1 C63_1 122.7(9)
C78_1 C62_1 C63_1 117.7(11)
C61_1 C62_1 Er2 65.6(9)
C78_1 C62_1 Er2 102.4(8)
C63_1 C62_1 Er2 73.7(8)
C64_1 C63_1 C62_1 120.2(11)
C64_1 C63_1 C40_1 119.7(11)
C62_1 C63_1 C40_1 114.5(9)
C64_1 C63_1 Er9 90.5(14)
C62_1 C63_1 Er9 98.0(12)
C40_1 C63_1 Er9 57.8(10)
C64_1 C63_1 Er2 102.9(14)
C62_1 C63_1 Er2 74.0(8)
C40_1 C63_1 Er2 69.1(9)
Er9 C63_1 Er2 23.9(7)
C63_1 C64_1 C65_1 117.5(11)
C63_1 C64_1 C43_1 122.4(10)
C65_1 C64_1 C43_1 115.1(9)
C63_1 C64_1 Er1 102.6(13)
C65_1 C64_1 Er1 79.1(8)
C43_1 C64_1 Er1 66.3(9)
C63_1 C64_1 Er10 85.0(12)
C65_1 C64_1 Er10 107.5(10)
C43_1 C64_1 Er10 58.0(9)
Er1 C64_1 Er10 28.8(4)
C63_1 C64_1 Er9 61.3(12)
C65_1 C64_1 Er9 111.4(11)
C43_1 C64_1 Er9 79.3(11)
Er1 C64_1 Er9 44.3(5)
Er10 C64_1 Er9 24.6(7)
C66_1 C65_1 C79_1 109.3(9)
C66_1 C65_1 C64_1 122.6(9)
C79_1 C65_1 C64_1 118.8(11)
C66_1 C65_1 Er1 69.6(8)
C79_1 C65_1 Er1 105.7(8)
C64_1 C65_1 Er1 68.9(8)
C67_1 C66_1 C65_1 109.2(12)
C67_1 C66_1 C45_1 121.2(10)
C65_1 C66_1 C45_1 119.5(10)
C67_1 C66_1 Er1 94.9(9)
C65_1 C66_1 Er1 80.1(8)
C45_1 C66_1 Er1 65.5(10)
C66_1 C67_1 C80_1 109.2(9)
C66_1 C67_1 C68_1 122.7(9)
C80_1 C67_1 C68_1 117.9(11)
C69_1 C68_1 C67_1 118.1(11)
C69_1 C68_1 C47_1 122.4(11)
C67_1 C68_1 C47_1 114.1(9)
C68_1 C69_1 C70_1 120.1(11)
C68_1 C69_1 C50_1 118.9(10)
C70_1 C69_1 C50_1 114.7(9)
C71_1 C70_1 C81_1 109.3(9)
C71_1 C70_1 C69_1 122.7(9)
C81_1 C70_1 C69_1 117.6(11)
C73_1 C71_1 C70_1 109.4(12)
C73_1 C71_1 C72_1 120.0(10)
C70_1 C71_1 C72_1 121.9(10)
C71_1 C72_1 C54_1 121.1(13)
C71_1 C72_1 C51_1 117.1(12)
C54_1 C72_1 C51_1 111.0(11)
C71_1 C72_1 Er22 103.1(12)
C54_1 C72_1 Er22 65.5(9)
C51_1 C72_1 Er22 68.3(9)
C71_1 C73_1 C82_1 109.3(9)
C71_1 C73_1 C74_1 122.6(9)
C82_1 C73_1 C74_1 116.7(11)
C75_1 C74_1 C73_1 121.3(12)
C75_1 C74_1 C55_1 120.8(12)
C73_1 C74_1 C55_1 114.1(9)
C74_1 C75_1 C76_1 116.7(12)
C74_1 C75_1 C58_1 121.1(13)
C76_1 C75_1 C58_1 112.3(9)
C61_1 C76_1 C77_1 109.2(9)
C61_1 C76_1 C75_1 122.5(9)
C77_1 C76_1 C75_1 118.8(11)
C61_1 C76_1 Er2 59.1(9)
C77_1 C76_1 Er2 98.9(8)
C75_1 C76_1 Er2 83.1(8)
C82_1 C77_1 C76_1 123.3(8)
C82_1 C77_1 C78_1 119.99(11)
C76_1 C77_1 C78_1 105.9(5)
C79_1 C78_1 C62_1 122.7(8)
C79_1 C78_1 C77_1 120.00(11)
C62_1 C78_1 C77_1 105.7(5)
C78_1 C79_1 C65_1 123.1(8)
C78_1 C79_1 C80_1 119.99(11)
C65_1 C79_1 C80_1 105.7(5)
C81_1 C80_1 C67_1 123.8(7)
C81_1 C80_1 C79_1 120.00(11)
C67_1 C80_1 C79_1 105.9(5)
C80_1 C81_1 C70_1 122.5(8)
C80_1 C81_1 C82_1 119.99(11)
C70_1 C81_1 C82_1 105.8(5)
C77_1 C82_1 C73_1 123.0(8)
C77_1 C82_1 C81_1 120.01(11)
C73_1 C82_1 C81_1 105.9(5)
C2_2 C1_2 C9_2 119.7
C2_2 C1_2 C6_2 119.7
C9_2 C1_2 C6_2 111.0
C2_2 C1_2 Er3 84.66(17)
C9_2 C1_2 Er3 90.12(14)
C6_2 C1_2 Er3 64.08(16)
C12_2 C2_2 C1_2 117.5
C12_2 C2_2 C3_2 116.7
C1_2 C2_2 C3_2 118.0
C12_2 C2_2 Er3 100.93(12)
C1_2 C2_2 Er3 63.78(13)
C3_2 C2_2 Er3 78.65(12)
C2_2 C3_2 C15_2 119.6
C2_2 C3_2 C4_2 119.7
C15_2 C3_2 C4_2 111.0
C2_2 C3_2 Er3 71.46(12)
C15_2 C3_2 Er3 102.26(11)
C4_2 C3_2 Er3 67.59(13)
C5_2 C4_2 C3_2 122.7
C5_2 C4_2 C17_2 121.4
C3_2 C4_2 C17_2 105.8
C5_2 C4_2 Er3 61.89(15)
C3_2 C4_2 Er3 81.87(17)
C17_2 C4_2 Er3 98.64(12)
C6_2 C5_2 C4_2 117.0
C6_2 C5_2 C20_2 118.3
C4_2 C5_2 C20_2 118.5
C6_2 C5_2 Er3 68.76(14)
C4_2 C5_2 Er3 86.01(18)
C20_2 C5_2 Er3 90.33(19)
C6_2 C5_2 Er9 76.7(5)
C4_2 C5_2 Er9 104.2(6)
C20_2 C5_2 Er9 65.7(4)
Er3 C5_2 Er9 25.8(4)
C5_2 C6_2 C1_2 122.7
C5_2 C6_2 C7_2 121.2
C1_2 C6_2 C7_2 105.8
C5_2 C6_2 Er3 75.55(15)
C1_2 C6_2 Er3 80.41(19)
C7_2 C6_2 Er3 82.62(18)
C5_2 C6_2 Er9 74.7(6)
C1_2 C6_2 Er9 101.5(4)
C7_2 C6_2 Er9 64.2(7)
Er3 C6_2 Er9 24.9(5)
C8_2 C7_2 C22_2 124.8
C8_2 C7_2 C6_2 108.6
C22_2 C7_2 C6_2 119.0
C8_2 C7_2 Er3 89.94(14)
C22_2 C7_2 Er3 89.73(17)
C6_2 C7_2 Er3 61.19(15)
C8_2 C7_2 Er9 98.3(5)
C22_2 C7_2 Er9 62.8(6)
C6_2 C7_2 Er9 84.0(8)
Er3 C7_2 Er9 28.2(7)
C8_2 C7_2 Er8 71.7(3)
C22_2 C7_2 Er8 72.6(3)
C6_2 C7_2 Er8 102.1(3)
Er3 C7_2 Er8 41.1(3)
Er9 C7_2 Er8 28.6(7)
C7_2 C8_2 C25_2 121.3
C7_2 C8_2 C9_2 108.6
C25_2 C8_2 C9_2 119.1
C7_2 C8_2 Er8 76.1(4)
C25_2 C8_2 Er8 65.2(4)
C9_2 C8_2 Er8 98.6(3)
C7_2 C8_2 Er3 60.79(12)
C25_2 C8_2 Er3 102.04(12)
C9_2 C8_2 Er3 72.90(16)
Er8 C8_2 Er3 37.9(4)
C7_2 C8_2 Er11 83.9(4)
C25_2 C8_2 Er11 55.2(4)
C9_2 C8_2 Er11 102.4(3)
Er8 C8_2 Er11 10.1(4)
Er3 C8_2 Er11 47.5(4)
C10_2 C9_2 C1_2 123.8
C10_2 C9_2 C8_2 120.5
C1_2 C9_2 C8_2 105.8
C10_2 C9_2 Er3 100.54(12)
C1_2 C9_2 Er3 59.41(12)
C8_2 C9_2 Er3 76.71(15)
C9_2 C10_2 C11_2 115.4
C9_2 C10_2 C27_2 119.1
C11_2 C10_2 C27_2 116.8
C9_2 C10_2 Er21 101.4(2)
C11_2 C10_2 Er21 64.7(2)
C27_2 C10_2 Er21 75.4(2)
C10_2 C11_2 C12_2 123.8
C10_2 C11_2 C30_2 123.9
C12_2 C11_2 C30_2 105.8
C10_2 C11_2 Er21 82.1(4)
C12_2 C11_2 Er21 93.1(2)
C30_2 C11_2 Er21 70.0(3)
C10_2 C11_2 Er18 92.9(3)
C12_2 C11_2 Er18 90.8(2)
C30_2 C11_2 Er18 59.5(2)
Er21 C11_2 Er18 11.8(2)
C2_2 C12_2 C13_2 119.7
C2_2 C12_2 C11_2 119.7
C13_2 C12_2 C11_2 110.9
C2_2 C12_2 Er21 99.8(2)
C13_2 C12_2 Er21 82.4(3)
C11_2 C12_2 Er21 55.8(2)
C2_2 C12_2 Er18 106.31(16)
C13_2 C12_2 Er18 71.5(3)
C11_2 C12_2 Er18 60.8(2)
Er21 C12_2 Er18 11.0(2)
C14_2 C13_2 C12_2 125.4
C14_2 C13_2 C31_2 120.8
C12_2 C13_2 C31_2 105.9
C14_2 C13_2 Er23 82.0(9)
C12_2 C13_2 Er23 95.4(6)
C31_2 C13_2 Er23 64.1(8)
C14_2 C13_2 Er19 91.0(3)
C12_2 C13_2 Er19 93.1(2)
C31_2 C13_2 Er19 55.8(2)
Er23 C13_2 Er19 9.6(7)
C14_2 C13_2 Er18 102.4(2)
C12_2 C13_2 Er18 80.5(3)
C31_2 C13_2 Er18 55.75(19)
Er23 C13_2 Er18 20.8(9)
Er19 C13_2 Er18 13.6(2)
C14_2 C13_2 Er21 107.54(19)
C12_2 C13_2 Er21 68.7(3)
C31_2 C13_2 Er21 62.9(2)
Er23 C13_2 Er21 29.6(7)
Er19 C13_2 Er21 24.6(3)
Er18 C13_2 Er21 11.88(18)
C15_2 C14_2 C13_2 113.1
C15_2 C14_2 C34_2 116.9
C13_2 C14_2 C34_2 119.7
C15_2 C14_2 Er23 101.4(5)
C13_2 C14_2 Er23 67.7(6)
C34_2 C14_2 Er23 71.4(5)
C14_2 C15_2 C3_2 125.4
C14_2 C15_2 C16_2 120.7
C3_2 C15_2 C16_2 105.8
C17_2 C16_2 C36_2 121.1
C17_2 C16_2 C15_2 108.6
C36_2 C16_2 C15_2 121.3
C16_2 C17_2 C18_2 125.1
C16_2 C17_2 C4_2 108.6
C18_2 C17_2 C4_2 118.1
C19_2 C18_2 C17_2 120.1
C19_2 C18_2 C38_2 114.3
C17_2 C18_2 C38_2 115.5
C18_2 C19_2 C20_2 120.6
C18_2 C19_2 C41_2 121.0
C20_2 C19_2 C41_2 108.4
C18_2 C19_2 Er9 103.4(5)
C20_2 C19_2 Er9 59.6(3)
C41_2 C19_2 Er9 74.0(5)
C19_2 C20_2 C21_2 108.1
C19_2 C20_2 C5_2 120.9
C21_2 C20_2 C5_2 120.9
C19_2 C20_2 Er9 91.7(5)
C21_2 C20_2 Er9 63.3(7)
C5_2 C20_2 Er9 83.2(6)
C19_2 C20_2 Er3 98.66(11)
C21_2 C20_2 Er3 85.81(15)
C5_2 C20_2 Er3 57.56(14)
Er9 C20_2 Er3 26.7(6)
C22_2 C21_2 C20_2 121.3
C22_2 C21_2 C42_2 117.4
C20_2 C21_2 C42_2 108.4
C22_2 C21_2 Er9 71.2(7)
C20_2 C21_2 Er9 83.1(9)
C42_2 C21_2 Er9 80.5(5)
C22_2 C21_2 Er3 72.06(11)
C20_2 C21_2 Er3 65.66(12)
C42_2 C21_2 Er3 99.78(11)
Er9 C21_2 Er3 22.6(7)
C21_2 C22_2 C7_2 119.0
C21_2 C22_2 C23_2 121.5
C7_2 C22_2 C23_2 112.5
C21_2 C22_2 Er9 73.0(6)
C7_2 C22_2 Er9 83.2(6)
C23_2 C22_2 Er9 87.8(9)
C21_2 C22_2 Er8 101.9(3)
C7_2 C22_2 Er8 74.8(3)
C23_2 C22_2 Er8 66.3(4)
Er9 C22_2 Er8 29.8(7)
C21_2 C22_2 Er10 88.4(5)
C7_2 C22_2 Er10 94.9(4)
C23_2 C22_2 Er10 60.7(4)
Er9 C22_2 Er10 27.2(9)
Er8 C22_2 Er10 20.7(5)
C21_2 C22_2 Er3 80.15(12)
C7_2 C22_2 Er3 60.45(12)
C23_2 C22_2 Er3 103.91(12)
Er9 C22_2 Er3 24.3(7)
Er8 C22_2 Er3 37.7(4)
Er10 C22_2 Er3 47.1(4)
C21_2 C22_2 Er11 104.0(3)
C7_2 C22_2 Er11 82.4(3)
C23_2 C22_2 Er11 56.8(4)
Er9 C22_2 Er11 35.3(9)
Er8 C22_2 Er11 10.0(3)
Er10 C22_2 Er11 16.7(4)
Er3 C22_2 Er11 47.1(4)
C22_2 C23_2 C24_2 125.0
C22_2 C23_2 C44_2 116.5
C24_2 C23_2 C44_2 109.7
C22_2 C23_2 Er8 79.6(5)
C24_2 C23_2 Er8 68.5(4)
C44_2 C23_2 Er8 94.2(4)
C22_2 C23_2 Er10 87.5(5)
C24_2 C23_2 Er10 80.6(5)
C44_2 C23_2 Er10 71.0(5)
Er8 C23_2 Er10 23.5(5)
C22_2 C23_2 Er11 94.1(5)
C24_2 C23_2 Er11 61.5(4)
C44_2 C23_2 Er11 84.8(4)
Er8 C23_2 Er11 14.8(3)
Er10 C23_2 Er11 20.1(5)
C22_2 C23_2 Er9 59.3(5)
C24_2 C23_2 Er9 96.8(5)
C44_2 C23_2 Er9 86.8(5)
Er8 C23_2 Er9 28.4(5)
Er10 C23_2 Er9 28.2(7)
Er11 C23_2 Er9 38.8(7)
C25_2 C24_2 C23_2 118.7
C25_2 C24_2 C46_2 121.8
C23_2 C24_2 C46_2 109.5
C25_2 C24_2 Er11 80.3(4)
C23_2 C24_2 Er11 83.1(5)
C46_2 C24_2 Er11 75.0(6)
C25_2 C24_2 Er8 72.9(3)
C23_2 C24_2 Er8 75.1(3)
C46_2 C24_2 Er8 91.0(5)
Er11 C24_2 Er8 16.2(4)
C25_2 C24_2 Er10 94.5(4)
C23_2 C24_2 Er10 65.8(5)
C46_2 C24_2 Er10 76.7(5)
Er11 C24_2 Er10 18.4(5)
Er8 C24_2 Er10 21.8(5)
C26_2 C25_2 C8_2 119.6
C26_2 C25_2 C24_2 115.7
C8_2 C25_2 C24_2 117.1
C26_2 C25_2 Er8 91.8(4)
C8_2 C25_2 Er8 80.5(5)
C24_2 C25_2 Er8 70.3(3)
C26_2 C25_2 Er11 83.2(4)
C8_2 C25_2 Er11 95.7(6)
C24_2 C25_2 Er11 63.6(4)
Er8 C25_2 Er11 15.2(4)
C25_2 C26_2 C27_2 120.6
C25_2 C26_2 C48_2 122.4
C27_2 C26_2 C48_2 108.4
C25_2 C26_2 Er11 64.8(4)
C27_2 C26_2 Er11 105.4(3)
C48_2 C26_2 Er11 75.0(5)
C25_2 C26_2 Er8 57.2(3)
C27_2 C26_2 Er8 99.3(3)
C48_2 C26_2 Er8 88.2(4)
Er11 C26_2 Er8 13.4(3)
C26_2 C27_2 C28_2 108.3
C26_2 C27_2 C10_2 120.9
C28_2 C27_2 C10_2 120.9
C26_2 C27_2 Er21 100.96(19)
C28_2 C27_2 Er21 68.9(3)
C10_2 C27_2 Er21 71.4(2)
C26_2 C27_2 Er20 89.7(4)
C28_2 C27_2 Er20 51.9(3)
C10_2 C27_2 Er20 95.8(4)
Er21 C27_2 Er20 24.5(5)
C26_2 C27_2 Er18 103.83(12)
C28_2 C27_2 Er18 60.7(2)
C10_2 C27_2 Er18 76.7(2)
Er21 C27_2 Er18 8.2(2)
Er20 C27_2 Er18 19.8(4)
C29_2 C28_2 C27_2 121.7
C29_2 C28_2 C49_2 120.7
C27_2 C28_2 C49_2 108.4
C29_2 C28_2 Er20 70.8(5)
C27_2 C28_2 Er20 99.9(5)
C49_2 C28_2 Er20 71.5(5)
C29_2 C28_2 Er21 66.9(3)
C27_2 C28_2 Er21 78.0(4)
C49_2 C28_2 Er21 97.55(19)
Er20 C28_2 Er21 29.9(6)
C29_2 C28_2 Er18 57.8(2)
C27_2 C28_2 Er18 91.0(3)
C49_2 C28_2 Er18 94.45(19)
Er20 C28_2 Er18 23.1(5)
Er21 C28_2 Er18 13.0(2)
C28_2 C29_2 C30_2 119.7
C28_2 C29_2 C52_2 115.7
C30_2 C29_2 C52_2 117.0
C28_2 C29_2 Er18 89.7(3)
C30_2 C29_2 Er18 73.0(2)
C52_2 C29_2 Er18 79.8(4)
C28_2 C29_2 Er21 78.5(3)
C30_2 C29_2 Er21 70.6(2)
C52_2 C29_2 Er21 94.1(4)
Er18 C29_2 Er21 15.3(2)
C28_2 C29_2 Er20 74.4(6)
C30_2 C29_2 Er20 98.9(5)
C52_2 C29_2 Er20 69.3(6)
Er18 C29_2 Er20 26.0(5)
Er21 C29_2 Er20 31.2(5)
C28_2 C29_2 Er19 100.5(2)
C30_2 C29_2 Er19 73.5(3)
C52_2 C29_2 Er19 69.0(3)
Er18 C29_2 Er19 12.8(3)
Er21 C29_2 Er19 28.0(4)
Er20 C29_2 Er19 29.8(6)
C31_2 C30_2 C29_2 120.6
C31_2 C30_2 C11_2 108.5
C29_2 C30_2 C11_2 116.7
C31_2 C30_2 Er21 87.9(3)
C29_2 C30_2 Er21 72.7(2)
C11_2 C30_2 Er21 71.7(4)
C31_2 C30_2 Er18 77.4(3)
C29_2 C30_2 Er18 69.8(2)
C11_2 C30_2 Er18 85.9(4)
Er21 C30_2 Er18 15.3(2)
C31_2 C30_2 Er19 64.6(3)
C29_2 C30_2 Er19 74.9(4)
C11_2 C30_2 Er19 94.7(2)
Er21 C30_2 Er19 28.2(4)
Er18 C30_2 Er19 13.7(3)
C31_2 C30_2 Er23 56.9(6)
C29_2 C30_2 Er23 86.7(9)
C11_2 C30_2 Er23 89.1(6)
Er21 C30_2 Er23 31.6(6)
Er18 C30_2 Er23 21.1(8)
Er19 C30_2 Er23 11.8(6)
C31_2 C30_2 Er20 90.5(5)
C29_2 C30_2 Er20 52.1(4)
C11_2 C30_2 Er20 93.2(4)
Er21 C30_2 Er20 23.7(5)
Er18 C30_2 Er20 17.9(5)
Er19 C30_2 Er20 26.8(6)
Er23 C30_2 Er20 37.4(9)
C30_2 C31_2 C32_2 125.5
C30_2 C31_2 C13_2 108.6
C32_2 C31_2 C13_2 117.5
C30_2 C31_2 Er23 92.6(9)
C32_2 C31_2 Er23 69.3(6)
C13_2 C31_2 Er23 80.4(10)
C30_2 C31_2 Er19 83.3(4)
C32_2 C31_2 Er19 67.5(3)
C13_2 C31_2 Er19 93.0(4)
Er23 C31_2 Er19 13.8(8)
C30_2 C31_2 Er18 67.6(3)
C32_2 C31_2 Er18 81.9(4)
C13_2 C31_2 Er18 93.2(3)
Er23 C31_2 Er18 25.4(10)
Er19 C31_2 Er18 16.4(3)
C30_2 C31_2 Er21 59.7(2)
C32_2 C31_2 Er21 94.7(3)
C13_2 C31_2 Er21 86.6(2)
Er23 C31_2 Er21 33.5(8)
Er19 C31_2 Er21 28.2(3)
Er18 C31_2 Er21 12.9(2)
C30_2 C31_2 Er22 100.2(3)
C32_2 C31_2 Er22 55.07(16)
C13_2 C31_2 Er22 89.5(2)
Er23 C31_2 Er22 14.3(6)
Er19 C31_2 Er22 17.0(4)
Er18 C31_2 Er22 33.3(3)
Er21 C31_2 Er22 44.2(3)
C33_2 C32_2 C31_2 121.8
C33_2 C32_2 C53_2 116.8
C31_2 C32_2 C53_2 112.8
C33_2 C32_2 Er23 79.3(9)
C31_2 C32_2 Er23 74.2(7)
C53_2 C32_2 Er23 87.5(11)
C33_2 C32_2 Er19 89.5(4)
C31_2 C32_2 Er19 76.8(3)
C53_2 C32_2 Er19 73.6(4)
Er23 C32_2 Er19 14.5(8)
C33_2 C32_2 Er22 68.6(3)
C31_2 C32_2 Er22 94.6(2)
C53_2 C32_2 Er22 78.0(3)
Er23 C32_2 Er22 20.5(6)
Er19 C32_2 Er22 22.2(4)
C33_2 C32_2 Er18 102.1(2)
C31_2 C32_2 Er18 65.2(3)
C53_2 C32_2 Er18 73.3(2)
Er23 C32_2 Er18 23.2(10)
Er19 C32_2 Er18 13.9(2)
Er22 C32_2 Er18 36.1(3)
C32_2 C33_2 C34_2 119.4
C32_2 C33_2 C56_2 122.5
C34_2 C33_2 C56_2 108.3
C32_2 C33_2 Er22 75.4(3)
C34_2 C33_2 Er22 91.1(3)
C56_2 C33_2 Er22 73.5(2)
C32_2 C33_2 Er23 65.8(7)
C34_2 C33_2 Er23 82.0(10)
C56_2 C33_2 Er23 92.9(6)
Er22 C33_2 Er23 19.7(5)
C32_2 C33_2 Er19 58.4(2)
C34_2 C33_2 Er19 93.7(3)
C56_2 C33_2 Er19 89.9(2)
Er22 C33_2 Er19 18.4(3)
Er23 C33_2 Er19 11.7(8)
C35_2 C34_2 C33_2 108.3
C35_2 C34_2 C14_2 122.8
C33_2 C34_2 C14_2 120.8
C35_2 C34_2 Er23 100.3(5)
C33_2 C34_2 Er23 65.6(7)
C14_2 C34_2 Er23 77.3(6)
C35_2 C34_2 Er22 88.7(2)
C33_2 C34_2 Er22 56.69(18)
C14_2 C34_2 Er22 94.7(2)
Er23 C34_2 Er22 17.7(5)
C36_2 C35_2 C34_2 121.2
C36_2 C35_2 C57_2 120.4
C34_2 C35_2 C57_2 108.3
C36_2 C35_2 Er22 107.07(14)
C34_2 C35_2 Er22 62.96(15)
C57_2 C35_2 Er22 67.09(18)
C35_2 C36_2 C16_2 117.1
C35_2 C36_2 C37_2 120.6
C16_2 C36_2 C37_2 114.5
C36_2 C37_2 C38_2 124.5
C36_2 C37_2 C59_2 114.8
C38_2 C37_2 C59_2 109.6
C18_2 C38_2 C37_2 118.9
C18_2 C38_2 C39_2 124.3
C37_2 C38_2 C39_2 109.5
C40_2 C39_2 C38_2 118.7
C40_2 C39_2 C60_2 121.1
C38_2 C39_2 C60_2 104.8
C39_2 C40_2 C41_2 117.0
C39_2 C40_2 C63_2 120.3
C41_2 C40_2 C63_2 116.6
C40_2 C41_2 C19_2 123.8
C40_2 C41_2 C42_2 122.7
C19_2 C41_2 C42_2 107.4
C40_2 C41_2 Er9 106.0(3)
C19_2 C41_2 Er9 77.6(6)
C42_2 C41_2 Er9 59.2(6)
C43_2 C42_2 C21_2 123.9
C43_2 C42_2 C41_2 122.9
C21_2 C42_2 C41_2 107.4
C43_2 C42_2 Er9 89.2(8)
C21_2 C42_2 Er9 64.9(4)
C41_2 C42_2 Er9 91.2(7)
C43_2 C42_2 Er10 63.1(4)
C21_2 C42_2 Er10 82.9(4)
C41_2 C42_2 Er10 104.2(4)
Er9 C42_2 Er10 26.1(8)
C44_2 C43_2 C42_2 116.2
C44_2 C43_2 C64_2 120.8
C42_2 C43_2 C64_2 116.0
C44_2 C43_2 Er10 66.0(4)
C42_2 C43_2 Er10 87.2(5)
C64_2 C43_2 Er10 91.0(4)
C44_2 C43_2 Er1 89.02(12)
C42_2 C43_2 Er1 95.29(11)
C64_2 C43_2 Er1 60.44(11)
Er10 C43_2 Er1 31.2(4)
C44_2 C43_2 Er9 80.0(6)
C42_2 C43_2 Er9 61.2(6)
C64_2 C43_2 Er9 102.7(3)
Er10 C43_2 Er9 26.0(7)
Er1 C43_2 Er9 45.3(3)
C43_2 C44_2 C23_2 123.1
C43_2 C44_2 C45_2 118.4
C23_2 C44_2 C45_2 104.7
C43_2 C44_2 Er10 81.3(5)
C23_2 C44_2 Er10 72.8(5)
C45_2 C44_2 Er10 78.2(5)
C43_2 C44_2 Er11 98.1(3)
C23_2 C44_2 Er11 63.1(4)
C45_2 C44_2 Er11 69.5(5)
Er10 C44_2 Er11 16.9(5)
C43_2 C44_2 Er8 94.8(2)
C23_2 C44_2 Er8 55.0(3)
C45_2 C44_2 Er8 82.0(4)
Er10 C44_2 Er8 18.1(5)
Er11 C44_2 Er8 12.7(3)
C43_2 C44_2 Er9 72.3(5)
C23_2 C44_2 Er9 63.5(4)
C45_2 C44_2 Er9 102.0(4)
Er10 C44_2 Er9 24.1(6)
Er11 C44_2 Er9 34.6(7)
Er8 C44_2 Er9 24.9(5)
C43_2 C44_2 Er1 63.05(11)
C23_2 C44_2 Er1 100.16(9)
C45_2 C44_2 Er1 73.08(11)
Er10 C44_2 Er1 27.4(5)
Er11 C44_2 Er1 40.7(3)
Er8 C44_2 Er1 45.5(3)
Er9 C44_2 Er1 42.1(3)
C66_2 C45_2 C46_2 117.5
C66_2 C45_2 C44_2 122.9
C46_2 C45_2 C44_2 111.3
C66_2 C45_2 Er10 94.9(4)
C46_2 C45_2 Er10 79.0(5)
C44_2 C45_2 Er10 66.8(5)
C66_2 C45_2 Er11 100.6(4)
C46_2 C45_2 Er11 60.4(4)
C44_2 C45_2 Er11 78.9(5)
Er10 C45_2 Er11 18.8(5)
C66_2 C45_2 Er1 67.26(10)
C46_2 C45_2 Er1 98.80(10)
C44_2 C45_2 Er1 78.00(11)
Er10 C45_2 Er1 28.8(5)
Er11 C45_2 Er1 42.1(3)
C47_2 C46_2 C24_2 119.6
C47_2 C46_2 C45_2 121.3
C24_2 C46_2 C45_2 104.8
C47_2 C46_2 Er11 79.1(5)
C24_2 C46_2 Er11 66.9(5)
C45_2 C46_2 Er11 85.8(4)
C47_2 C46_2 Er10 91.5(4)
C24_2 C46_2 Er10 70.7(4)
C45_2 C46_2 Er10 68.0(5)
Er11 C46_2 Er10 18.0(4)
C47_2 C46_2 Er8 87.3(3)
C24_2 C46_2 Er8 56.3(3)
C45_2 C46_2 Er8 87.3(2)
Er11 C46_2 Er8 10.8(4)
Er10 C46_2 Er8 20.6(5)
C46_2 C47_2 C48_2 118.8
C46_2 C47_2 C68_2 121.1
C48_2 C47_2 C68_2 115.4
C46_2 C47_2 Er11 67.0(3)
C48_2 C47_2 Er11 82.4(4)
C68_2 C47_2 Er11 100.1(4)
C46_2 C47_2 Er8 65.0(2)
C48_2 C47_2 Er8 78.5(2)
C68_2 C47_2 Er8 106.7(3)
Er11 C47_2 Er8 6.7(4)
C47_2 C48_2 C26_2 120.7
C47_2 C48_2 C49_2 123.1
C26_2 C48_2 C49_2 107.5
C47_2 C48_2 Er11 65.8(4)
C26_2 C48_2 Er11 73.5(5)
C49_2 C48_2 Er11 105.1(3)
C47_2 C48_2 Er20 99.2(4)
C26_2 C48_2 Er20 89.2(4)
C49_2 C48_2 Er20 51.0(3)
Er11 C48_2 Er20 54.1(4)
C50_2 C49_2 C28_2 124.0
C50_2 C49_2 C48_2 121.8
C28_2 C49_2 C48_2 107.5
C50_2 C49_2 Er20 73.5(5)
C28_2 C49_2 Er20 73.0(5)
C48_2 C49_2 Er20 100.4(5)
C50_2 C49_2 Er13 56.56(11)
C28_2 C49_2 Er13 99.42(15)
C48_2 C49_2 Er13 92.48(14)
Er20 C49_2 Er13 26.4(5)
C50_2 C49_2 Er21 96.0(3)
C28_2 C49_2 Er21 53.84(15)
C48_2 C49_2 Er21 93.3(3)
Er20 C49_2 Er21 23.2(6)
Er13 C49_2 Er21 47.6(2)
C51_2 C50_2 C49_2 115.9
C51_2 C50_2 C69_2 119.2
C49_2 C50_2 C69_2 118.2
C51_2 C50_2 Er13 81.65(18)
C49_2 C50_2 Er13 91.35(14)
C69_2 C50_2 Er13 71.50(19)
C51_2 C50_2 Er20 72.2(5)
C49_2 C50_2 Er20 71.7(6)
C69_2 C50_2 Er20 100.4(5)
Er13 C50_2 Er20 29.6(5)
C50_2 C51_2 C52_2 121.0
C50_2 C51_2 C72_2 123.3
C52_2 C51_2 C72_2 104.7
C50_2 C51_2 Er20 73.5(6)
C52_2 C51_2 Er20 67.9(5)
C72_2 C51_2 Er20 97.2(6)
C50_2 C51_2 Er13 64.02(16)
C52_2 C51_2 Er13 94.90(16)
C72_2 C51_2 Er13 81.53(13)
Er20 C51_2 Er13 28.5(5)
C29_2 C52_2 C53_2 119.8
C29_2 C52_2 C51_2 122.1
C53_2 C52_2 C51_2 109.6
C29_2 C52_2 Er20 74.1(6)
C53_2 C52_2 Er20 93.1(7)
C51_2 C52_2 Er20 75.1(5)
C29_2 C52_2 Er18 64.4(3)
C53_2 C52_2 Er18 79.6(3)
C51_2 C52_2 Er18 99.48(18)
Er20 C52_2 Er18 25.1(5)
C29_2 C52_2 Er19 78.6(3)
C53_2 C52_2 Er19 65.2(3)
C51_2 C52_2 Er19 98.0(3)
Er20 C52_2 Er19 31.4(6)
Er18 C52_2 Er19 15.7(2)
C29_2 C52_2 Er21 54.8(2)
C53_2 C52_2 Er21 89.3(3)
C51_2 C52_2 Er21 100.45(16)
Er20 C52_2 Er21 25.9(5)
Er18 C52_2 Er21 10.6(3)
Er19 C52_2 Er21 26.4(3)
C29_2 C52_2 Er13 93.14(10)
C53_2 C52_2 Er13 92.10(12)
C51_2 C52_2 Er13 55.44(11)
Er20 C52_2 Er13 21.4(6)
Er18 C52_2 Er13 44.18(19)
Er19 C52_2 Er13 44.1(3)
Er21 C52_2 Er13 47.05(17)
C29_2 C52_2 Er23 77.7(5)
C53_2 C52_2 Er23 61.0(5)
C51_2 C52_2 Er23 103.9(5)
Er20 C52_2 Er23 37.5(7)
Er18 C52_2 Er23 18.6(6)
Er19 C52_2 Er23 6.4(4)
Er21 C52_2 Er23 28.7(5)
Er13 C52_2 Er23 50.5(5)
C32_2 C53_2 C52_2 123.8
C32_2 C53_2 C54_2 118.7
C52_2 C53_2 C54_2 109.5
C32_2 C53_2 Er19 69.7(4)
C52_2 C53_2 Er19 80.3(4)
C54_2 C53_2 Er19 93.7(3)
C32_2 C53_2 Er22 67.1(3)
C52_2 C53_2 Er22 98.5(3)
C54_2 C53_2 Er22 77.7(2)
Er19 C53_2 Er22 21.0(4)
C32_2 C53_2 Er18 74.5(2)
C52_2 C53_2 Er18 67.1(3)
C54_2 C53_2 Er18 103.7(2)
Er19 C53_2 Er18 14.6(3)
Er22 C53_2 Er18 35.6(3)
C32_2 C53_2 Er23 59.1(8)
C52_2 C53_2 Er23 90.1(8)
C54_2 C53_2 Er23 95.7(5)
Er19 C53_2 Er23 11.2(6)
Er22 C53_2 Er23 18.2(4)
Er18 C53_2 Er23 23.0(8)
C32_2 C53_2 Er20 96.1(4)
C52_2 C53_2 Er20 55.3(5)
C54_2 C53_2 Er20 90.1(5)
Er19 C53_2 Er20 28.4(6)
Er22 C53_2 Er20 43.4(5)
Er18 C53_2 Er20 22.0(4)
Er23 C53_2 Er20 39.6(9)
C55_2 C54_2 C53_2 123.6
C55_2 C54_2 C72_2 119.8
C53_2 C54_2 C72_2 104.8
C55_2 C54_2 Er22 69.6(3)
C53_2 C54_2 Er22 68.5(2)
C72_2 C54_2 Er22 102.3(3)
C55_2 C54_2 Er19 87.8(3)
C53_2 C54_2 Er19 54.93(18)
C72_2 C54_2 Er19 93.6(3)
Er22 C54_2 Er19 18.2(4)
C54_2 C55_2 C56_2 115.9
C54_2 C55_2 C74_2 121.6
C56_2 C55_2 C74_2 116.0
C54_2 C55_2 Er22 78.5(3)
C56_2 C55_2 Er22 65.6(3)
C74_2 C55_2 Er22 100.15(17)
C55_2 C56_2 C33_2 121.6
C55_2 C56_2 C57_2 123.3
C33_2 C56_2 C57_2 107.5
C55_2 C56_2 Er22 80.1(3)
C33_2 C56_2 Er22 69.3(2)
C57_2 C56_2 Er22 93.3(3)
C55_2 C56_2 Er23 89.9(9)
C33_2 C56_2 Er23 57.1(5)
C57_2 C56_2 Er23 94.5(7)
Er22 C56_2 Er23 12.6(6)
C58_2 C57_2 C35_2 121.8
C58_2 C57_2 C56_2 122.4
C35_2 C57_2 C56_2 107.5
C58_2 C57_2 Er22 99.75(15)
C35_2 C57_2 Er22 84.3(2)
C56_2 C57_2 Er22 55.37(17)
C59_2 C58_2 C57_2 115.3
C59_2 C58_2 C75_2 125.5
C57_2 C58_2 C75_2 115.8
C58_2 C59_2 C37_2 125.6
C58_2 C59_2 C60_2 115.8
C37_2 C59_2 C60_2 104.7
C61_2 C60_2 C39_2 118.8
C61_2 C60_2 C59_2 121.8
C39_2 C60_2 C59_2 111.3
C62_2 C61_2 C76_2 109.6
C62_2 C61_2 C60_2 120.7
C76_2 C61_2 C60_2 120.8
C61_2 C62_2 C78_2 109.4
C61_2 C62_2 C63_2 122.9
C78_2 C62_2 C63_2 117.8
C61_2 C62_2 Er1 101.94(9)
C78_2 C62_2 Er1 78.80(10)
C63_2 C62_2 Er1 60.56(10)
C64_2 C63_2 C62_2 120.0
C64_2 C63_2 C40_2 120.4
C62_2 C63_2 C40_2 114.5
C64_2 C63_2 Er1 62.06(11)
C62_2 C63_2 Er1 90.02(12)
C40_2 C63_2 Er1 96.80(11)
C63_2 C64_2 C65_2 117.7
C63_2 C64_2 C43_2 121.4
C65_2 C64_2 C43_2 115.7
C63_2 C64_2 Er1 85.24(14)
C65_2 C64_2 Er1 76.80(13)
C43_2 C64_2 Er1 84.88(13)
C63_2 C64_2 Er10 104.1(3)
C65_2 C64_2 Er10 85.2(4)
C43_2 C64_2 Er10 58.5(4)
Er1 C64_2 Er10 27.1(3)
C66_2 C65_2 C79_2 109.3
C66_2 C65_2 C64_2 122.8
C79_2 C65_2 C64_2 118.7
C66_2 C65_2 Er1 84.52(13)
C79_2 C65_2 Er1 89.60(13)
C64_2 C65_2 Er1 67.27(13)
C67_2 C66_2 C65_2 109.5
C67_2 C66_2 C45_2 122.0
C65_2 C66_2 C45_2 118.4
C67_2 C66_2 Er1 89.00(11)
C65_2 C66_2 Er1 64.42(11)
C45_2 C66_2 Er1 83.98(11)
C67_2 C66_2 Er10 97.4(4)
C65_2 C66_2 Er10 86.8(4)
C45_2 C66_2 Er10 57.0(3)
Er1 C66_2 Er10 28.0(4)
C66_2 C67_2 C80_2 109.2
C66_2 C67_2 C68_2 122.8
C80_2 C67_2 C68_2 118.0
C69_2 C68_2 C67_2 117.8
C69_2 C68_2 C47_2 122.8
C67_2 C68_2 C47_2 113.7
C69_2 C68_2 Er13 56.72(11)
C67_2 C68_2 Er13 101.38(13)
C47_2 C68_2 Er13 90.90(12)
C68_2 C69_2 C70_2 120.4
C68_2 C69_2 C50_2 118.5
C70_2 C69_2 C50_2 114.8
C68_2 C69_2 Er13 91.62(17)
C70_2 C69_2 Er13 83.96(14)
C50_2 C69_2 Er13 68.95(17)
C71_2 C70_2 C81_2 109.3
C71_2 C70_2 C69_2 122.8
C81_2 C70_2 C69_2 117.3
C71_2 C70_2 Er13 79.28(16)
C81_2 C70_2 Er13 101.45(14)
C69_2 C70_2 Er13 61.15(13)
C70_2 C71_2 C73_2 109.7
C70_2 C71_2 C72_2 121.5
C73_2 C71_2 C72_2 120.3
C70_2 C71_2 Er13 69.90(16)
C73_2 C71_2 Er13 99.15(12)
C72_2 C71_2 Er13 73.92(16)
C71_2 C72_2 C54_2 120.2
C71_2 C72_2 C51_2 117.3
C54_2 C72_2 C51_2 111.1
C71_2 C72_2 Er13 75.52(15)
C54_2 C72_2 Er13 96.08(15)
C51_2 C72_2 Er13 65.33(12)
C71_2 C72_2 Er20 99.3(4)
C54_2 C72_2 Er20 83.1(5)
C51_2 C72_2 Er20 52.9(5)
Er13 C72_2 Er20 23.8(4)
C71_2 C73_2 C82_2 109.2
C71_2 C73_2 C74_2 122.8
C82_2 C73_2 C74_2 116.8
C75_2 C74_2 C73_2 120.9
C75_2 C74_2 C55_2 120.6
C73_2 C74_2 C55_2 114.1
C74_2 C75_2 C76_2 117.3
C74_2 C75_2 C58_2 121.2
C76_2 C75_2 C58_2 112.5
C61_2 C76_2 C77_2 109.2
C61_2 C76_2 C75_2 122.7
C77_2 C76_2 C75_2 118.5
C82_2 C77_2 C76_2 123.3
C82_2 C77_2 C78_2 120.0
C76_2 C77_2 C78_2 105.8
C79_2 C78_2 C62_2 122.6
C79_2 C78_2 C77_2 120.0
C62_2 C78_2 C77_2 105.6
C78_2 C79_2 C65_2 123.2
C78_2 C79_2 C80_2 120.0
C65_2 C79_2 C80_2 105.6
C78_2 C79_2 Er1 88.22(12)
C65_2 C79_2 Er1 59.73(10)
C80_2 C79_2 Er1 88.23(11)
C81_2 C80_2 C67_2 123.8
C81_2 C80_2 C79_2 120.0
C67_2 C80_2 C79_2 105.8
C80_2 C81_2 C70_2 122.6
C80_2 C81_2 C82_2 120.0
C70_2 C81_2 C82_2 105.7
C77_2 C82_2 C73_2 123.1
C77_2 C82_2 C81_2 120.0
C73_2 C82_2 C81_2 105.8
N4 Ni1 N2 177.4(2)
N4 Ni1 N3 90.0(3)
N2 Ni1 N3 89.9(3)
N4 Ni1 N1 90.2(3)
N2 Ni1 N1 89.9(3)
N3 Ni1 N1 177.6(2)
C83 N1 C86 103.9(6)
C83 N1 Ni1 127.5(5)
C86 N1 Ni1 128.6(5)
C91 N2 C88 104.1(6)
C91 N2 Ni1 127.9(5)
C88 N2 Ni1 128.0(5)
C93 N3 C96 103.8(6)
C93 N3 Ni1 128.1(5)
C96 N3 Ni1 128.0(5)
C98 N4 C101 104.6(6)
C98 N4 Ni1 127.6(5)
C101 N4 Ni1 127.7(5)
N1 C83 C102 125.8(7)
N1 C83 C84 111.6(6)
C102 C83 C84 122.5(8)
C85 C84 C83 105.6(7)
C85 C84 C103 129.7(7)
C83 C84 C103 124.7(7)
C84 C85 C86 106.8(7)
C84 C85 C105 128.4(8)
C86 C85 C105 124.7(7)
N1 C86 C87 124.0(7)
N1 C86 C85 112.1(7)
C87 C86 C85 123.9(7)
C86 C87 C88 124.6(7)
N2 C88 C87 124.8(7)
N2 C88 C89 111.4(7)
C87 C88 C89 123.7(7)
C90 C89 C88 106.9(6)
C90 C89 C107 128.5(7)
C88 C89 C107 124.4(7)
C89 C90 C91 105.9(7)
C89 C90 C109 128.9(7)
C91 C90 C109 125.0(7)
N2 C91 C92 125.6(7)
N2 C91 C90 111.6(6)
C92 C91 C90 122.8(7)
C93 C92 C91 123.1(8)
N3 C93 C92 125.4(7)
N3 C93 C94 112.2(6)
C92 C93 C94 122.4(8)
C95 C94 C93 105.3(7)
C95 C94 C111 129.3(7)
C93 C94 C111 125.4(7)
C94 C95 C96 106.8(7)
C94 C95 C113 128.4(8)
C96 C95 C113 124.8(7)
C97 C96 N3 124.4(7)
C97 C96 C95 123.7(7)
N3 C96 C95 111.9(7)
C98 C97 C96 124.2(7)
C97 C98 N4 125.7(7)
C97 C98 C99 123.2(7)
N4 C98 C99 111.1(7)
C100 C99 C98 106.4(6)
C100 C99 C115 128.9(7)
C98 C99 C115 124.6(7)
C99 C100 C101 106.8(7)
C99 C100 C117 128.4(7)
C101 C100 C117 124.5(7)
C102 C101 N4 125.6(7)
C102 C101 C100 123.3(8)
N4 C101 C100 111.0(6)
C83 C102 C101 123.3(8)
C84 C103 C104 113.4(7)
C85 C105 C106 113.3(7)
C89 C107 C108 112.5(7)
C90 C109 C110 113.4(7)
C94 C111 C112 113.6(7)
C95 C113 C114 113.4(7)
C99 C115 C116 111.4(6)
C100 C117 C118 111.9(7)
C120 C119 C124 119.6(10)
C121 C120 C119 119.6(10)
C120 C121 C122 120.6(10)
C123 C122 C121 119.7(11)
C124 C123 C122 119.5(10)
C123 C124 C119 121.0(9)
C126 C125 C130 120.0
C125 C126 C127 120.0
C128 C127 C126 120.0
C129 C128 C127 120.0
C128 C129 C130 120.0
C125 C130 C129 120.0
C136 C131 C132 120.0
C133 C132 C131 120.0
C134 C133 C132 120.0
C133 C134 C135 120.0
C134 C135 C136 120.0
C135 C136 C131 120.0

loop_
_geom_bond_atom_site_label_1
_geom_bond_atom_site_label_2
_geom_bond_distance
Er1 Er4 0.852(9)
Er1 Er6 0.999(6)
Er1 Er10 1.40(2)
Er1 Er11 1.998(16)
Er1 Er9 2.12(2)
Er1 Er8 2.252(14)
Er1 C64_2 2.307(4)
Er1 C44_1 2.367(14)
Er1 Er7 2.374(7)
Er1 C45_1 2.377(18)
Er1 C43_1 2.416(16)
Er1 C65_2 2.436(4)
Er2 Er9 1.09(3)
Er2 Er10 2.19(2)
Er2 Er8 2.209(17)
Er2 C60_1 2.306(19)
Er2 C61_1 2.43(2)
Er2 C39_1 2.457(15)
Er2 C40_1 2.540(17)
Er2 C59_1 2.634(15)
Er2 Er11 2.64(2)
Er2 C63_1 2.647(19)
Er2 C62_1 2.652(15)
Er3 Er9 1.22(3)
Er3 Er8 1.770(18)
Er3 C6_2 2.200(5)
Er3 Er10 2.234(19)
Er3 C5_2 2.286(5)
Er3 Er11 2.32(2)
Er3 Er21 2.404(11)
Er3 C1_2 2.412(6)
Er3 C7_2 2.491(6)
Er3 C4_2 2.586(6)
Er3 C2_2 2.678(7)
Er3 C20_2 2.709(6)
Er4 Er10 0.990(19)
Er4 Er11 1.31(2)
Er4 Er8 1.737(19)
Er4 Er9 2.09(3)
Er4 Er20 2.797(19)
Er4 Er21 3.232(10)
Er4 Er18 3.342(10)
Er4 Er19 3.450(11)
Er4 Er22 3.558(11)
Er4 Er14 3.578(9)
Er4 Er23 3.63(2)
Er5 Er9 0.74(2)
Er5 Er8 1.50(2)
Er5 Er10 1.84(2)
Er5 Er11 2.05(3)
Er5 Er21 2.672(15)
Er5 Er18 3.027(15)
Er5 Er23 3.05(2)
Er5 Er19 3.231(13)
Er5 Er20 3.307(18)
Er5 Er22 3.462(11)
Er5 Er15 3.603(10)
Er6 Er10 1.503(19)
Er6 Er11 1.662(19)
Er6 Er8 2.135(18)
Er6 Er9 2.54(2)
Er6 Er20 2.577(18)
Er6 Er21 3.204(7)
Er6 Er18 3.227(7)
Er6 Er19 3.280(10)
Er6 Er22 3.346(9)
Er6 Er23 3.51(2)
Er6 Er16 3.607(6)
Er7 Er9 0.63(3)
Er7 Er8 1.794(18)
Er7 Er10 1.80(2)
Er7 Er11 2.25(3)
Er7 Er21 3.063(10)
Er7 Er23 3.21(2)
Er7 Er18 3.327(9)
Er7 Er19 3.418(10)
Er7 Er22 3.492(8)
Er7 Er20 3.549(17)
Er7 Er17 3.616(8)
Er8 Er11 0.630(15)
Er8 Er10 0.96(2)
Er8 Er9 1.25(3)
Er8 C24_2 2.257(11)
Er8 C20_1 2.29(2)
Er9 Er10 1.25(4)
Er9 Er11 1.70(4)
Er9 C40_1 2.21(2)
Er9 C41_1 2.26(3)
Er9 C22_2 2.27(2)
Er10 Er11 0.85(2)
Er10 C42_1 2.15(2)
Er10 C44_2 2.343(17)
Er11 C24_2 2.179(13)
Er11 C46_2 2.287(18)
Er11 C21_1 2.29(2)
Er11 C20_1 2.29(2)
Er12 Er19 0.718(13)
Er12 Er20 0.81(2)
Er12 Er18 0.928(13)
Er12 Er22 1.181(13)
Er12 Er23 1.25(4)
Er12 Er21 1.438(15)
Er12 C30_1 2.348(16)
Er12 C29_1 2.369(18)
Er12 C11_1 2.508(17)
Er12 C31_1 2.524(18)
Er12 C28_1 2.635(18)
Er12 C52_1 2.687(16)
Er13 Er20 1.18(2)
Er13 Er18 2.075(9)
Er13 Er19 2.085(14)
Er13 C50_2 2.213(5)
Er13 C69_2 2.248(6)
Er13 Er21 2.289(10)
Er13 Er22 2.299(13)
Er13 C51_2 2.435(6)
Er13 Er23 2.52(4)
Er13 C70_2 2.552(6)
Er14 Er18 0.739(7)
Er14 Er23 0.81(2)
Er14 Er21 0.815(11)
Er14 Er19 0.925(15)
Er14 Er22 1.579(10)
Er14 Er20 1.72(2)
Er15 Er20 0.79(2)
Er15 Er19 1.537(15)
Er15 Er18 1.588(17)
Er15 Er22 1.813(19)
Er15 Er21 1.922(16)
Er15 Er23 2.02(4)
Er16 Er21 1.017(9)
Er16 Er18 1.284(12)
Er16 Er23 1.37(3)
Er16 Er19 1.567(12)
Er16 Er22 2.122(10)
Er16 Er20 2.13(2)
Er17 Er19 0.658(11)
Er17 Er22 0.668(11)
Er17 Er23 1.02(4)
Er17 Er18 1.209(17)
Er17 Er20 1.34(2)
Er17 Er21 1.757(18)
Er18 Er21 0.601(9)
Er18 Er19 0.678(11)
Er18 Er20 1.03(2)
Er18 Er23 1.03(4)
Er18 Er22 1.542(15)
Er18 C29_2 2.211(8)
Er19 Er23 0.57(3)
Er19 Er22 0.881(16)
Er19 Er21 1.233(16)
Er19 Er20 1.31(3)
Er19 C32_2 2.251(8)
Er20 Er21 1.24(2)
Er20 Er23 1.81(5)
Er20 Er22 1.94(2)
Er20 C11_1 2.24(2)
Er21 Er23 1.44(3)
Er21 Er22 2.046(16)
Er21 C30_2 2.248(7)
Er21 C11_2 2.272(9)
Er22 Er23 0.81(2)
Er22 C53_1 2.191(16)
Er22 C33_2 2.225(9)
Er23 C32_2 2.236(16)
Er23 C32_1 2.24(2)
C1_1 C2_1 1.412(12)
C1_1 C9_1 1.423(11)
C1_1 C6_1 1.423(11)
C2_1 C12_1 1.412(12)
C2_1 C3_1 1.412(12)
C3_1 C15_1 1.423(11)
C3_1 C4_1 1.423(11)
C4_1 C5_1 1.374(10)
C4_1 C17_1 1.481(10)
C5_1 C6_1 1.374(10)
C5_1 C20_1 1.441(16)
C6_1 C7_1 1.481(10)
C7_1 C8_1 1.396(15)
C7_1 C22_1 1.429(12)
C8_1 C25_1 1.429(12)
C8_1 C9_1 1.481(10)
C9_1 C10_1 1.374(10)
C10_1 C11_1 1.374(10)
C10_1 C27_1 1.441(16)
C11_1 C12_1 1.423(11)
C11_1 C30_1 1.482(11)
C12_1 C13_1 1.423(11)
C13_1 C14_1 1.374(10)
C13_1 C31_1 1.481(10)
C14_1 C15_1 1.374(10)
C14_1 C34_1 1.441(16)
C15_1 C16_1 1.481(10)
C16_1 C17_1 1.396(15)
C16_1 C36_1 1.429(12)
C17_1 C18_1 1.429(12)
C18_1 C19_1 1.398(12)
C18_1 C38_1 1.430(12)
C19_1 C20_1 1.420(11)
C19_1 C41_1 1.434(12)
C20_1 C21_1 1.420(11)
C21_1 C22_1 1.398(12)
C21_1 C42_1 1.434(12)
C22_1 C23_1 1.429(12)
C23_1 C24_1 1.444(17)
C23_1 C44_1 1.468(13)
C24_1 C25_1 1.429(12)
C24_1 C46_1 1.467(13)
C25_1 C26_1 1.398(12)
C26_1 C27_1 1.420(11)
C26_1 C48_1 1.434(12)
C27_1 C28_1 1.420(11)
C28_1 C29_1 1.398(12)
C28_1 C49_1 1.434(12)
C29_1 C30_1 1.428(12)
C29_1 C52_1 1.429(12)
C30_1 C31_1 1.396(15)
C31_1 C32_1 1.429(12)
C32_1 C33_1 1.398(12)
C32_1 C53_1 1.430(12)
C33_1 C34_1 1.420(11)
C33_1 C56_1 1.434(12)
C34_1 C35_1 1.420(11)
C35_1 C36_1 1.398(12)
C35_1 C57_1 1.434(12)
C36_1 C37_1 1.430(12)
C37_1 C38_1 1.445(17)
C37_1 C59_1 1.468(13)
C38_1 C39_1 1.468(13)
C39_1 C40_1 1.391(12)
C39_1 C60_1 1.458(11)
C40_1 C41_1 1.400(11)
C40_1 C63_1 1.517(12)
C41_1 C42_1 1.451(17)
C42_1 C43_1 1.401(11)
C43_1 C44_1 1.391(12)
C43_1 C64_1 1.517(12)
C44_1 C45_1 1.458(11)
C45_1 C66_1 1.397(18)
C45_1 C46_1 1.457(11)
C46_1 C47_1 1.390(12)
C47_1 C48_1 1.400(11)
C47_1 C68_1 1.516(12)
C48_1 C49_1 1.451(17)
C49_1 C50_1 1.401(11)
C50_1 C51_1 1.390(12)
C50_1 C69_1 1.517(12)
C51_1 C72_1 1.457(11)
C51_1 C52_1 1.468(13)
C52_1 C53_1 1.444(17)
C53_1 C54_1 1.468(13)
C54_1 C55_1 1.390(12)
C54_1 C72_1 1.457(11)
C55_1 C56_1 1.401(11)
C55_1 C74_1 1.517(12)
C56_1 C57_1 1.451(17)
C57_1 C58_1 1.401(11)
C58_1 C59_1 1.391(12)
C58_1 C75_1 1.517(12)
C59_1 C60_1 1.458(11)
C60_1 C61_1 1.397(18)
C61_1 C62_1 1.395(12)
C61_1 C76_1 1.396(12)
C62_1 C78_1 1.437(13)
C62_1 C63_1 1.471(13)
C63_1 C64_1 1.406(17)
C64_1 C65_1 1.471(13)
C65_1 C66_1 1.396(12)
C65_1 C79_1 1.437(13)
C66_1 C67_1 1.396(12)
C67_1 C80_1 1.437(13)
C67_1 C68_1 1.471(13)
C68_1 C69_1 1.406(17)
C69_1 C70_1 1.471(13)
C70_1 C71_1 1.396(12)
C70_1 C81_1 1.437(13)
C71_1 C73_1 1.396(12)
C71_1 C72_1 1.397(18)
C73_1 C82_1 1.437(13)
C73_1 C74_1 1.471(13)
C74_1 C75_1 1.406(17)
C75_1 C76_1 1.472(13)
C76_1 C77_1 1.437(13)
C77_1 C82_1 1.265(17)
C77_1 C78_1 1.494(17)
C78_1 C79_1 1.265(17)
C79_1 C80_1 1.494(17)
C80_1 C81_1 1.265(17)
C81_1 C82_1 1.494(17)
C1_2 C2_2 1.4073
C1_2 C9_2 1.4212
C1_2 C6_2 1.4213
C2_2 C12_2 1.4073
C2_2 C3_2 1.4075
C3_2 C15_2 1.4212
C3_2 C4_2 1.4213
C4_2 C5_2 1.3774
C4_2 C17_2 1.4831
C5_2 C6_2 1.3773
C5_2 C20_2 1.4399
C6_2 C7_2 1.4830
C7_2 C8_2 1.3952
C7_2 C22_2 1.4240
C8_2 C25_2 1.4240
C8_2 C9_2 1.4833
C9_2 C10_2 1.3773
C10_2 C11_2 1.3774
C10_2 C27_2 1.4400
C11_2 C12_2 1.4215
C11_2 C30_2 1.4835
C12_2 C13_2 1.4215
C13_2 C14_2 1.3774
C13_2 C31_2 1.4832
C14_2 C15_2 1.3771
C14_2 C34_2 1.4400
C15_2 C16_2 1.4832
C16_2 C17_2 1.3951
C16_2 C36_2 1.4238
C17_2 C18_2 1.4241
C18_2 C19_2 1.4030
C18_2 C38_2 1.4355
C19_2 C20_2 1.4194
C19_2 C41_2 1.4372
C20_2 C21_2 1.4196
C21_2 C22_2 1.4028
C21_2 C42_2 1.4370
C22_2 C23_2 1.4347
C23_2 C24_2 1.4368
C23_2 C44_2 1.4635
C24_2 C25_2 1.4348
C24_2 C46_2 1.4629
C25_2 C26_2 1.4031
C26_2 C27_2 1.4196
C26_2 C48_2 1.4371
C27_2 C28_2 1.4196
C28_2 C29_2 1.4033
C28_2 C49_2 1.4370
C29_2 C30_2 1.4236
C29_2 C52_2 1.4348
C30_2 C31_2 1.3955
C31_2 C32_2 1.4242
C32_2 C33_2 1.4034
C32_2 C53_2 1.4351
C33_2 C34_2 1.4198
C33_2 C56_2 1.4373
C34_2 C35_2 1.4196
C35_2 C36_2 1.4033
C35_2 C57_2 1.4368
C36_2 C37_2 1.4352
C37_2 C38_2 1.4374
C37_2 C59_2 1.4635
C38_2 C39_2 1.4633
C39_2 C40_2 1.3880
C39_2 C60_2 1.4647
C40_2 C41_2 1.4081
C40_2 C63_2 1.5091
C41_2 C42_2 1.4385
C42_2 C43_2 1.4083
C43_2 C44_2 1.3880
C43_2 C64_2 1.5093
C44_2 C45_2 1.4648
C45_2 C66_2 1.4025
C45_2 C46_2 1.4646
C46_2 C47_2 1.3876
C47_2 C48_2 1.4082
C47_2 C68_2 1.5090
C48_2 C49_2 1.4382
C49_2 C50_2 1.4084
C50_2 C51_2 1.3878
C50_2 C69_2 1.5094
C51_2 C52_2 1.4633
C51_2 C72_2 1.4646
C52_2 C53_2 1.4371
C53_2 C54_2 1.4634
C54_2 C55_2 1.3878
C54_2 C72_2 1.4646
C55_2 C56_2 1.4085
C55_2 C74_2 1.5092
C56_2 C57_2 1.4385
C57_2 C58_2 1.4084
C58_2 C59_2 1.3883
C58_2 C75_2 1.5096
C59_2 C60_2 1.4649
C60_2 C61_2 1.4027
C61_2 C62_2 1.3927
C61_2 C76_2 1.3933
C62_2 C78_2 1.4377
C62_2 C63_2 1.4679
C63_2 C64_2 1.4113
C64_2 C65_2 1.4682
C65_2 C66_2 1.3931
C65_2 C79_2 1.4385
C66_2 C67_2 1.3930
C67_2 C80_2 1.4381
C67_2 C68_2 1.4681
C68_2 C69_2 1.4112
C69_2 C70_2 1.4681
C70_2 C71_2 1.3929
C70_2 C81_2 1.4380
C71_2 C73_2 1.3930
C71_2 C72_2 1.4024
C73_2 C82_2 1.4383
C73_2 C74_2 1.4681
C74_2 C75_2 1.4115
C75_2 C76_2 1.4687
C76_2 C77_2 1.4384
C77_2 C82_2 1.2642
C77_2 C78_2 1.4978
C78_2 C79_2 1.2646
C79_2 C80_2 1.4977
C80_2 C81_2 1.2645
C81_2 C82_2 1.4977
Ni1 N4 1.956(6)
Ni1 N2 1.959(6)
Ni1 N3 1.965(6)
Ni1 N1 1.967(7)
N1 C83 1.376(10)
N1 C86 1.377(9)
N2 C91 1.377(10)
N2 C88 1.378(9)
N3 C93 1.374(10)
N3 C96 1.380(9)
N4 C98 1.374(9)
N4 C101 1.381(10)
C83 C102 1.377(11)
C83 C84 1.457(11)
C84 C85 1.361(11)
C84 C103 1.507(12)
C85 C86 1.431(11)
C85 C105 1.503(11)
C86 C87 1.381(11)
C87 C88 1.387(11)
C88 C89 1.442(11)
C89 C90 1.354(12)
C89 C107 1.505(10)
C90 C91 1.451(11)
C90 C109 1.491(12)
C91 C92 1.386(11)
C92 C93 1.381(11)
C93 C94 1.449(11)
C94 C95 1.371(12)
C94 C111 1.485(12)
C95 C96 1.434(12)
C95 C113 1.504(11)
C96 C97 1.379(11)
C97 C98 1.368(11)
C98 C99 1.457(11)
C99 C100 1.348(11)
C99 C115 1.492(10)
C100 C101 1.449(10)
C100 C117 1.496(12)
C101 C102 1.380(11)
C103 C104 1.533(12)
C105 C106 1.527(12)
C107 C108 1.532(12)
C109 C110 1.527(12)
C111 C112 1.527(12)
C113 C114 1.534(12)
C115 C116 1.533(11)
C117 C118 1.535(12)
C119 C120 1.372(14)
C119 C124 1.380(14)
C120 C121 1.365(17)
C121 C122 1.378(19)
C122 C123 1.377(15)
C123 C124 1.357(14)
C125 C126 1.3900
C125 C130 1.3900
C126 C127 1.3901
C127 C128 1.3900
C128 C129 1.3899
C129 C130 1.3901
C131 C136 1.3901
C131 C132 1.3902
C132 C133 1.3900
C133 C134 1.3900
C134 C135 1.3900
C135 C136 1.3900
